data_7705101
loop_
_publ_author_name
'Santoro, Orlando'
'Elsegood, Mark R. J.'
'Bedwell, Elizabeth V.'
'Pryce, Jake A.'
'Redshaw, Carl'

_publ_section_title
;
 INSIGHTS into the structures adopted by titanocalix[6 and 8]arenes and
 their use in the ring opening polymerization of cyclic esters.
;
_journal_issue 34
_journal_name_full 'Dalton transactions (Cambridge, England : 2003)'
_journal_page_first 11978
_journal_page_last 11996
_journal_paper_doi 10.1039/d0dt02130j
_journal_volume 49
_journal_year 2020
_chemical_formula_moiety 'C92 H110 Cl4 N2 O10 Ti4, C98 H123 Cl6 N5 O9 Ti3, O H2, 11(C2 H3 N)'
_chemical_formula_sum 'C212 H268 Cl10 N18 O20 Ti7'
_chemical_formula_weight 4078.23
_space_group_crystal_system triclinic
_space_group_IT_number 2
_space_group_name_Hall '-P 1'
_space_group_name_H-M_alt 'P -1'
_atom_sites_solution_hydrogens geom
_atom_sites_solution_primary iterative
_atom_sites_solution_secondary difmap
_audit_creation_method SHELXL-2018/3
_audit_update_record
;
2020-07-08 deposited with the CCDC.	2020-08-10 downloaded from the CCDC.
;
_cell_angle_alpha 103.4502(9)
_cell_angle_beta 97.2290(8)
_cell_angle_gamma 99.0055(11)
_cell_formula_units_Z 2
_cell_length_a 18.0637(2)
_cell_length_b 20.6914(3)
_cell_length_c 31.5620(2)
_cell_measurement_reflns_used 31035
_cell_measurement_temperature 100(2)
_cell_measurement_theta_max 69.7080
_cell_measurement_theta_min 2.9300
_cell_volume 11168.9(2)
_computing_cell_refinement 'CrysAlisPro 1.171.39.46b (Rigaku OD, 2018)'
_computing_data_collection 'CrysAlisPro 1.171.39.46b (Rigaku OD, 2018)'
_computing_data_reduction 'CrysAlisPro 1.171.39.46b (Rigaku OD, 2018)'
_computing_molecular_graphics 'Bruker SHELXTL'
_computing_publication_material 'Bruker SHELXTL'
_computing_structure_refinement 'SHELXL-2018/3 (Sheldrick, 2018)'
_computing_structure_solution 'SHELXT 2018/2 (Sheldrick, 2018)'
_diffrn_ambient_temperature 100(2)
_diffrn_detector_area_resol_mean 10
_diffrn_measured_fraction_theta_full 0.994
_diffrn_measured_fraction_theta_max 0.993
_diffrn_measurement_device 'four-circle diffractometer'
_diffrn_measurement_device_type
; 
Rigaku 007HF equipped with Varimax confocal mirrors and an AFC11
goniometer and HyPix 6000 detector 
;
_diffrn_measurement_method 'profile data from \w-scans'
_diffrn_radiation_collimation 0.3
_diffrn_radiation_type CuK\a
_diffrn_radiation_wavelength 1.54178
_diffrn_reflns_av_R_equivalents 0.0753
_diffrn_reflns_av_unetI/netI 0.0599
_diffrn_reflns_Laue_measured_fraction_full 0.994
_diffrn_reflns_Laue_measured_fraction_max 0.993
_diffrn_reflns_limit_h_max 21
_diffrn_reflns_limit_h_min -21
_diffrn_reflns_limit_k_max 24
_diffrn_reflns_limit_k_min -24
_diffrn_reflns_limit_l_max 38
_diffrn_reflns_limit_l_min -37
_diffrn_reflns_number 204131
_diffrn_reflns_point_group_measured_fraction_full 0.994
_diffrn_reflns_point_group_measured_fraction_max 0.993
_diffrn_reflns_theta_full 67.679
_diffrn_reflns_theta_max 68.246
_diffrn_reflns_theta_min 2.685
_diffrn_source 'Rotating anode'
_exptl_absorpt_coefficient_mu 3.619
_exptl_absorpt_correction_T_max 1.00000
_exptl_absorpt_correction_T_min 0.75650
_exptl_absorpt_correction_type multi-scan
_exptl_absorpt_process_details
; 
CrysAlisPro 1.171.39.46b (Rigaku Oxford Diffraction, 2018) 
Empirical absorption correction using spherical harmonics, 
 implemented in SCALE3 ABSPACK scaling algorithm. 
;
_exptl_crystal_colour 'clear red'
_exptl_crystal_density_diffrn 1.213
_exptl_crystal_density_method 'not measured'
_exptl_crystal_description block
_exptl_crystal_F_000 4300
_exptl_crystal_size_max 0.100
_exptl_crystal_size_mid 0.100
_exptl_crystal_size_min 0.030
_refine_diff_density_max 1.958
_refine_diff_density_min -0.741
_refine_diff_density_rms 0.076
_refine_ls_extinction_method none
_refine_ls_goodness_of_fit_ref 1.058
_refine_ls_hydrogen_treatment constr
_refine_ls_matrix_type full
_refine_ls_number_parameters 2353
_refine_ls_number_reflns 40624
_refine_ls_number_restraints 473
_refine_ls_restrained_S_all 1.096
_refine_ls_R_factor_all 0.1123
_refine_ls_R_factor_gt 0.0775
_refine_ls_shift/su_max 0.001
_refine_ls_shift/su_mean 0.000
_refine_ls_structure_factor_coef Fsqd
_refine_ls_weighting_details 'w=1/[\s^2^(Fo^2^)+(0.1343P)^2^+8.5381P] where P=(Fo^2^+2Fc^2^)/3'
_refine_ls_weighting_scheme calc
_refine_ls_wR_factor_gt 0.2159
_refine_ls_wR_factor_ref 0.2416
_reflns_Friedel_coverage 0.000
_reflns_number_gt 26722
_reflns_number_total 40624
_reflns_threshold_expression 'I > 2\s(I)'
_cod_data_source_file d0dt02130j2.cif
_cod_data_source_block 5
_cod_depositor_comments 'Adding full bibliography for 7705091--7705102.cif.'
_cod_database_code 7705101
_shelx_shelxl_version_number 2018/3
_shelx_space_group_comment
; 
The symmetry employed for this shelxl refinement is uniquely defined 
by the following loop, which should always be used as a source of 
symmetry information in preference to the above space-group names. 
They are only intended as comments. 
;
_shelx_estimated_absorpt_t_min 0.714
_shelx_estimated_absorpt_t_max 0.899

loop_
_space_group_symop_operation_xyz
'x, y, z'
'-x, -y, -z'

loop_
_atom_site_label
_atom_site_type_symbol
_atom_site_fract_x
_atom_site_fract_y
_atom_site_fract_z
_atom_site_U_iso_or_equiv
_atom_site_adp_type
_atom_site_occupancy
_atom_site_site_symmetry_order
_atom_site_calc_flag
_atom_site_refinement_flags_posn
_atom_site_refinement_flags_adp
_atom_site_refinement_flags_occupancy
_atom_site_disorder_assembly
_atom_site_disorder_group
Ti1 Ti 0.66051(4) 0.18595(5) 0.79935(3) 0.0487(2) Uani 1 1 d . . . . .
Ti2 Ti 0.78307(4) 0.15206(4) 0.73584(2) 0.04235(19) Uani 1 1 d . . . . .
Ti3 Ti 0.62447(4) 0.11414(4) 0.68159(2) 0.04244(19) Uani 1 1 d . . . . .
Ti4 Ti 0.73746(4) 0.18897(4) 0.62907(2) 0.04301(19) Uani 1 1 d . . . . .
Cl1 Cl 0.65856(7) 0.28652(8) 0.77961(5) 0.0666(4) Uani 1 1 d . . . . .
Cl2 Cl 0.81172(12) 0.05646(12) 0.73761(8) 0.1147(7) Uani 1 1 d . . . . .
Cl3 Cl 0.61019(9) 0.00378(8) 0.65353(6) 0.0828(4) Uani 1 1 d . . . . .
Cl4 Cl 0.72239(6) 0.29392(6) 0.66560(4) 0.0563(3) Uani 1 1 d . . . . .
O1 O 0.56136(16) 0.16774(17) 0.80330(10) 0.0507(8) Uani 1 1 d . . . . .
O2 O 0.69652(16) 0.21437(16) 0.85761(9) 0.0462(7) Uani 1 1 d . . . . .
O3 O 0.78212(16) 0.19859(16) 0.79678(9) 0.0458(7) Uani 1 1 d . . . . .
O4 O 0.86854(16) 0.20273(16) 0.73110(9) 0.0450(7) Uani 1 1 d . . . . .
O5 O 0.83687(15) 0.21339(16) 0.62483(9) 0.0439(7) Uani 1 1 d . . . . .
O6 O 0.69789(15) 0.18376(15) 0.57236(9) 0.0417(7) Uani 1 1 d . . . . .
O7 O 0.61685(15) 0.15080(16) 0.63075(9) 0.0426(7) Uani 1 1 d . . . . .
O8 O 0.53367(16) 0.12600(16) 0.69380(9) 0.0446(7) Uani 1 1 d . . . . .
O9 O 0.67291(16) 0.13655(19) 0.74056(10) 0.0545(8) Uani 1 1 d . . . . .
O10 O 0.73289(16) 0.14720(17) 0.67839(9) 0.0475(7) Uani 1 1 d . . . . .
C1 C 0.5060(2) 0.1409(3) 0.82424(15) 0.0515(12) Uani 1 1 d . . . . .
C2 C 0.4473(3) 0.0890(3) 0.79789(16) 0.0568(13) Uani 1 1 d . . . . .
C3 C 0.3910(3) 0.0615(3) 0.81801(18) 0.0753(18) Uani 1 1 d . . . . .
H3 H 0.351325 0.026055 0.800508 0.090 Uiso 1 1 calc R U . . .
C4 C 0.3906(4) 0.0841(4) 0.86324(19) 0.085(2) Uani 1 1 d . . . . .
C5 C 0.4497(3) 0.1333(4) 0.88744(18) 0.0760(18) Uani 1 1 d . . . . .
H5 H 0.451223 0.147624 0.918452 0.091 Uiso 1 1 calc R U . . .
C6 C 0.5085(3) 0.1643(3) 0.86952(16) 0.0563(13) Uani 1 1 d . . . . .
C7 C 0.3206(4) 0.0563(5) 0.8831(2) 0.103(3) Uani 1 1 d . . . . .
C8 C 0.3140(5) -0.0217(5) 0.8722(3) 0.123(3) Uani 1 1 d . . . . .
H8A H 0.361362 -0.032474 0.885002 0.185 Uiso 1 1 calc R U . . .
H8B H 0.304687 -0.040304 0.840072 0.185 Uiso 1 1 calc R U . . .
H8C H 0.271648 -0.041548 0.884664 0.185 Uiso 1 1 calc R U . . .
C9 C 0.2480(4) 0.0744(6) 0.8594(3) 0.130(4) Uani 1 1 d . . . . .
H9A H 0.202747 0.053191 0.868779 0.194 Uiso 1 1 calc R U . . .
H9B H 0.244013 0.057781 0.827287 0.194 Uiso 1 1 calc R U . . .
H9C H 0.252016 0.123692 0.867201 0.194 Uiso 1 1 calc R U . . .
C10 C 0.3304(5) 0.0858(5) 0.9315(3) 0.119(3) Uani 1 1 d . . . . .
H10A H 0.377968 0.077451 0.945911 0.178 Uiso 1 1 calc R U . . .
H10B H 0.287573 0.064771 0.943055 0.178 Uiso 1 1 calc R U . . .
H10C H 0.332055 0.134701 0.937460 0.178 Uiso 1 1 calc R U . . .
C11 C 0.5696(3) 0.2200(3) 0.89973(16) 0.0566(13) Uani 1 1 d . . . . .
H11A H 0.548274 0.243337 0.925110 0.068 Uiso 1 1 calc R U . . .
H11B H 0.586621 0.253647 0.883491 0.068 Uiso 1 1 calc R U . . .
C12 C 0.6982(3) 0.1894(3) 0.89412(15) 0.0492(11) Uani 1 1 d . . . . .
C13 C 0.6375(3) 0.1926(3) 0.91672(15) 0.0557(13) Uani 1 1 d . . . . .
C14 C 0.6410(3) 0.1677(3) 0.95434(16) 0.0615(14) Uani 1 1 d . . . . .
H14 H 0.600197 0.169279 0.970614 0.074 Uiso 1 1 calc R U . . .
C15 C 0.7030(3) 0.1403(3) 0.96880(18) 0.0699(16) Uani 1 1 d . . . . .
C16 C 0.7600(3) 0.1361(3) 0.94314(16) 0.0606(14) Uani 1 1 d . . . . .
H16 H 0.801346 0.115997 0.951599 0.073 Uiso 1 1 calc R U . . .
C17 C 0.7588(3) 0.1603(3) 0.90561(15) 0.0510(11) Uani 1 1 d . . . . .
C18 C 0.7073(4) 0.1164(4) 1.0114(2) 0.0939(19) Uani 1 1 d D U . . .
C19 C 0.7083(9) 0.0428(6) 1.0017(4) 0.117(4) Uani 0.624(10) 1 d D U P A 1
H19A H 0.711023 0.028503 1.029298 0.175 Uiso 0.624(10) 1 calc R U P A 1
H19B H 0.661772 0.017437 0.981459 0.175 Uiso 0.624(10) 1 calc R U P A 1
H19C H 0.752667 0.033794 0.988035 0.175 Uiso 0.624(10) 1 calc R U P A 1
C20 C 0.6464(6) 0.1366(7) 1.0389(3) 0.093(3) Uani 0.624(10) 1 d D U P A 1
H20A H 0.648327 0.185492 1.044295 0.140 Uiso 0.624(10) 1 calc R U P A 1
H20B H 0.596052 0.112238 1.022847 0.140 Uiso 0.624(10) 1 calc R U P A 1
H20C H 0.655929 0.125008 1.067258 0.140 Uiso 0.624(10) 1 calc R U P A 1
C21 C 0.7840(6) 0.1587(8) 1.0431(3) 0.099(4) Uani 0.624(10) 1 d D U P A 1
H21A H 0.782803 0.207144 1.049206 0.149 Uiso 0.624(10) 1 calc R U P A 1
H21B H 0.788760 0.145080 1.070862 0.149 Uiso 0.624(10) 1 calc R U P A 1
H21C H 0.827644 0.149832 1.028560 0.149 Uiso 0.624(10) 1 calc R U P A 1
C19X C 0.6369(11) 0.0549(11) 1.0004(7) 0.112(6) Uani 0.376(10) 1 d D U P A 2
H19D H 0.641787 0.020691 0.974167 0.169 Uiso 0.376(10) 1 calc R U P A 2
H19E H 0.635939 0.034691 1.025568 0.169 Uiso 0.376(10) 1 calc R U P A 2
H19F H 0.589573 0.071415 0.994780 0.169 Uiso 0.376(10) 1 calc R U P A 2
C20X C 0.7017(14) 0.1677(10) 1.0500(5) 0.114(5) Uani 0.376(10) 1 d D U P A 2
H20D H 0.704871 0.149046 1.075812 0.171 Uiso 0.376(10) 1 calc R U P A 2
H20E H 0.743486 0.206513 1.054843 0.171 Uiso 0.376(10) 1 calc R U P A 2
H20F H 0.653014 0.182475 1.045425 0.171 Uiso 0.376(10) 1 calc R U P A 2
C21X C 0.7769(10) 0.0815(12) 1.0186(6) 0.101(5) Uani 0.376(10) 1 d D U P A 2
H21D H 0.777915 0.047311 0.991509 0.152 Uiso 0.376(10) 1 calc R U P A 2
H21E H 0.823927 0.115609 1.025981 0.152 Uiso 0.376(10) 1 calc R U P A 2
H21F H 0.772340 0.059812 1.042890 0.152 Uiso 0.376(10) 1 calc R U P A 2
C22 C 0.8185(3) 0.1525(3) 0.87634(15) 0.0514(11) Uani 1 1 d . . . . .
H22A H 0.794667 0.121469 0.847263 0.062 Uiso 1 1 calc R U . . .
H22B H 0.857939 0.131553 0.889755 0.062 Uiso 1 1 calc R U . . .
C23 C 0.8394(2) 0.2395(2) 0.83054(13) 0.0434(10) Uani 1 1 d . . . . .
C24 C 0.8563(2) 0.2190(2) 0.86934(14) 0.0437(10) Uani 1 1 d . . . . .
C25 C 0.9089(2) 0.2632(3) 0.90413(14) 0.0473(11) Uani 1 1 d . . . . .
H25 H 0.920262 0.249604 0.930588 0.057 Uiso 1 1 calc R U . . .
C26 C 0.9452(3) 0.3261(3) 0.90177(14) 0.0489(11) Uani 1 1 d . . . . .
C27 C 0.9291(2) 0.3437(3) 0.86209(14) 0.0477(11) Uani 1 1 d . . . . .
H27 H 0.955037 0.385743 0.859248 0.057 Uiso 1 1 calc R U . . .
C28 C 0.8762(2) 0.3019(2) 0.82631(14) 0.0443(10) Uani 1 1 d . . . . .
C29 C 1.0023(3) 0.3742(3) 0.94067(16) 0.0600(13) Uani 1 1 d . . . . .
C30 C 0.9952(4) 0.3581(4) 0.98328(17) 0.084(2) Uani 1 1 d . . . . .
H30A H 0.942511 0.356194 0.988193 0.126 Uiso 1 1 calc R U . . .
H30B H 1.028945 0.393253 1.007201 0.126 Uiso 1 1 calc R U . . .
H30C H 1.009476 0.314163 0.982761 0.126 Uiso 1 1 calc R U . . .
C31 C 1.0804(4) 0.3757(6) 0.9295(3) 0.139(4) Uani 1 1 d . . . . .
H31A H 1.115634 0.414155 0.950249 0.208 Uiso 1 1 calc R U . . .
H31B H 1.079860 0.380563 0.899339 0.208 Uiso 1 1 calc R U . . .
H31C H 1.096831 0.333505 0.931680 0.208 Uiso 1 1 calc R U . . .
C32 C 0.9883(7) 0.4467(4) 0.9455(3) 0.145(4) Uani 1 1 d . . . . .
H32A H 0.938755 0.449762 0.954618 0.218 Uiso 1 1 calc R U . . .
H32B H 0.988721 0.458250 0.917132 0.218 Uiso 1 1 calc R U . . .
H32C H 1.028380 0.478386 0.967897 0.218 Uiso 1 1 calc R U . . .
C33 C 0.8614(2) 0.3283(2) 0.78583(14) 0.0442(10) Uani 1 1 d . . . . .
H33A H 0.811454 0.303739 0.768175 0.053 Uiso 1 1 calc R U . . .
H33B H 0.858695 0.376838 0.795340 0.053 Uiso 1 1 calc R U . . .
C34 C 0.9215(2) 0.2571(2) 0.72905(13) 0.0410(10) Uani 1 1 d . . . . .
C35 C 0.9219(2) 0.3203(2) 0.75713(14) 0.0435(10) Uani 1 1 d . . . . .
C36 C 0.9784(2) 0.3739(3) 0.75766(15) 0.0462(10) Uani 1 1 d . . . . .
H36 H 0.980000 0.416928 0.777019 0.055 Uiso 1 1 calc R U . . .
C37 C 1.0339(2) 0.3663(2) 0.73023(14) 0.0469(11) Uani 1 1 d . . . . .
C38 C 1.0282(2) 0.3032(2) 0.70118(14) 0.0447(10) Uani 1 1 d . . . . .
H38 H 1.063603 0.297934 0.681395 0.054 Uiso 1 1 calc R U . . .
C39 C 0.9727(2) 0.2474(2) 0.69982(13) 0.0421(10) Uani 1 1 d . . . . .
C40 C 1.0977(3) 0.4280(3) 0.73452(17) 0.0580(13) Uani 1 1 d . . . . .
C41 C 1.1475(3) 0.4432(3) 0.78062(19) 0.0719(16) Uani 1 1 d . . . . .
H41A H 1.187022 0.483473 0.784760 0.108 Uiso 1 1 calc R U . . .
H41B H 1.171396 0.404436 0.782755 0.108 Uiso 1 1 calc R U . . .
H41C H 1.115682 0.451347 0.803537 0.108 Uiso 1 1 calc R U . . .
C42 C 1.1479(3) 0.4127(3) 0.69882(19) 0.0719(16) Uani 1 1 d . . . . .
H42A H 1.116901 0.403303 0.669484 0.108 Uiso 1 1 calc R U . . .
H42B H 1.170041 0.373206 0.701423 0.108 Uiso 1 1 calc R U . . .
H42C H 1.188758 0.451958 0.702851 0.108 Uiso 1 1 calc R U . . .
C43 C 1.0649(4) 0.4902(3) 0.7307(2) 0.0811(18) Uani 1 1 d . . . . .
H43A H 1.033383 0.481211 0.701585 0.122 Uiso 1 1 calc R U . . .
H43B H 1.106473 0.528747 0.734459 0.122 Uiso 1 1 calc R U . . .
H43C H 1.033676 0.500803 0.753743 0.122 Uiso 1 1 calc R U . . .
C44 C 0.9665(2) 0.1804(2) 0.66728(13) 0.0423(10) Uani 1 1 d . . . . .
H44A H 0.922082 0.148574 0.670692 0.051 Uiso 1 1 calc R U . . .
H44B H 1.012532 0.161784 0.674189 0.051 Uiso 1 1 calc R U . . .
C45 C 0.8928(2) 0.2030(2) 0.60004(13) 0.0411(10) Uani 1 1 d . . . . .
C46 C 0.9582(2) 0.1848(2) 0.61949(13) 0.0420(10) Uani 1 1 d . . . . .
C47 C 1.0144(2) 0.1706(3) 0.59431(14) 0.0466(11) Uani 1 1 d . . . . .
H47 H 1.058085 0.157385 0.607265 0.056 Uiso 1 1 calc R U . . .
C48 C 1.0086(3) 0.1751(3) 0.55061(15) 0.0511(11) Uani 1 1 d . . . . .
C49 C 0.9444(2) 0.1963(3) 0.53347(15) 0.0492(11) Uani 1 1 d . . . . .
H49 H 0.940638 0.201968 0.504302 0.059 Uiso 1 1 calc R U . . .
C50 C 0.8863(2) 0.2095(2) 0.55639(14) 0.0433(10) Uani 1 1 d . . . . .
C51 C 1.0670(3) 0.1569(4) 0.52140(18) 0.0693(16) Uani 1 1 d . . . . .
C52 C 1.1014(4) 0.2185(4) 0.5071(3) 0.101(3) Uani 1 1 d . . . . .
H52A H 1.127916 0.254175 0.533249 0.152 Uiso 1 1 calc R U . . .
H52B H 1.061022 0.235035 0.491484 0.152 Uiso 1 1 calc R U . . .
H52C H 1.137651 0.206035 0.487457 0.152 Uiso 1 1 calc R U . . .
C53 C 1.0259(4) 0.1017(5) 0.4781(2) 0.110(3) Uani 1 1 d . . . . .
H53A H 1.062841 0.091196 0.458550 0.165 Uiso 1 1 calc R U . . .
H53B H 0.985621 0.119089 0.462907 0.165 Uiso 1 1 calc R U . . .
H53C H 1.003519 0.060605 0.485794 0.165 Uiso 1 1 calc R U . . .
C54 C 1.1282(3) 0.1276(3) 0.54342(16) 0.0611(14) Uani 1 1 d . . . . .
H54A H 1.165026 0.117969 0.523649 0.092 Uiso 1 1 calc R U . . .
H54B H 1.105072 0.085630 0.549859 0.092 Uiso 1 1 calc R U . . .
H54C H 1.154149 0.160293 0.571037 0.092 Uiso 1 1 calc R U . . .
C55 C 0.8174(2) 0.2287(2) 0.53249(14) 0.0441(10) Uani 1 1 d . . . . .
H55A H 0.795491 0.259574 0.554225 0.053 Uiso 1 1 calc R U . . .
H55B H 0.834027 0.253193 0.510832 0.053 Uiso 1 1 calc R U . . .
C56 C 0.6997(2) 0.1469(2) 0.53092(13) 0.0408(10) Uani 1 1 d . . . . .
C57 C 0.7572(2) 0.1676(2) 0.50884(13) 0.0406(9) Uani 1 1 d . . . . .
C58 C 0.7574(2) 0.1273(2) 0.46660(14) 0.0445(10) Uani 1 1 d . . . . .
H58 H 0.795857 0.140475 0.450645 0.053 Uiso 1 1 calc R U . . .
C59 C 0.7033(2) 0.0687(2) 0.44713(13) 0.0452(10) Uani 1 1 d . . . . .
C60 C 0.6478(2) 0.0493(2) 0.47116(14) 0.0438(10) Uani 1 1 d . . . . .
H60 H 0.610842 0.009208 0.458251 0.053 Uiso 1 1 calc R U . . .
C61 C 0.6451(2) 0.0868(2) 0.51327(13) 0.0410(10) Uani 1 1 d . . . . .
C62 C 0.7009(3) 0.0241(3) 0.40026(15) 0.0561(12) Uani 1 1 d . . . . .
C63 C 0.7670(4) 0.0509(3) 0.37919(19) 0.0818(18) Uani 1 1 d . . . . .
H63A H 0.764510 0.097208 0.377413 0.123 Uiso 1 1 calc R U . . .
H63B H 0.763559 0.021827 0.349400 0.123 Uiso 1 1 calc R U . . .
H63C H 0.815276 0.050885 0.397241 0.123 Uiso 1 1 calc R U . . .
C64 C 0.7021(4) -0.0495(3) 0.40162(18) 0.0694(15) Uani 1 1 d . . . . .
H64A H 0.750276 -0.051492 0.418988 0.104 Uiso 1 1 calc R U . . .
H64B H 0.697183 -0.077785 0.371458 0.104 Uiso 1 1 calc R U . . .
H64C H 0.659726 -0.066040 0.415287 0.104 Uiso 1 1 calc R U . . .
C65 C 0.6252(4) 0.0248(3) 0.37166(17) 0.0734(17) Uani 1 1 d . . . . .
H65A H 0.582620 0.009300 0.385537 0.110 Uiso 1 1 calc R U . . .
H65B H 0.621048 -0.005370 0.342149 0.110 Uiso 1 1 calc R U . . .
H65C H 0.624004 0.070986 0.369151 0.110 Uiso 1 1 calc R U . . .
C66 C 0.5900(2) 0.0643(2) 0.54118(14) 0.0432(10) Uani 1 1 d . . . . .
H66A H 0.618775 0.054265 0.566921 0.052 Uiso 1 1 calc R U . . .
H66B H 0.555800 0.021763 0.523658 0.052 Uiso 1 1 calc R U . . .
C67 C 0.5542(2) 0.1547(2) 0.60164(13) 0.0392(9) Uani 1 1 d . . . . .
C68 C 0.5419(2) 0.1156(2) 0.55780(14) 0.0414(10) Uani 1 1 d . . . . .
C69 C 0.4838(2) 0.1247(2) 0.52795(14) 0.0426(10) Uani 1 1 d . . . . .
H69 H 0.476889 0.099715 0.497943 0.051 Uiso 1 1 calc R U . . .
C70 C 0.4350(2) 0.1694(2) 0.54026(14) 0.0422(10) Uani 1 1 d . . . . .
C71 C 0.4465(2) 0.2048(2) 0.58420(14) 0.0429(10) Uani 1 1 d . . . . .
H71 H 0.413176 0.234560 0.593513 0.051 Uiso 1 1 calc R U . . .
C72 C 0.5054(2) 0.1986(2) 0.61555(13) 0.0418(10) Uani 1 1 d . . . . .
C73 C 0.3715(2) 0.1768(3) 0.50535(15) 0.0493(11) Uani 1 1 d . . . . .
C74 C 0.4083(3) 0.2096(3) 0.47212(18) 0.0662(15) Uani 1 1 d . . . . .
H74A H 0.368595 0.212810 0.448925 0.099 Uiso 1 1 calc R U . . .
H74B H 0.442842 0.181903 0.458806 0.099 Uiso 1 1 calc R U . . .
H74C H 0.436982 0.255098 0.487492 0.099 Uiso 1 1 calc R U . . .
C75 C 0.3241(3) 0.1072(3) 0.48082(18) 0.0633(14) Uani 1 1 d . . . . .
H75A H 0.305523 0.083812 0.502212 0.095 Uiso 1 1 calc R U . . .
H75B H 0.355716 0.080406 0.463711 0.095 Uiso 1 1 calc R U . . .
H75C H 0.280835 0.112600 0.460796 0.095 Uiso 1 1 calc R U . . .
C76 C 0.3194(3) 0.2203(3) 0.52619(18) 0.0634(14) Uani 1 1 d . . . . .
H76A H 0.279661 0.224050 0.503169 0.095 Uiso 1 1 calc R U . . .
H76B H 0.348776 0.265543 0.541510 0.095 Uiso 1 1 calc R U . . .
H76C H 0.295819 0.199708 0.547430 0.095 Uiso 1 1 calc R U . . .
C77 C 0.5117(2) 0.2395(2) 0.66284(13) 0.0413(10) Uani 1 1 d . . . . .
H77A H 0.501972 0.285375 0.662998 0.050 Uiso 1 1 calc R U . . .
H77B H 0.563891 0.244497 0.678793 0.050 Uiso 1 1 calc R U . . .
C78 C 0.4705(2) 0.1515(2) 0.70281(13) 0.0415(10) Uani 1 1 d . . . . .
C79 C 0.4549(2) 0.2054(2) 0.68649(13) 0.0405(9) Uani 1 1 d . . . . .
C80 C 0.3865(2) 0.2258(2) 0.69169(14) 0.0444(10) Uani 1 1 d . . . . .
H80 H 0.374515 0.261945 0.680003 0.053 Uiso 1 1 calc R U . . .
C81 C 0.3342(3) 0.1946(3) 0.71376(14) 0.0471(11) Uani 1 1 d . . . . .
C82 C 0.3546(2) 0.1427(3) 0.73142(14) 0.0474(11) Uani 1 1 d . . . . .
H82 H 0.320720 0.121629 0.747069 0.057 Uiso 1 1 calc R U . . .
C83 C 0.4227(2) 0.1208(2) 0.72694(13) 0.0444(10) Uani 1 1 d . . . . .
C84 C 0.2580(3) 0.2174(3) 0.71709(16) 0.0573(13) Uani 1 1 d . . . . .
C85 C 0.2182(3) 0.2148(4) 0.67109(18) 0.0688(15) Uani 1 1 d . . . . .
H85A H 0.248553 0.247317 0.658865 0.103 Uiso 1 1 calc R U . . .
H85B H 0.167899 0.226456 0.672932 0.103 Uiso 1 1 calc R U . . .
H85C H 0.212369 0.169108 0.651871 0.103 Uiso 1 1 calc R U . . .
C86 C 0.2060(4) 0.1740(4) 0.7391(3) 0.094(2) Uani 1 1 d . . . . .
H86A H 0.159263 0.191959 0.742036 0.141 Uiso 1 1 calc R U . . .
H86B H 0.232342 0.175164 0.768476 0.141 Uiso 1 1 calc R U . . .
H86C H 0.193124 0.127137 0.720911 0.141 Uiso 1 1 calc R U . . .
C87 C 0.2725(3) 0.2916(3) 0.74521(19) 0.0761(17) Uani 1 1 d . . . . .
H87A H 0.304829 0.320574 0.731555 0.114 Uiso 1 1 calc R U . . .
H87B H 0.297960 0.294504 0.775089 0.114 Uiso 1 1 calc R U . . .
H87C H 0.223885 0.306658 0.746778 0.114 Uiso 1 1 calc R U . . .
C88 C 0.4439(3) 0.0671(3) 0.74861(15) 0.0523(12) Uani 1 1 d . . . . .
H88A H 0.405862 0.024642 0.736230 0.063 Uiso 1 1 calc R U . . .
H88B H 0.494009 0.057931 0.742132 0.063 Uiso 1 1 calc R U . . .
N1 N 0.6559(2) 0.0803(2) 0.80919(11) 0.0464(9) Uani 1 1 d D U . . .
C89 C 0.6414(4) 0.0314(4) 0.8125(3) 0.092(2) Uani 1 1 d D U . . .
C90 C 0.6127(19) -0.0199(19) 0.8395(15) 0.176(11) Uani 0.46(4) 1 d D U P B 1
H90A H 0.598225 0.004814 0.866651 0.264 Uiso 0.46(4) 1 calc R U P B 1
H90B H 0.653487 -0.043541 0.847028 0.264 Uiso 0.46(4) 1 calc R U P B 1
H90C H 0.568560 -0.053014 0.821536 0.264 Uiso 0.46(4) 1 calc R U P B 1
C90X C 0.6205(17) -0.0461(8) 0.8058(16) 0.177(11) Uani 0.54(4) 1 d D U P B 2
H90D H 0.592556 -0.067218 0.775843 0.266 Uiso 0.54(4) 1 calc R U P B 2
H90E H 0.588612 -0.055934 0.827359 0.266 Uiso 0.54(4) 1 calc R U P B 2
H90F H 0.667056 -0.064251 0.810103 0.266 Uiso 0.54(4) 1 calc R U P B 2
N2 N 0.7619(2) 0.0855(2) 0.59781(12) 0.0504(9) Uani 1 1 d D . . . .
C91 C 0.7995(3) 0.0578(3) 0.57428(16) 0.0546(12) Uani 1 1 d D . . . .
C92 C 0.8443(3) 0.0255(3) 0.5440(2) 0.0717(16) Uani 1 1 d D . . . .
H92A H 0.820092 0.020604 0.513546 0.108 Uiso 1 1 calc R U . . .
H92B H 0.847847 -0.019360 0.548420 0.108 Uiso 1 1 calc R U . . .
H92C H 0.895471 0.053193 0.549439 0.108 Uiso 1 1 calc R U . . .
Ti5 Ti 0.88576(5) 0.57284(5) 0.84537(3) 0.0508(2) Uani 1 1 d . . . . .
Ti6 Ti 0.70215(6) 0.71070(5) 0.72293(3) 0.0590(2) Uani 1 1 d . . . . .
Ti7 Ti 0.44319(5) 0.47451(5) 0.70762(3) 0.0494(2) Uani 1 1 d . . . . .
Cl5 Cl 0.75926(9) 0.58760(10) 0.82690(5) 0.0850(5) Uani 1 1 d . . . . .
Cl6 Cl 0.99322(7) 0.52464(7) 0.85438(5) 0.0650(3) Uani 1 1 d . . . . .
Cl7 Cl 0.69801(7) 0.59200(7) 0.71293(4) 0.0599(3) Uani 1 1 d . . . . .
Cl8 Cl 0.70145(11) 0.82503(8) 0.74992(5) 0.0864(5) Uani 1 1 d . . . . .
Cl9 Cl 0.52646(7) 0.56001(7) 0.77055(4) 0.0631(3) Uani 1 1 d . . . . .
Cl10 Cl 0.38137(9) 0.37835(7) 0.65357(4) 0.0655(3) Uani 1 1 d . . . . .
O11 O 0.89115(17) 0.62164(16) 0.90053(9) 0.0473(7) Uani 1 1 d . . . . .
O12 O 0.9301(2) 0.63648(17) 0.82286(10) 0.0579(9) Uani 1 1 d . . . . .
O13 O 0.7955(2) 0.72132(19) 0.70926(10) 0.0603(9) Uani 1 1 d . . . . .
O14 O 0.65185(19) 0.69962(18) 0.66741(10) 0.0558(8) Uani 1 1 d . . . . .
O15 O 0.43909(17) 0.52935(17) 0.67203(10) 0.0502(7) Uani 1 1 d . . . . .
O16 O 0.36425(17) 0.49358(16) 0.73480(9) 0.0475(7) Uani 1 1 d . . . . .
O17 O 0.50318(18) 0.6352(2) 0.87013(10) 0.0618(10) Uani 1 1 d . . . . .
H17 H 0.489236 0.613464 0.843544 0.093 Uiso 1 1 calc R U . . .
O18 O 0.65001(19) 0.6762(2) 0.91344(10) 0.0662(10) Uani 1 1 d . . . . .
H18 H 0.605018 0.667394 0.899942 0.099 Uiso 1 1 calc R U . . .
O19 O 0.5494(2) 0.4547(2) 0.69349(13) 0.0758(11) Uani 1 1 d . . . . .
C1A C 0.8970(2) 0.6833(2) 0.92965(13) 0.0448(10) Uani 1 1 d . . . . .
C2A C 0.8411(2) 0.6918(3) 0.95631(13) 0.0476(11) Uani 1 1 d . . . . .
C3A C 0.8517(3) 0.7532(3) 0.98793(16) 0.0571(13) Uani 1 1 d . . . . .
H3A H 0.814310 0.760166 1.006307 0.069 Uiso 1 1 calc R U . . .
C4A C 0.9151(3) 0.8056(3) 0.99402(16) 0.0612(13) Uani 1 1 d . . . . .
C5A C 0.9670(3) 0.7947(3) 0.96546(14) 0.0525(12) Uani 1 1 d . . . . .
H5A H 1.009567 0.829708 0.968233 0.063 Uiso 1 1 calc R U . . .
C6A C 0.9593(2) 0.7348(2) 0.93306(13) 0.0457(10) Uani 1 1 d . . . . .
C7A C 0.9271(4) 0.8694(3) 1.0323(2) 0.0729(16) Uani 1 1 d . . . . .
C8A C 0.8628(5) 0.9055(4) 1.0252(3) 0.117(3) Uani 1 1 d . . . . .
H8D H 0.862945 0.918852 0.997415 0.176 Uiso 1 1 calc R U . . .
H8E H 0.868825 0.945913 1.049759 0.176 Uiso 1 1 calc R U . . .
H8F H 0.814491 0.875281 1.023842 0.176 Uiso 1 1 calc R U . . .
C9A C 0.9280(5) 0.8503(4) 1.0764(2) 0.097(2) Uani 1 1 d . . . . .
H9D H 0.878510 0.823099 1.076564 0.146 Uiso 1 1 calc R U . . .
H9E H 0.938072 0.891621 1.100659 0.146 Uiso 1 1 calc R U . . .
H9F H 0.967876 0.824096 1.080247 0.146 Uiso 1 1 calc R U . . .
C10A C 1.0031(5) 0.9164(4) 1.0355(3) 0.113(3) Uani 1 1 d . . . . .
H10D H 1.043706 0.890059 1.033996 0.169 Uiso 1 1 calc R U . . .
H10E H 1.013845 0.951267 1.063665 0.169 Uiso 1 1 calc R U . . .
H10F H 1.000358 0.938059 1.011018 0.169 Uiso 1 1 calc R U . . .
C11A C 1.0180(2) 0.7255(3) 0.90302(13) 0.0477(11) Uani 1 1 d . . . . .
H11C H 1.022143 0.677184 0.895039 0.057 Uiso 1 1 calc R U . . .
H11D H 1.068171 0.752029 0.919241 0.057 Uiso 1 1 calc R U . . .
C12A C 0.9582(2) 0.7010(2) 0.82213(14) 0.0448(10) Uani 1 1 d . . . . .
C13A C 0.9986(2) 0.7478(2) 0.86081(13) 0.0443(10) Uani 1 1 d . . . . .
C14A C 1.0217(3) 0.8134(3) 0.85861(15) 0.0511(11) Uani 1 1 d . . . . .
H14A H 1.049123 0.845807 0.884510 0.061 Uiso 1 1 calc R U . . .
C15A C 1.0068(3) 0.8342(3) 0.82011(16) 0.0537(12) Uani 1 1 d . . . . .
C16A C 0.9712(3) 0.7849(3) 0.78202(15) 0.0506(11) Uani 1 1 d . . . . .
H16A H 0.962498 0.797652 0.755063 0.061 Uiso 1 1 calc R U . . .
C17A C 0.9482(2) 0.7184(2) 0.78185(13) 0.0429(10) Uani 1 1 d . . . . .
C18A C 1.0293(4) 0.9076(3) 0.8182(2) 0.0757(17) Uani 1 1 d . . . . .
C19A C 1.0614(5) 0.9550(3) 0.8629(2) 0.109(3) Uani 1 1 d . . . . .
H19G H 1.024464 0.951432 0.882873 0.164 Uiso 1 1 calc R U . . .
H19H H 1.072157 1.001572 0.860056 0.164 Uiso 1 1 calc R U . . .
H19I H 1.108549 0.942914 0.874889 0.164 Uiso 1 1 calc R U . . .
C20A C 0.9568(6) 0.9304(5) 0.8003(5) 0.156(5) Uani 1 1 d . . . . .
H20G H 0.921842 0.931766 0.821744 0.234 Uiso 1 1 calc R U . . .
H20H H 0.931902 0.898395 0.772227 0.234 Uiso 1 1 calc R U . . .
H20I H 0.970604 0.975662 0.795625 0.234 Uiso 1 1 calc R U . . .
C21A C 1.0872(5) 0.9126(3) 0.7868(2) 0.101(3) Uani 1 1 d . . . . .
H21G H 1.103591 0.960098 0.786974 0.152 Uiso 1 1 calc R U . . .
H21H H 1.063627 0.886402 0.756771 0.152 Uiso 1 1 calc R U . . .
H21I H 1.131428 0.894405 0.796618 0.152 Uiso 1 1 calc R U . . .
C22A C 0.9138(3) 0.6621(3) 0.74036(14) 0.0530(12) Uani 1 1 d . . . . .
H22C H 0.861695 0.642282 0.743201 0.064 Uiso 1 1 calc R U . . .
H22D H 0.944252 0.625980 0.738178 0.064 Uiso 1 1 calc R U . . .
C23A C 0.8505(3) 0.7131(3) 0.68385(15) 0.0559(13) Uani 1 1 d . . . . .
C24A C 0.9102(3) 0.6854(3) 0.69778(15) 0.0569(13) Uani 1 1 d . . . . .
C25A C 0.9678(3) 0.6820(4) 0.67348(17) 0.0705(17) Uani 1 1 d . . . . .
H25A H 1.009580 0.663203 0.683066 0.085 Uiso 1 1 calc R U . . .
C26A C 0.9677(3) 0.7050(4) 0.63499(19) 0.0761(18) Uani 1 1 d . . . . .
C27A C 0.9038(3) 0.7302(3) 0.62153(17) 0.0730(18) Uani 1 1 d . . . . .
H27A H 0.901598 0.745340 0.595291 0.088 Uiso 1 1 calc R U . . .
C28A C 0.8440(3) 0.7340(3) 0.64434(16) 0.0615(14) Uani 1 1 d . . . . .
C29A C 1.0321(4) 0.7030(5) 0.6085(2) 0.107(3) Uani 1 1 d . . . . .
C30A C 1.0950(4) 0.6697(6) 0.6264(3) 0.116(3) Uani 1 1 d . . . . .
H30D H 1.137468 0.674688 0.610159 0.173 Uiso 1 1 calc R U . . .
H30E H 1.074944 0.621515 0.622545 0.173 Uiso 1 1 calc R U . . .
H30F H 1.112732 0.691680 0.657848 0.173 Uiso 1 1 calc R U . . .
C31A C 1.0628(5) 0.7733(6) 0.6045(4) 0.140(4) Uani 1 1 d . . . . .
H31D H 1.085214 0.802783 0.633891 0.210 Uiso 1 1 calc R U . . .
H31E H 1.021339 0.791744 0.591490 0.210 Uiso 1 1 calc R U . . .
H31F H 1.101855 0.771010 0.585550 0.210 Uiso 1 1 calc R U . . .
C32A C 0.9995(5) 0.6539(6) 0.5601(2) 0.130(4) Uani 1 1 d . . . . .
H32D H 0.956874 0.670121 0.546218 0.196 Uiso 1 1 calc R U . . .
H32E H 0.981919 0.607815 0.562459 0.196 Uiso 1 1 calc R U . . .
H32F H 1.039750 0.653804 0.541954 0.196 Uiso 1 1 calc R U . . .
C33A C 0.7737(3) 0.7571(3) 0.62734(17) 0.0623(14) Uani 1 1 d . . . . .
H33C H 0.786368 0.785760 0.607177 0.075 Uiso 1 1 calc R U . . .
H33D H 0.755514 0.784845 0.652472 0.075 Uiso 1 1 calc R U . . .
C34A C 0.6541(3) 0.6703(3) 0.62425(15) 0.0485(11) Uani 1 1 d . . . . .
C35A C 0.7106(3) 0.6973(3) 0.60283(15) 0.0493(11) Uani 1 1 d . . . . .
C36A C 0.7100(3) 0.6646(3) 0.55889(15) 0.0494(11) Uani 1 1 d . . . . .
H36A H 0.748182 0.682081 0.544220 0.059 Uiso 1 1 calc R U . . .
C37A C 0.6567(2) 0.6079(2) 0.53550(14) 0.0459(10) Uani 1 1 d . . . . .
C38A C 0.6018(2) 0.5833(3) 0.55842(14) 0.0472(11) Uani 1 1 d . . . . .
H38A H 0.564254 0.544544 0.543187 0.057 Uiso 1 1 calc R U . . .
C39A C 0.5998(2) 0.6128(2) 0.60223(14) 0.0439(10) Uani 1 1 d . . . . .
C40A C 0.6557(3) 0.5712(3) 0.48751(15) 0.0532(12) Uani 1 1 d . . . . .
C41A C 0.7252(3) 0.5999(3) 0.46959(18) 0.0658(14) Uani 1 1 d . . . . .
H41D H 0.771681 0.595521 0.487486 0.099 Uiso 1 1 calc R U . . .
H41E H 0.725847 0.647814 0.470996 0.099 Uiso 1 1 calc R U . . .
H41F H 0.722519 0.574760 0.438840 0.099 Uiso 1 1 calc R U . . .
C42A C 0.5839(3) 0.5786(3) 0.45867(15) 0.0596(13) Uani 1 1 d . . . . .
H42D H 0.582502 0.554058 0.427931 0.089 Uiso 1 1 calc R U . . .
H42E H 0.584890 0.626659 0.460399 0.089 Uiso 1 1 calc R U . . .
H42F H 0.538716 0.559905 0.469296 0.089 Uiso 1 1 calc R U . . .
C43A C 0.6552(3) 0.4955(3) 0.48331(17) 0.0665(14) Uani 1 1 d . . . . .
H43D H 0.699658 0.490514 0.502673 0.100 Uiso 1 1 calc R U . . .
H43E H 0.656900 0.472760 0.452623 0.100 Uiso 1 1 calc R U . . .
H43F H 0.608707 0.474944 0.491977 0.100 Uiso 1 1 calc R U . . .
C44A C 0.5438(2) 0.5805(3) 0.62693(15) 0.0477(11) Uani 1 1 d . . . . .
H44C H 0.533123 0.530931 0.613869 0.057 Uiso 1 1 calc R U . . .
H44D H 0.568925 0.588739 0.657942 0.057 Uiso 1 1 calc R U . . .
C45A C 0.4167(2) 0.5728(2) 0.64940(13) 0.0416(10) Uani 1 1 d . . . . .
C46A C 0.4688(2) 0.6036(2) 0.62741(13) 0.0442(10) Uani 1 1 d . . . . .
C47A C 0.4469(3) 0.6525(3) 0.60732(14) 0.0504(11) Uani 1 1 d . . . . .
H47A H 0.481949 0.675116 0.593019 0.061 Uiso 1 1 calc R U . . .
C48A C 0.3745(3) 0.6692(3) 0.60754(15) 0.0522(12) Uani 1 1 d . . . . .
C49A C 0.3236(3) 0.6340(3) 0.62761(14) 0.0488(11) Uani 1 1 d . . . . .
H49A H 0.273661 0.643296 0.626815 0.059 Uiso 1 1 calc R U . . .
C50A C 0.3430(2) 0.5860(2) 0.64868(13) 0.0440(10) Uani 1 1 d . . . . .
C51A C 0.3481(3) 0.7204(3) 0.58452(18) 0.0634(14) Uani 1 1 d . . . . .
C52A C 0.4094(4) 0.7568(4) 0.5666(2) 0.086(2) Uani 1 1 d . . . . .
H52D H 0.448341 0.785254 0.591104 0.129 Uiso 1 1 calc R U . . .
H52E H 0.387853 0.785365 0.549475 0.129 Uiso 1 1 calc R U . . .
H52F H 0.432332 0.723924 0.547492 0.129 Uiso 1 1 calc R U . . .
C53A C 0.2819(4) 0.6829(4) 0.5457(2) 0.088(2) Uani 1 1 d . . . . .
H53D H 0.259650 0.716170 0.533384 0.132 Uiso 1 1 calc R U . . .
H53E H 0.242831 0.655847 0.556766 0.132 Uiso 1 1 calc R U . . .
H53F H 0.301557 0.653054 0.522712 0.132 Uiso 1 1 calc R U . . .
C54A C 0.3150(4) 0.7722(3) 0.6168(2) 0.0794(17) Uani 1 1 d . . . . .
H54D H 0.353927 0.795335 0.642711 0.119 Uiso 1 1 calc R U . . .
H54E H 0.271116 0.748587 0.626213 0.119 Uiso 1 1 calc R U . . .
H54F H 0.298875 0.805574 0.601932 0.119 Uiso 1 1 calc R U . . .
C55A C 0.2860(2) 0.5472(3) 0.66897(13) 0.0443(10) Uani 1 1 d . . . . .
H55C H 0.292811 0.499505 0.662917 0.053 Uiso 1 1 calc R U . . .
H55D H 0.234213 0.547357 0.654402 0.053 Uiso 1 1 calc R U . . .
C56A C 0.3296(2) 0.5465(2) 0.74874(14) 0.0432(10) Uani 1 1 d . . . . .
C57A C 0.2919(2) 0.5749(2) 0.71881(13) 0.0414(10) Uani 1 1 d . . . . .
C58A C 0.2561(2) 0.6285(2) 0.73447(13) 0.0435(10) Uani 1 1 d . . . . .
H58A H 0.230547 0.648005 0.713899 0.052 Uiso 1 1 calc R U . . .
C59A C 0.2566(2) 0.6544(3) 0.77980(14) 0.0475(11) Uani 1 1 d . . . . .
C60A C 0.2955(2) 0.6245(3) 0.80858(14) 0.0481(11) Uani 1 1 d . . . . .
H60A H 0.296954 0.641523 0.839411 0.058 Uiso 1 1 calc R U . . .
C61A C 0.3321(2) 0.5715(2) 0.79477(13) 0.0444(10) Uani 1 1 d . . . . .
C62A C 0.2146(3) 0.7105(3) 0.79641(16) 0.0657(14) Uani 1 1 d D . . . .
C63A C 0.1611(7) 0.7245(7) 0.7612(3) 0.077(4) Uani 0.555(10) 1 d D . P C 1
H63D H 0.128582 0.681924 0.743427 0.116 Uiso 0.555(10) 1 calc R U P C 1
H63E H 0.129408 0.755051 0.774767 0.116 Uiso 0.555(10) 1 calc R U P C 1
H63F H 0.190134 0.745780 0.742108 0.116 Uiso 0.555(10) 1 calc R U P C 1
C64A C 0.2678(7) 0.7699(6) 0.8262(4) 0.085(4) Uani 0.555(10) 1 d D . P C 1
H64D H 0.300195 0.755060 0.847940 0.128 Uiso 0.555(10) 1 calc R U P C 1
H64E H 0.299684 0.792343 0.808833 0.128 Uiso 0.555(10) 1 calc R U P C 1
H64F H 0.238958 0.801614 0.841492 0.128 Uiso 0.555(10) 1 calc R U P C 1
C65A C 0.1612(7) 0.6815(7) 0.8277(4) 0.090(4) Uani 0.555(10) 1 d D . P C 1
H65D H 0.124096 0.641658 0.809952 0.134 Uiso 0.555(10) 1 calc R U P C 1
H65E H 0.192628 0.668829 0.850912 0.134 Uiso 0.555(10) 1 calc R U P C 1
H65F H 0.134298 0.716506 0.841241 0.134 Uiso 0.555(10) 1 calc R U P C 1
C63X C 0.2428(8) 0.7721(6) 0.7747(4) 0.076(4) Uani 0.445(10) 1 d D . P C 2
H63G H 0.236319 0.754818 0.742551 0.114 Uiso 0.445(10) 1 calc R U P C 2
H63H H 0.212390 0.807227 0.781908 0.114 Uiso 0.445(10) 1 calc R U P C 2
H63I H 0.296513 0.791357 0.786616 0.114 Uiso 0.445(10) 1 calc R U P C 2
C64X C 0.2271(9) 0.7427(9) 0.8448(4) 0.078(5) Uani 0.445(10) 1 d D . P C 2
H64G H 0.196376 0.777895 0.850578 0.118 Uiso 0.445(10) 1 calc R U P C 2
H64H H 0.212064 0.708368 0.860453 0.118 Uiso 0.445(10) 1 calc R U P C 2
H64I H 0.280984 0.763134 0.855150 0.118 Uiso 0.445(10) 1 calc R U P C 2
C65X C 0.1304(6) 0.6913(9) 0.7765(4) 0.077(4) Uani 0.445(10) 1 d D . P C 2
H65G H 0.124533 0.670274 0.744788 0.115 Uiso 0.445(10) 1 calc R U P C 2
H65H H 0.104605 0.659169 0.790890 0.115 Uiso 0.445(10) 1 calc R U P C 2
H65I H 0.108026 0.732009 0.781149 0.115 Uiso 0.445(10) 1 calc R U P C 2
C66A C 0.3669(3) 0.5350(3) 0.82620(14) 0.0542(12) Uani 1 1 d . . . . .
H66C H 0.333051 0.490900 0.822603 0.065 Uiso 1 1 calc R U . . .
H66D H 0.416161 0.525766 0.818117 0.065 Uiso 1 1 calc R U . . .
C67A C 0.4451(3) 0.6229(3) 0.89372(14) 0.0515(12) Uani 1 1 d . . . . .
C68A C 0.3800(3) 0.5741(3) 0.87396(14) 0.0506(11) Uani 1 1 d . . . . .
C69A C 0.3223(3) 0.5670(3) 0.89855(15) 0.0560(13) Uani 1 1 d . . . . .
H69A H 0.277902 0.533512 0.885583 0.067 Uiso 1 1 calc R U . . .
C70A C 0.3260(3) 0.6066(3) 0.94148(15) 0.0578(13) Uani 1 1 d . . . . .
C71A C 0.3939(3) 0.6527(3) 0.95987(15) 0.0574(13) Uani 1 1 d . . . . .
H71A H 0.399201 0.679275 0.989403 0.069 Uiso 1 1 calc R U . . .
C72A C 0.4544(3) 0.6618(3) 0.93691(14) 0.0519(12) Uani 1 1 d . . . . .
C73A C 0.2582(3) 0.5991(3) 0.96586(17) 0.0702(17) Uani 1 1 d . . . . .
C74A C 0.1837(4) 0.5990(7) 0.9354(2) 0.146(5) Uani 1 1 d . . . . .
H74D H 0.141192 0.596433 0.951834 0.218 Uiso 1 1 calc R U . . .
H74E H 0.173938 0.559822 0.909709 0.218 Uiso 1 1 calc R U . . .
H74F H 0.188839 0.640741 0.925479 0.218 Uiso 1 1 calc R U . . .
C75A C 0.2536(5) 0.5343(4) 0.9814(2) 0.102(3) Uani 1 1 d . . . . .
H75D H 0.301191 0.536120 1.000731 0.153 Uiso 1 1 calc R U . . .
H75E H 0.245392 0.495227 0.955756 0.153 Uiso 1 1 calc R U . . .
H75F H 0.211170 0.530046 0.997772 0.153 Uiso 1 1 calc R U . . .
C76A C 0.2649(3) 0.6592(3) 1.0061(2) 0.0747(16) Uani 1 1 d . . . . .
H76D H 0.309221 0.660527 1.027843 0.112 Uiso 1 1 calc R U . . .
H76E H 0.218819 0.654060 1.019393 0.112 Uiso 1 1 calc R U . . .
H76F H 0.270802 0.701415 0.996722 0.112 Uiso 1 1 calc R U . . .
C77A C 0.5249(3) 0.7156(3) 0.95867(16) 0.0573(13) Uani 1 1 d . . . . .
H77C H 0.510539 0.750242 0.981892 0.069 Uiso 1 1 calc R U . . .
H77D H 0.541916 0.738183 0.936190 0.069 Uiso 1 1 calc R U . . .
C78A C 0.6500(3) 0.6724(3) 0.95645(14) 0.0544(12) Uani 1 1 d . . . . .
C79A C 0.5920(3) 0.6905(3) 0.97947(15) 0.0532(12) Uani 1 1 d . . . . .
C80A C 0.5992(3) 0.6889(3) 1.02328(15) 0.0601(14) Uani 1 1 d . . . . .
H80A H 0.560114 0.701361 1.039219 0.072 Uiso 1 1 calc R U . . .
C81A C 0.6613(3) 0.6699(3) 1.04546(16) 0.0637(15) Uani 1 1 d . . . . .
C82A C 0.7167(3) 0.6504(3) 1.02065(15) 0.0560(12) Uani 1 1 d . . . . .
H82A H 0.758521 0.635705 1.034337 0.067 Uiso 1 1 calc R U . . .
C83A C 0.7125(3) 0.6519(3) 0.97622(15) 0.0524(12) Uani 1 1 d . . . . .
C84A C 0.6704(3) 0.6730(4) 1.09524(18) 0.0869(19) Uani 1 1 d D . . . .
C85A C 0.6637(14) 0.6065(8) 1.1049(6) 0.117(5) Uani 0.516(19) 1 d D U P D 1
H85D H 0.699411 0.581603 1.090348 0.175 Uiso 0.516(19) 1 calc R U P D 1
H85E H 0.675526 0.612567 1.136872 0.175 Uiso 0.516(19) 1 calc R U P D 1
H85F H 0.611684 0.580989 1.093803 0.175 Uiso 0.516(19) 1 calc R U P D 1
C86A C 0.6181(10) 0.7157(11) 1.1159(7) 0.080(5) Uani 0.516(19) 1 d D U P D 1
H86D H 0.625748 0.759150 1.108101 0.120 Uiso 0.516(19) 1 calc R U P D 1
H86E H 0.565269 0.692171 1.105055 0.120 Uiso 0.516(19) 1 calc R U P D 1
H86F H 0.629111 0.723749 1.148125 0.120 Uiso 0.516(19) 1 calc R U P D 1
C87A C 0.7530(7) 0.7175(13) 1.1183(4) 0.119(7) Uani 0.516(19) 1 d D U P D 1
H87D H 0.757922 0.762057 1.112053 0.178 Uiso 0.516(19) 1 calc R U P D 1
H87E H 0.758876 0.723148 1.150348 0.178 Uiso 0.516(19) 1 calc R U P D 1
H87F H 0.792346 0.694444 1.106657 0.178 Uiso 0.516(19) 1 calc R U P D 1
C85X C 0.6184(11) 0.6023(7) 1.0962(6) 0.098(5) Uani 0.484(19) 1 d D U P D 2
H85G H 0.634805 0.564452 1.077124 0.146 Uiso 0.484(19) 1 calc R U P D 2
H85H H 0.623815 0.597439 1.126518 0.146 Uiso 0.484(19) 1 calc R U P D 2
H85I H 0.564989 0.602070 1.085456 0.146 Uiso 0.484(19) 1 calc R U P D 2
C86X C 0.6451(12) 0.7276(10) 1.1235(7) 0.085(5) Uani 0.484(19) 1 d D U P D 2
H86G H 0.653908 0.724112 1.154061 0.128 Uiso 0.484(19) 1 calc R U P D 2
H86H H 0.673489 0.771047 1.121642 0.128 Uiso 0.484(19) 1 calc R U P D 2
H86I H 0.590689 0.724898 1.113916 0.128 Uiso 0.484(19) 1 calc R U P D 2
C87X C 0.7473(9) 0.6528(15) 1.1112(5) 0.115(7) Uani 0.484(19) 1 d D U P D 2
H87G H 0.756518 0.615155 1.088521 0.172 Uiso 0.484(19) 1 calc R U P D 2
H87H H 0.789008 0.691742 1.116433 0.172 Uiso 0.484(19) 1 calc R U P D 2
H87I H 0.744346 0.639012 1.138730 0.172 Uiso 0.484(19) 1 calc R U P D 2
C88A C 0.7757(3) 0.6330(3) 0.95176(15) 0.0543(12) Uani 1 1 d . . . . .
H88C H 0.754323 0.613727 0.920026 0.065 Uiso 1 1 calc R U . . .
H88D H 0.796054 0.597154 0.962864 0.065 Uiso 1 1 calc R U . . .
N1A N 0.8250(2) 0.4836(2) 0.86392(13) 0.0559(10) Uani 1 1 d D . . . .
C89A C 0.7943(3) 0.4396(3) 0.87602(16) 0.0585(13) Uani 1 1 d D . . . .
C90A C 0.7568(4) 0.3839(3) 0.8903(2) 0.0794(18) Uani 1 1 d D . . . .
H90G H 0.724734 0.350514 0.864771 0.119 Uiso 1 1 calc R U . . .
H90H H 0.725234 0.400475 0.911917 0.119 Uiso 1 1 calc R U . . .
H90I H 0.795016 0.362687 0.903901 0.119 Uiso 1 1 calc R U . . .
N2A N 0.8579(3) 0.5043(2) 0.77827(13) 0.0723(14) Uani 1 1 d D . . . .
C91A C 0.8508(4) 0.4815(4) 0.7406(2) 0.091(2) Uani 1 1 d D . . . .
C92A C 0.8421(7) 0.4555(5) 0.6925(2) 0.136(4) Uani 1 1 d D . . . .
H92D H 0.800988 0.415611 0.682521 0.205 Uiso 1 1 calc R U . . .
H92E H 0.889665 0.443013 0.684747 0.205 Uiso 1 1 calc R U . . .
H92F H 0.829659 0.490627 0.678189 0.205 Uiso 1 1 calc R U . . .
N3A N 0.5936(2) 0.6903(2) 0.74438(12) 0.0497(9) Uani 1 1 d D U . . .
C93A C 0.5272(4) 0.7184(4) 0.7357(2) 0.0873(18) Uani 1 1 d D U . . .
C94A C 0.4880(8) 0.7425(8) 0.7783(5) 0.208(6) Uani 1 1 d D U . . .
N4A N 0.7440(2) 0.7117(2) 0.79024(11) 0.0531(10) Uani 1 1 d D U . . .
C95A C 0.7209(7) 0.7405(6) 0.8291(3) 0.086(3) Uani 0.592(12) 1 d D U P E 1
C96A C 0.7654(12) 0.7860(7) 0.8655(4) 0.147(6) Uani 0.592(12) 1 d D U P E 1
H96D H 0.748285 0.829394 0.869883 0.221 Uiso 0.592(12) 1 calc R U P E 1
H96E H 0.818503 0.792528 0.861070 0.221 Uiso 0.592(12) 1 calc R U P E 1
H96F H 0.761224 0.768647 0.891672 0.221 Uiso 0.592(12) 1 calc R U P E 1
C95X C 0.7851(9) 0.7647(7) 0.8239(4) 0.079(4) Uani 0.408(12) 1 d D U P E 2
C96X C 0.8141(10) 0.8218(10) 0.8615(6) 0.106(6) Uani 0.408(12) 1 d D U P E 2
H96G H 0.789701 0.814978 0.886594 0.158 Uiso 0.408(12) 1 calc R U P E 2
H96H H 0.803116 0.863197 0.854196 0.158 Uiso 0.408(12) 1 calc R U P E 2
H96I H 0.869215 0.826057 0.869399 0.158 Uiso 0.408(12) 1 calc R U P E 2
N5A N 0.4607(2) 0.4046(2) 0.75079(13) 0.0568(10) Uani 1 1 d D . . . .
C97A C 0.4695(3) 0.3664(3) 0.77142(15) 0.0548(12) Uani 1 1 d D . . . .
C98A C 0.4807(3) 0.3179(3) 0.79699(18) 0.0690(16) Uani 1 1 d D . . . .
H98G H 0.435990 0.281184 0.789286 0.103 Uiso 1 1 calc R U . . .
H98H H 0.487916 0.340460 0.828569 0.103 Uiso 1 1 calc R U . . .
H98I H 0.525787 0.299132 0.790411 0.103 Uiso 1 1 calc R U . . .
N4 N 1.0308(9) 0.0986(5) 0.7721(5) 0.233(7) Uani 1 1 d D . . . .
C95 C 1.0363(6) 0.1526(5) 0.7914(4) 0.123(3) Uani 1 1 d D . . . .
C96 C 1.0426(4) 0.2204(4) 0.8152(2) 0.093(2) Uani 1 1 d D . . . .
H96A H 1.043412 0.249392 0.794645 0.140 Uiso 1 1 calc R U . . .
H96B H 1.089777 0.234408 0.836806 0.140 Uiso 1 1 calc R U . . .
H96C H 0.999060 0.224548 0.830552 0.140 Uiso 1 1 calc R U . . .
N5 N 0.5780(4) 0.3998(4) 0.6130(2) 0.108(2) Uani 1 1 d D . . . .
C97 C 0.5949(3) 0.3578(3) 0.58834(19) 0.0690(15) Uani 1 1 d D . . . .
C98 C 0.6156(4) 0.3053(3) 0.55631(19) 0.0720(15) Uani 1 1 d D . . . .
H98A H 0.625390 0.321644 0.530413 0.108 Uiso 1 1 calc R U . . .
H98B H 0.574061 0.265711 0.547343 0.108 Uiso 1 1 calc R U . . .
H98C H 0.661645 0.292541 0.569278 0.108 Uiso 1 1 calc R U . . .
N6 N 0.7783(5) 0.4161(4) 0.5715(3) 0.129(3) Uani 1 1 d D . . . .
C99 C 0.7826(4) 0.4726(4) 0.5880(2) 0.090(2) Uani 1 1 d D . . . .
C100 C 0.7873(5) 0.5426(4) 0.6095(2) 0.104(3) Uani 1 1 d D . . . .
H10G H 0.761452 0.564341 0.589045 0.155 Uiso 1 1 calc R U . . .
H10H H 0.840809 0.565158 0.618329 0.155 Uiso 1 1 calc R U . . .
H10I H 0.762812 0.546186 0.635699 0.155 Uiso 1 1 calc R U . . .
O20 O 0.6700(4) 0.4433(4) 0.7525(3) 0.157(3) Uani 1 1 d . . . . .

loop_
_atom_site_aniso_label
_atom_site_aniso_U_11
_atom_site_aniso_U_22
_atom_site_aniso_U_33
_atom_site_aniso_U_23
_atom_site_aniso_U_13
_atom_site_aniso_U_12
Ti1 0.0350(4) 0.0735(6) 0.0359(4) 0.0188(4) 0.0009(3) 0.0025(4)
Ti2 0.0323(4) 0.0588(5) 0.0325(4) 0.0133(3) -0.0016(3) 0.0018(3)
Ti3 0.0313(4) 0.0581(5) 0.0349(4) 0.0130(3) -0.0014(3) 0.0036(3)
Ti4 0.0290(4) 0.0647(5) 0.0323(4) 0.0109(3) 0.0014(3) 0.0053(3)
Cl1 0.0442(6) 0.0995(10) 0.0712(8) 0.0514(8) 0.0107(6) 0.0132(6)
Cl2 0.0884(13) 0.1293(17) 0.1203(16) 0.0346(13) 0.0069(11) 0.0071(12)
Cl3 0.0671(9) 0.0663(9) 0.1014(12) 0.0108(8) -0.0059(8) 0.0044(7)
Cl4 0.0415(6) 0.0671(7) 0.0505(6) 0.0006(5) 0.0067(5) 0.0044(5)
O1 0.0366(16) 0.074(2) 0.0388(16) 0.0193(15) 0.0032(13) -0.0038(15)
O2 0.0387(16) 0.0634(19) 0.0370(15) 0.0206(14) 0.0030(12) 0.0026(14)
O3 0.0351(15) 0.0634(19) 0.0342(15) 0.0146(14) -0.0025(12) -0.0012(14)
O4 0.0382(16) 0.0582(18) 0.0333(15) 0.0100(13) 0.0008(12) 0.0006(14)
O5 0.0309(14) 0.0656(19) 0.0320(14) 0.0087(13) 0.0012(11) 0.0089(13)
O6 0.0323(14) 0.0570(18) 0.0310(14) 0.0049(13) 0.0016(11) 0.0069(13)
O7 0.0306(14) 0.0615(19) 0.0340(15) 0.0116(13) 0.0008(11) 0.0084(13)
O8 0.0331(15) 0.0598(19) 0.0414(16) 0.0189(14) 0.0038(12) 0.0041(13)
O9 0.0317(15) 0.088(2) 0.0388(16) 0.0202(16) 0.0002(13) -0.0034(15)
O10 0.0313(15) 0.075(2) 0.0343(15) 0.0132(14) 0.0030(12) 0.0091(14)
C1 0.033(2) 0.080(3) 0.043(2) 0.030(2) 0.0014(19) 0.000(2)
C2 0.047(3) 0.075(3) 0.049(3) 0.033(2) -0.003(2) -0.004(2)
C3 0.059(3) 0.107(5) 0.053(3) 0.041(3) -0.004(3) -0.024(3)
C4 0.076(4) 0.121(5) 0.054(3) 0.049(3) 0.001(3) -0.023(4)
C5 0.058(3) 0.123(5) 0.043(3) 0.035(3) 0.000(2) -0.009(3)
C6 0.042(3) 0.086(4) 0.043(3) 0.029(2) 0.003(2) 0.003(2)
C7 0.083(5) 0.140(7) 0.082(5) 0.050(5) 0.020(4) -0.029(5)
C8 0.111(6) 0.156(8) 0.102(6) 0.076(6) 0.015(5) -0.040(6)
C9 0.067(5) 0.195(10) 0.119(7) 0.050(7) 0.025(5) -0.018(5)
C10 0.093(5) 0.180(9) 0.090(5) 0.063(6) 0.039(4) -0.014(5)
C11 0.041(3) 0.086(4) 0.042(2) 0.021(2) 0.006(2) 0.003(2)
C12 0.044(3) 0.062(3) 0.039(2) 0.019(2) -0.0020(19) -0.002(2)
C13 0.043(3) 0.081(4) 0.040(2) 0.022(2) 0.002(2) -0.004(2)
C14 0.051(3) 0.090(4) 0.040(3) 0.023(3) 0.003(2) -0.002(3)
C15 0.057(3) 0.097(4) 0.050(3) 0.036(3) -0.007(2) -0.013(3)
C16 0.051(3) 0.078(4) 0.050(3) 0.028(3) -0.006(2) -0.002(3)
C17 0.044(3) 0.062(3) 0.040(2) 0.015(2) -0.0057(19) -0.004(2)
C18 0.077(4) 0.149(5) 0.069(3) 0.068(4) 0.009(3) 0.008(4)
C19 0.124(11) 0.154(6) 0.100(8) 0.082(6) 0.027(7) 0.026(6)
C20 0.072(5) 0.158(9) 0.060(6) 0.064(6) 0.003(4) 0.003(6)
C21 0.073(5) 0.186(10) 0.053(5) 0.065(6) 0.004(4) 0.021(6)
C19X 0.099(8) 0.157(12) 0.096(11) 0.091(9) -0.002(10) -0.005(8)
C20X 0.122(15) 0.168(12) 0.066(8) 0.063(6) 0.013(9) 0.023(9)
C21X 0.096(8) 0.165(15) 0.067(9) 0.082(10) 0.011(8) 0.021(8)
C22 0.046(3) 0.064(3) 0.041(2) 0.019(2) -0.007(2) 0.003(2)
C23 0.031(2) 0.062(3) 0.032(2) 0.0093(19) -0.0016(17) 0.0027(19)
C24 0.036(2) 0.058(3) 0.034(2) 0.0115(19) 0.0027(17) 0.0030(19)
C25 0.035(2) 0.068(3) 0.036(2) 0.014(2) 0.0013(18) 0.006(2)
C26 0.039(2) 0.064(3) 0.034(2) 0.005(2) -0.0004(18) 0.000(2)
C27 0.037(2) 0.059(3) 0.039(2) 0.003(2) 0.0026(18) 0.000(2)
C28 0.034(2) 0.061(3) 0.037(2) 0.010(2) 0.0060(17) 0.008(2)
C29 0.052(3) 0.071(3) 0.045(3) 0.001(2) -0.001(2) 0.002(2)
C30 0.087(4) 0.097(5) 0.040(3) 0.005(3) -0.016(3) -0.023(4)
C31 0.054(4) 0.205(10) 0.097(6) -0.036(6) 0.008(4) -0.038(5)
C32 0.244(12) 0.084(5) 0.065(4) -0.002(4) -0.049(6) -0.002(6)
C33 0.036(2) 0.057(3) 0.038(2) 0.012(2) 0.0071(18) 0.0062(19)
C34 0.031(2) 0.056(3) 0.034(2) 0.0140(19) -0.0011(16) 0.0023(18)
C35 0.031(2) 0.064(3) 0.036(2) 0.018(2) 0.0042(17) 0.0044(19)
C36 0.034(2) 0.060(3) 0.042(2) 0.013(2) 0.0038(18) 0.005(2)
C37 0.037(2) 0.061(3) 0.041(2) 0.015(2) 0.0026(18) 0.002(2)
C38 0.030(2) 0.065(3) 0.035(2) 0.009(2) 0.0016(17) 0.0047(19)
C39 0.032(2) 0.064(3) 0.029(2) 0.0134(19) -0.0005(16) 0.0066(19)
C40 0.045(3) 0.071(3) 0.056(3) 0.014(2) 0.018(2) -0.001(2)
C41 0.047(3) 0.083(4) 0.065(3) -0.005(3) 0.009(3) -0.011(3)
C42 0.058(3) 0.081(4) 0.068(4) 0.008(3) 0.030(3) -0.010(3)
C43 0.081(4) 0.065(4) 0.097(5) 0.022(3) 0.032(4) -0.004(3)
C44 0.031(2) 0.060(3) 0.032(2) 0.0091(19) -0.0016(16) 0.0072(19)
C45 0.029(2) 0.056(3) 0.033(2) 0.0069(18) 0.0016(16) 0.0061(18)
C46 0.032(2) 0.055(3) 0.035(2) 0.0092(19) 0.0031(17) 0.0032(18)
C47 0.029(2) 0.071(3) 0.040(2) 0.015(2) 0.0007(17) 0.012(2)
C48 0.036(2) 0.075(3) 0.046(3) 0.017(2) 0.0093(19) 0.016(2)
C49 0.036(2) 0.076(3) 0.039(2) 0.020(2) 0.0060(18) 0.013(2)
C50 0.033(2) 0.056(3) 0.037(2) 0.0086(19) 0.0002(17) 0.0039(19)
C51 0.050(3) 0.119(5) 0.056(3) 0.036(3) 0.024(2) 0.036(3)
C52 0.068(4) 0.145(7) 0.133(6) 0.082(6) 0.057(4) 0.047(4)
C53 0.090(5) 0.183(8) 0.050(3) -0.009(4) 0.003(3) 0.070(5)
C54 0.047(3) 0.095(4) 0.046(3) 0.017(3) 0.013(2) 0.026(3)
C55 0.034(2) 0.063(3) 0.035(2) 0.015(2) 0.0023(17) 0.010(2)
C56 0.030(2) 0.060(3) 0.029(2) 0.0062(18) -0.0010(16) 0.0118(19)
C57 0.034(2) 0.058(3) 0.029(2) 0.0120(18) 0.0002(16) 0.0103(19)
C58 0.039(2) 0.064(3) 0.033(2) 0.015(2) 0.0031(18) 0.013(2)
C59 0.041(2) 0.063(3) 0.030(2) 0.0095(19) -0.0017(18) 0.016(2)
C60 0.034(2) 0.059(3) 0.034(2) 0.0098(19) -0.0032(17) 0.0069(19)
C61 0.029(2) 0.058(3) 0.031(2) 0.0086(18) -0.0050(16) 0.0068(18)
C62 0.071(3) 0.061(3) 0.033(2) 0.007(2) 0.007(2) 0.013(3)
C63 0.105(5) 0.090(4) 0.047(3) 0.007(3) 0.029(3) 0.013(4)
C64 0.099(4) 0.067(3) 0.046(3) 0.012(3) 0.018(3) 0.027(3)
C65 0.095(4) 0.081(4) 0.036(3) 0.007(3) -0.012(3) 0.024(3)
C66 0.031(2) 0.057(3) 0.038(2) 0.0095(19) 0.0003(17) 0.0049(19)
C67 0.0248(19) 0.058(3) 0.034(2) 0.0144(19) -0.0001(16) 0.0055(18)
C68 0.028(2) 0.055(3) 0.040(2) 0.0122(19) 0.0024(17) 0.0053(18)
C69 0.026(2) 0.066(3) 0.034(2) 0.016(2) 0.0010(16) 0.0030(19)
C70 0.0241(19) 0.065(3) 0.040(2) 0.024(2) 0.0021(16) 0.0007(19)
C71 0.030(2) 0.062(3) 0.042(2) 0.023(2) 0.0087(17) 0.0085(19)
C72 0.030(2) 0.062(3) 0.035(2) 0.0193(19) 0.0054(17) 0.0035(19)
C73 0.033(2) 0.074(3) 0.046(2) 0.029(2) 0.0035(19) 0.009(2)
C74 0.047(3) 0.111(5) 0.059(3) 0.054(3) 0.012(2) 0.019(3)
C75 0.042(3) 0.086(4) 0.059(3) 0.031(3) -0.013(2) 0.002(3)
C76 0.036(3) 0.096(4) 0.067(3) 0.039(3) 0.003(2) 0.016(3)
C77 0.035(2) 0.056(3) 0.036(2) 0.0153(19) 0.0098(17) 0.0067(19)
C78 0.030(2) 0.060(3) 0.033(2) 0.0149(19) -0.0002(16) 0.0042(19)
C79 0.036(2) 0.054(3) 0.031(2) 0.0119(18) 0.0046(17) 0.0045(19)
C80 0.039(2) 0.061(3) 0.036(2) 0.018(2) 0.0100(18) 0.008(2)
C81 0.041(2) 0.065(3) 0.034(2) 0.014(2) 0.0072(18) 0.005(2)
C82 0.037(2) 0.070(3) 0.031(2) 0.015(2) 0.0036(17) -0.005(2)
C83 0.034(2) 0.062(3) 0.033(2) 0.015(2) 0.0013(17) -0.003(2)
C84 0.042(3) 0.084(4) 0.050(3) 0.021(3) 0.016(2) 0.012(2)
C85 0.043(3) 0.109(5) 0.055(3) 0.019(3) 0.005(2) 0.025(3)
C86 0.055(4) 0.141(7) 0.108(5) 0.063(5) 0.034(4) 0.024(4)
C87 0.065(4) 0.106(5) 0.052(3) 0.004(3) 0.009(3) 0.027(3)
C88 0.038(2) 0.072(3) 0.045(3) 0.026(2) -0.0039(19) -0.006(2)
N1 0.038(2) 0.065(2) 0.0318(18) 0.0113(18) -0.0012(15) 0.0046(18)
C89 0.075(4) 0.075(3) 0.120(6) 0.028(4) -0.005(4) 0.006(3)
C90 0.179(19) 0.106(16) 0.23(2) 0.097(15) -0.032(19) -0.049(16)
C90X 0.178(17) 0.070(6) 0.25(3) 0.031(13) -0.03(2) -0.015(11)
N2 0.040(2) 0.065(3) 0.041(2) 0.0114(18) -0.0048(17) 0.0095(19)
C91 0.047(3) 0.059(3) 0.053(3) 0.014(2) 0.002(2) 0.002(2)
C92 0.059(3) 0.068(4) 0.081(4) 0.002(3) 0.022(3) 0.010(3)
Ti5 0.0587(5) 0.0585(5) 0.0308(4) 0.0105(4) 0.0062(4) 0.0004(4)
Ti6 0.0625(6) 0.0724(6) 0.0355(4) 0.0118(4) -0.0004(4) 0.0031(5)
Ti7 0.0417(4) 0.0631(5) 0.0464(5) 0.0203(4) 0.0057(4) 0.0115(4)
Cl5 0.0783(10) 0.1140(13) 0.0633(8) 0.0386(8) -0.0115(7) 0.0150(9)
Cl6 0.0571(7) 0.0680(8) 0.0690(8) 0.0140(6) 0.0200(6) 0.0078(6)
Cl7 0.0536(7) 0.0753(8) 0.0486(6) 0.0221(6) -0.0018(5) 0.0053(6)
Cl8 0.1144(13) 0.0682(9) 0.0653(9) 0.0115(7) -0.0012(8) 0.0059(9)
Cl9 0.0482(7) 0.0806(9) 0.0547(7) 0.0157(6) 0.0011(5) 0.0036(6)
Cl10 0.0950(10) 0.0629(7) 0.0380(6) 0.0149(5) 0.0042(6) 0.0158(7)
O11 0.0463(17) 0.0577(19) 0.0342(15) 0.0098(14) 0.0034(13) 0.0046(14)
O12 0.070(2) 0.061(2) 0.0332(16) 0.0139(14) -0.0019(15) -0.0087(17)
O13 0.061(2) 0.078(2) 0.0364(16) 0.0199(16) -0.0020(15) -0.0020(18)
O14 0.058(2) 0.068(2) 0.0376(17) 0.0152(15) -0.0016(14) 0.0060(16)
O15 0.0390(16) 0.065(2) 0.0504(18) 0.0217(16) 0.0054(14) 0.0111(15)
O16 0.0432(17) 0.0581(19) 0.0375(16) 0.0106(14) 0.0004(13) 0.0063(14)
O17 0.0415(18) 0.103(3) 0.0327(16) 0.0163(17) 0.0029(13) -0.0052(17)
O18 0.0419(18) 0.120(3) 0.0355(17) 0.0253(19) 0.0034(14) 0.005(2)
O19 0.059(2) 0.112(3) 0.065(2) 0.029(2) 0.0103(18) 0.034(2)
C1A 0.041(2) 0.064(3) 0.0253(19) 0.0074(19) 0.0005(17) 0.008(2)
C2A 0.039(2) 0.069(3) 0.029(2) 0.008(2) 0.0011(17) 0.001(2)
C3A 0.046(3) 0.074(3) 0.043(3) 0.005(2) 0.011(2) 0.001(2)
C4A 0.062(3) 0.071(3) 0.041(3) 0.001(2) 0.014(2) 0.002(3)
C5A 0.045(3) 0.072(3) 0.033(2) 0.007(2) 0.0050(19) -0.002(2)
C6A 0.038(2) 0.066(3) 0.027(2) 0.0072(19) -0.0003(17) 0.004(2)
C7A 0.068(4) 0.076(4) 0.066(4) 0.000(3) 0.028(3) 0.003(3)
C8A 0.117(7) 0.095(6) 0.111(6) -0.016(5) 0.007(5) 0.013(5)
C9A 0.113(6) 0.104(5) 0.057(4) -0.006(4) 0.019(4) 0.004(4)
C10A 0.106(6) 0.099(5) 0.096(5) -0.029(4) 0.038(4) -0.029(4)
C11A 0.036(2) 0.075(3) 0.029(2) 0.012(2) 0.0028(17) 0.005(2)
C12A 0.039(2) 0.061(3) 0.033(2) 0.0141(19) 0.0028(17) 0.002(2)
C13A 0.032(2) 0.066(3) 0.029(2) 0.0064(19) 0.0041(16) 0.001(2)
C14A 0.041(2) 0.064(3) 0.041(2) 0.005(2) 0.0089(19) -0.002(2)
C15A 0.050(3) 0.061(3) 0.049(3) 0.014(2) 0.015(2) 0.003(2)
C16A 0.045(3) 0.067(3) 0.040(2) 0.019(2) 0.008(2) 0.004(2)
C17A 0.030(2) 0.062(3) 0.032(2) 0.0128(19) 0.0028(16) -0.0038(19)
C18A 0.096(5) 0.057(3) 0.070(4) 0.015(3) 0.019(3) 0.000(3)
C19A 0.158(8) 0.062(4) 0.090(5) -0.002(4) 0.045(5) -0.018(4)
C20A 0.136(8) 0.082(6) 0.263(14) 0.077(7) 0.013(9) 0.025(6)
C21A 0.136(7) 0.071(4) 0.087(5) 0.017(4) 0.045(5) -0.025(4)
C22A 0.048(3) 0.071(3) 0.032(2) 0.016(2) -0.0030(19) -0.009(2)
C23A 0.047(3) 0.077(3) 0.034(2) 0.017(2) -0.002(2) -0.013(2)
C24A 0.045(3) 0.084(4) 0.033(2) 0.020(2) -0.006(2) -0.011(2)
C25A 0.041(3) 0.124(5) 0.048(3) 0.040(3) -0.004(2) 0.001(3)
C26A 0.053(3) 0.126(5) 0.056(3) 0.045(3) 0.004(3) 0.008(3)
C27A 0.048(3) 0.122(5) 0.048(3) 0.044(3) -0.004(2) -0.009(3)
C28A 0.048(3) 0.080(4) 0.045(3) 0.024(2) -0.011(2) -0.018(3)
C29A 0.066(4) 0.195(9) 0.085(5) 0.088(6) 0.021(4) 0.017(5)
C30A 0.067(4) 0.215(10) 0.085(5) 0.070(6) 0.023(4) 0.035(5)
C31A 0.074(5) 0.215(11) 0.168(9) 0.124(9) 0.042(5) 0.008(6)
C32A 0.096(6) 0.241(12) 0.068(5) 0.051(6) 0.024(4) 0.048(7)
C33A 0.064(3) 0.065(3) 0.049(3) 0.023(2) -0.007(2) -0.015(3)
C34A 0.040(2) 0.067(3) 0.039(2) 0.020(2) 0.0001(19) 0.008(2)
C35A 0.043(2) 0.064(3) 0.040(2) 0.024(2) -0.0055(19) 0.002(2)
C36A 0.039(2) 0.067(3) 0.043(2) 0.027(2) -0.0017(19) 0.001(2)
C37A 0.037(2) 0.066(3) 0.035(2) 0.017(2) 0.0004(18) 0.007(2)
C38A 0.032(2) 0.067(3) 0.040(2) 0.017(2) 0.0002(18) 0.002(2)
C39A 0.032(2) 0.061(3) 0.038(2) 0.016(2) -0.0001(17) 0.009(2)
C40A 0.052(3) 0.067(3) 0.039(2) 0.014(2) 0.008(2) 0.004(2)
C41A 0.051(3) 0.092(4) 0.052(3) 0.021(3) 0.012(2) 0.001(3)
C42A 0.048(3) 0.089(4) 0.037(2) 0.020(2) 0.002(2) -0.002(3)
C43A 0.077(4) 0.076(4) 0.046(3) 0.013(3) 0.015(3) 0.011(3)
C44A 0.035(2) 0.070(3) 0.039(2) 0.018(2) 0.0024(18) 0.009(2)
C45A 0.036(2) 0.060(3) 0.029(2) 0.0147(19) 0.0001(16) 0.0075(19)
C46A 0.040(2) 0.063(3) 0.028(2) 0.0130(19) 0.0025(17) 0.005(2)
C47A 0.044(3) 0.077(3) 0.037(2) 0.025(2) 0.0113(19) 0.011(2)
C48A 0.050(3) 0.074(3) 0.040(2) 0.024(2) 0.013(2) 0.018(2)
C49A 0.044(2) 0.076(3) 0.031(2) 0.018(2) 0.0079(18) 0.019(2)
C50A 0.040(2) 0.065(3) 0.0256(19) 0.0107(19) 0.0050(17) 0.009(2)
C51A 0.061(3) 0.083(4) 0.064(3) 0.039(3) 0.020(3) 0.025(3)
C52A 0.068(4) 0.105(5) 0.108(5) 0.068(4) 0.027(4) 0.019(4)
C53A 0.076(4) 0.117(6) 0.083(4) 0.058(4) 0.002(3) 0.018(4)
C54A 0.079(4) 0.081(4) 0.095(5) 0.039(4) 0.033(4) 0.029(3)
C55A 0.034(2) 0.067(3) 0.030(2) 0.0110(19) 0.0012(17) 0.007(2)
C56A 0.032(2) 0.060(3) 0.034(2) 0.0118(19) 0.0012(17) 0.0035(19)
C57A 0.030(2) 0.064(3) 0.028(2) 0.0136(19) 0.0020(16) 0.0031(19)
C58A 0.031(2) 0.066(3) 0.033(2) 0.014(2) 0.0030(17) 0.011(2)
C59A 0.034(2) 0.069(3) 0.036(2) 0.011(2) 0.0030(18) 0.007(2)
C60A 0.037(2) 0.070(3) 0.030(2) 0.008(2) 0.0018(18) 0.004(2)
C61A 0.033(2) 0.065(3) 0.032(2) 0.015(2) 0.0005(17) 0.002(2)
C62A 0.058(3) 0.088(4) 0.047(3) 0.003(2) 0.004(2) 0.029(3)
C63A 0.081(8) 0.099(9) 0.058(6) 0.018(6) 0.001(5) 0.051(7)
C64A 0.087(8) 0.077(7) 0.077(8) -0.007(6) -0.005(6) 0.028(6)
C65A 0.089(8) 0.126(10) 0.084(8) 0.040(7) 0.048(7) 0.065(7)
C63X 0.089(10) 0.076(8) 0.066(8) 0.009(6) 0.013(7) 0.038(7)
C64X 0.074(10) 0.114(13) 0.045(5) 0.008(6) 0.001(6) 0.040(9)
C65X 0.055(6) 0.124(13) 0.055(8) 0.016(8) 0.011(5) 0.038(7)
C66A 0.050(3) 0.073(3) 0.035(2) 0.015(2) -0.003(2) 0.005(2)
C67A 0.040(2) 0.081(3) 0.034(2) 0.023(2) 0.0028(19) 0.003(2)
C68A 0.045(3) 0.073(3) 0.031(2) 0.018(2) -0.0035(19) 0.005(2)
C69A 0.044(3) 0.077(3) 0.041(2) 0.022(2) -0.008(2) -0.003(2)
C70A 0.048(3) 0.083(4) 0.038(2) 0.022(2) 0.000(2) -0.002(2)
C71A 0.044(3) 0.092(4) 0.031(2) 0.018(2) 0.0003(19) -0.004(2)
C72A 0.038(2) 0.077(3) 0.034(2) 0.012(2) -0.0014(18) -0.002(2)
C73A 0.051(3) 0.110(5) 0.041(3) 0.025(3) 0.003(2) -0.013(3)
C74A 0.042(3) 0.314(15) 0.063(4) 0.034(6) 0.010(3) 0.003(5)
C75A 0.128(6) 0.082(5) 0.089(5) 0.011(4) 0.060(5) -0.018(4)
C76A 0.061(3) 0.094(4) 0.076(4) 0.032(3) 0.027(3) 0.007(3)
C77A 0.043(3) 0.082(4) 0.042(3) 0.019(2) 0.003(2) -0.002(2)
C78A 0.046(3) 0.077(3) 0.032(2) 0.013(2) 0.0016(19) -0.007(2)
C79A 0.037(2) 0.078(3) 0.040(2) 0.018(2) 0.0012(19) -0.002(2)
C80A 0.038(3) 0.098(4) 0.039(2) 0.016(3) 0.007(2) 0.000(3)
C81A 0.041(3) 0.110(5) 0.040(3) 0.026(3) 0.007(2) 0.004(3)
C82A 0.041(3) 0.080(4) 0.041(2) 0.016(2) 0.002(2) 0.000(2)
C83A 0.040(2) 0.071(3) 0.039(2) 0.011(2) 0.0067(19) -0.006(2)
C84A 0.047(3) 0.178(6) 0.047(3) 0.044(4) 0.012(2) 0.029(4)
C85A 0.137(14) 0.187(10) 0.058(8) 0.061(9) 0.016(10) 0.086(10)
C86A 0.067(9) 0.141(13) 0.022(7) 0.016(7) -0.010(7) 0.016(9)
C87A 0.059(6) 0.239(19) 0.032(6) -0.007(10) -0.001(5) 0.022(9)
C85X 0.118(11) 0.136(9) 0.078(10) 0.074(8) 0.023(10) 0.066(8)
C86X 0.101(15) 0.110(9) 0.025(8) 0.010(6) -0.010(9) -0.013(9)
C87X 0.088(8) 0.23(2) 0.038(7) 0.028(10) 0.009(7) 0.065(10)
C88A 0.042(3) 0.070(3) 0.039(2) 0.001(2) 0.006(2) -0.004(2)
N1A 0.059(3) 0.063(3) 0.041(2) 0.0104(19) 0.0071(19) 0.002(2)
C89A 0.058(3) 0.070(3) 0.043(3) 0.010(2) 0.015(2) 0.002(3)
C90A 0.092(4) 0.077(4) 0.071(4) 0.020(3) 0.047(3) -0.006(3)
N2A 0.108(4) 0.064(3) 0.032(2) 0.009(2) -0.002(2) -0.006(3)
C91A 0.096(5) 0.086(5) 0.081(5) 0.028(4) 0.001(4) -0.007(4)
C92A 0.224(11) 0.115(7) 0.051(4) 0.022(4) -0.016(5) 0.006(7)
N3A 0.047(2) 0.066(2) 0.0350(19) 0.0119(17) 0.0050(16) 0.0123(18)
C93A 0.073(4) 0.094(5) 0.094(4) 0.025(4) -0.008(3) 0.030(3)
C94A 0.182(11) 0.234(13) 0.262(12) 0.053(11) 0.110(10) 0.159(10)
N4A 0.055(2) 0.075(3) 0.0262(16) 0.0156(16) 0.0001(15) 0.008(2)
C95A 0.083(7) 0.112(8) 0.058(5) 0.008(4) 0.020(4) 0.021(6)
C96A 0.242(15) 0.094(9) 0.065(6) -0.015(6) 0.043(8) -0.048(10)
C95X 0.069(8) 0.094(8) 0.061(6) 0.007(5) 0.010(6) 0.000(6)
C96X 0.059(9) 0.128(11) 0.098(10) -0.009(7) -0.033(8) 0.018(8)
N5A 0.055(2) 0.071(3) 0.044(2) 0.014(2) 0.0010(18) 0.019(2)
C97A 0.051(3) 0.076(3) 0.037(2) 0.011(2) 0.006(2) 0.019(3)
C98A 0.056(3) 0.115(5) 0.054(3) 0.043(3) 0.016(2) 0.032(3)
N4 0.298(16) 0.108(7) 0.325(17) 0.043(9) 0.216(14) 0.020(9)
C95 0.126(7) 0.116(7) 0.151(9) 0.047(7) 0.084(7) 0.030(6)
C96 0.079(4) 0.136(7) 0.067(4) 0.021(4) 0.002(3) 0.047(4)
N5 0.103(5) 0.131(6) 0.087(4) 0.002(4) 0.022(4) 0.046(4)
C97 0.061(3) 0.089(4) 0.060(3) 0.021(3) 0.012(3) 0.023(3)
C98 0.074(4) 0.080(4) 0.065(4) 0.019(3) 0.020(3) 0.015(3)
N6 0.148(7) 0.099(5) 0.113(6) 0.002(4) -0.019(5) 0.014(5)
C99 0.090(5) 0.103(6) 0.069(4) 0.028(4) -0.011(4) 0.011(4)
C100 0.128(7) 0.093(5) 0.082(5) 0.012(4) -0.018(4) 0.042(5)
O20 0.105(5) 0.155(6) 0.197(8) 0.038(5) 0.001(5) 0.012(4)

loop_
_atom_type_symbol
_atom_type_description
_atom_type_scat_dispersion_real
_atom_type_scat_dispersion_imag
_atom_type_scat_source
C C 0.0181 0.0091 'International Tables Vol C Tables 4.2.6.8 and 6.1.1.4'
H H 0.0000 0.0000 'International Tables Vol C Tables 4.2.6.8 and 6.1.1.4'
O O 0.0492 0.0322 'International Tables Vol C Tables 4.2.6.8 and 6.1.1.4'
Cl Cl 0.3639 0.7018 'International Tables Vol C Tables 4.2.6.8 and 6.1.1.4'
Ti Ti 0.2191 1.8069 'International Tables Vol C Tables 4.2.6.8 and 6.1.1.4'
N N 0.0311 0.0180 'International Tables Vol C Tables 4.2.6.8 and 6.1.1.4'

loop_
_geom_angle_atom_site_label_1
_geom_angle_atom_site_label_2
_geom_angle_atom_site_label_3
_geom_angle
_geom_angle_site_symmetry_1
_geom_angle_site_symmetry_3
_geom_angle_publ_flag
O2 Ti1 O1 97.23(14) . . ?
O2 Ti1 O9 148.34(14) . . ?
O1 Ti1 O9 107.79(14) . . ?
O2 Ti1 O3 81.17(12) . . ?
O1 Ti1 O3 174.06(15) . . ?
O9 Ti1 O3 71.94(12) . . ?
O2 Ti1 N1 85.10(14) . . ?
O1 Ti1 N1 82.19(15) . . ?
O9 Ti1 N1 79.55(14) . . ?
O3 Ti1 N1 91.96(13) . . ?
O2 Ti1 Cl1 102.51(12) . . ?
O1 Ti1 Cl1 96.52(12) . . ?
O9 Ti1 Cl1 93.78(12) . . ?
O3 Ti1 Cl1 89.41(9) . . ?
N1 Ti1 Cl1 172.39(10) . . ?
O2 Ti1 Ti2 116.33(10) . . ?
O1 Ti1 Ti2 143.61(11) . . ?
O9 Ti1 Ti2 35.88(9) . . ?
O3 Ti1 Ti2 36.17(8) . . ?
N1 Ti1 Ti2 86.86(10) . . ?
Cl1 Ti1 Ti2 89.85(4) . . ?
O4 Ti2 O10 94.90(13) . . ?
O4 Ti2 O3 95.74(13) . . ?
O10 Ti2 O3 138.66(14) . . ?
O4 Ti2 O9 152.83(16) . . ?
O10 Ti2 O9 75.92(12) . . ?
O3 Ti2 O9 76.55(12) . . ?
O4 Ti2 Cl2 104.96(12) . . ?
O10 Ti2 Cl2 109.54(13) . . ?
O3 Ti2 Cl2 105.99(12) . . ?
O9 Ti2 Cl2 102.21(13) . . ?
O4 Ti2 Ti3 133.04(10) . . ?
O10 Ti2 Ti3 39.97(9) . . ?
O3 Ti2 Ti3 111.36(9) . . ?
O9 Ti2 Ti3 36.97(9) . . ?
Cl2 Ti2 Ti3 103.37(7) . . ?
O4 Ti2 Ti1 130.32(11) . . ?
O10 Ti2 Ti1 104.89(9) . . ?
O3 Ti2 Ti1 41.56(9) . . ?
O9 Ti2 Ti1 35.10(9) . . ?
Cl2 Ti2 Ti1 110.16(7) . . ?
Ti3 Ti2 Ti1 70.28(3) . . ?
O8 Ti3 O9 95.62(14) . . ?
O8 Ti3 O7 95.16(13) . . ?
O9 Ti3 O7 140.79(14) . . ?
O8 Ti3 O10 153.21(15) . . ?
O9 Ti3 O10 76.46(12) . . ?
O7 Ti3 O10 77.06(12) . . ?
O8 Ti3 Cl3 104.34(11) . . ?
O9 Ti3 Cl3 109.18(13) . . ?
O7 Ti3 Cl3 104.38(11) . . ?
O10 Ti3 Cl3 102.43(11) . . ?
O8 Ti3 Ti2 133.65(10) . . ?
O9 Ti3 Ti2 39.85(9) . . ?
O7 Ti3 Ti2 112.88(9) . . ?
O10 Ti3 Ti2 37.64(8) . . ?
Cl3 Ti3 Ti2 103.34(5) . . ?
O8 Ti3 Ti4 131.39(10) . . ?
O9 Ti3 Ti4 106.66(10) . . ?
O7 Ti3 Ti4 42.17(8) . . ?
O10 Ti3 Ti4 34.91(9) . . ?
Cl3 Ti3 Ti4 107.93(6) . . ?
Ti2 Ti3 Ti4 71.35(3) . . ?
O6 Ti4 O5 97.18(13) . . ?
O6 Ti4 O10 145.86(14) . . ?
O5 Ti4 O10 108.17(13) . . ?
O6 Ti4 O7 81.26(11) . . ?
O5 Ti4 O7 175.19(13) . . ?
O10 Ti4 O7 71.58(11) . . ?
O6 Ti4 N2 82.42(13) . . ?
O5 Ti4 N2 80.40(14) . . ?
O10 Ti4 N2 79.76(14) . . ?
O7 Ti4 N2 94.87(13) . . ?
O6 Ti4 Cl4 102.40(11) . . ?
O5 Ti4 Cl4 96.47(11) . . ?
O10 Ti4 Cl4 97.19(11) . . ?
O7 Ti4 Cl4 88.31(9) . . ?
N2 Ti4 Cl4 174.61(10) . . ?
O6 Ti4 Ti3 114.94(9) . . ?
O5 Ti4 Ti3 143.81(10) . . ?
O10 Ti4 Ti3 35.76(8) . . ?
O7 Ti4 Ti3 35.83(7) . . ?
N2 Ti4 Ti3 87.45(11) . . ?
Cl4 Ti4 Ti3 92.63(4) . . ?
C1 O1 Ti1 148.0(3) . . ?
C12 O2 Ti1 138.8(3) . . ?
C23 O3 Ti2 132.3(3) . . ?
C23 O3 Ti1 124.8(3) . . ?
Ti2 O3 Ti1 102.27(12) . . ?
C34 O4 Ti2 162.4(3) . . ?
C45 O5 Ti4 146.4(3) . . ?
C56 O6 Ti4 138.8(3) . . ?
C67 O7 Ti3 131.5(2) . . ?
C67 O7 Ti4 126.5(2) . . ?
Ti3 O7 Ti4 102.00(12) . . ?
C78 O8 Ti3 165.5(3) . . ?
Ti3 O9 Ti1 140.13(19) . . ?
Ti3 O9 Ti2 103.18(14) . . ?
Ti1 O9 Ti2 109.02(14) . . ?
Ti2 O10 Ti4 142.96(18) . . ?
Ti2 O10 Ti3 102.39(14) . . ?
Ti4 O10 Ti3 109.33(13) . . ?
O1 C1 C6 121.2(4) . . ?
O1 C1 C2 117.2(4) . . ?
C6 C1 C2 121.6(4) . . ?
C3 C2 C1 118.4(5) . . ?
C3 C2 C88 121.1(4) . . ?
C1 C2 C88 120.4(4) . . ?
C2 C3 C4 122.0(5) . . ?
C2 C3 H3 119.0 . . ?
C4 C3 H3 119.0 . . ?
C5 C4 C3 117.2(5) . . ?
C5 C4 C7 123.2(6) . . ?
C3 C4 C7 119.5(5) . . ?
C4 C5 C6 124.2(5) . . ?
C4 C5 H5 117.9 . . ?
C6 C5 H5 117.9 . . ?
C1 C6 C5 116.5(5) . . ?
C1 C6 C11 124.4(4) . . ?
C5 C6 C11 119.1(4) . . ?
C10 C7 C8 111.0(7) . . ?
C10 C7 C4 111.8(6) . . ?
C8 C7 C4 106.2(7) . . ?
C10 C7 C9 109.8(8) . . ?
C8 C7 C9 110.0(7) . . ?
C4 C7 C9 107.9(6) . . ?
C7 C8 H8A 109.5 . . ?
C7 C8 H8B 109.5 . . ?
H8A C8 H8B 109.5 . . ?
C7 C8 H8C 109.5 . . ?
H8A C8 H8C 109.5 . . ?
H8B C8 H8C 109.5 . . ?
C7 C9 H9A 109.5 . . ?
C7 C9 H9B 109.5 . . ?
H9A C9 H9B 109.5 . . ?
C7 C9 H9C 109.5 . . ?
H9A C9 H9C 109.5 . . ?
H9B C9 H9C 109.5 . . ?
C7 C10 H10A 109.5 . . ?
C7 C10 H10B 109.5 . . ?
H10A C10 H10B 109.5 . . ?
C7 C10 H10C 109.5 . . ?
H10A C10 H10C 109.5 . . ?
H10B C10 H10C 109.5 . . ?
C6 C11 C13 111.8(5) . . ?
C6 C11 H11A 109.3 . . ?
C13 C11 H11A 109.3 . . ?
C6 C11 H11B 109.3 . . ?
C13 C11 H11B 109.3 . . ?
H11A C11 H11B 107.9 . . ?
O2 C12 C17 118.5(4) . . ?
O2 C12 C13 118.0(4) . . ?
C17 C12 C13 123.4(4) . . ?
C12 C13 C14 117.0(5) . . ?
C12 C13 C11 120.3(4) . . ?
C14 C13 C11 122.6(4) . . ?
C13 C14 C15 122.0(5) . . ?
C13 C14 H14 119.0 . . ?
C15 C14 H14 119.0 . . ?
C16 C15 C14 117.3(5) . . ?
C16 C15 C18 121.7(5) . . ?
C14 C15 C18 121.0(5) . . ?
C17 C16 C15 122.5(5) . . ?
C17 C16 H16 118.7 . . ?
C15 C16 H16 118.7 . . ?
C12 C17 C16 117.6(5) . . ?
C12 C17 C22 119.8(4) . . ?
C16 C17 C22 122.6(5) . . ?
C20X C18 C15 113.9(10) . . ?
C19 C18 C15 110.7(7) . . ?
C19 C18 C20 113.0(8) . . ?
C15 C18 C20 113.4(6) . . ?
C20X C18 C21X 112.9(11) . . ?
C15 C18 C21X 112.2(7) . . ?
C20X C18 C19X 110.8(12) . . ?
C15 C18 C19X 103.2(7) . . ?
C21X C18 C19X 102.8(13) . . ?
C19 C18 C21 110.2(9) . . ?
C15 C18 C21 106.9(6) . . ?
C20 C18 C21 102.2(8) . . ?
C18 C19 H19A 109.5 . . ?
C18 C19 H19B 109.5 . . ?
H19A C19 H19B 109.5 . . ?
C18 C19 H19C 109.5 . . ?
H19A C19 H19C 109.5 . . ?
H19B C19 H19C 109.5 . . ?
C18 C20 H20A 109.5 . . ?
C18 C20 H20B 109.5 . . ?
H20A C20 H20B 109.5 . . ?
C18 C20 H20C 109.5 . . ?
H20A C20 H20C 109.5 . . ?
H20B C20 H20C 109.5 . . ?
C18 C21 H21A 109.5 . . ?
C18 C21 H21B 109.5 . . ?
H21A C21 H21B 109.5 . . ?
C18 C21 H21C 109.5 . . ?
H21A C21 H21C 109.5 . . ?
H21B C21 H21C 109.5 . . ?
C18 C19X H19D 109.5 . . ?
C18 C19X H19E 109.5 . . ?
H19D C19X H19E 109.5 . . ?
C18 C19X H19F 109.5 . . ?
H19D C19X H19F 109.5 . . ?
H19E C19X H19F 109.5 . . ?
C18 C20X H20D 109.5 . . ?
C18 C20X H20E 109.5 . . ?
H20D C20X H20E 109.5 . . ?
C18 C20X H20F 109.5 . . ?
H20D C20X H20F 109.5 . . ?
H20E C20X H20F 109.5 . . ?
C18 C21X H21D 109.5 . . ?
C18 C21X H21E 109.5 . . ?
H21D C21X H21E 109.5 . . ?
C18 C21X H21F 109.5 . . ?
H21D C21X H21F 109.5 . . ?
H21E C21X H21F 109.5 . . ?
C17 C22 C24 113.2(4) . . ?
C17 C22 H22A 108.9 . . ?
C24 C22 H22A 108.9 . . ?
C17 C22 H22B 108.9 . . ?
C24 C22 H22B 108.9 . . ?
H22A C22 H22B 107.8 . . ?
O3 C23 C24 119.3(4) . . ?
O3 C23 C28 119.9(4) . . ?
C24 C23 C28 120.7(4) . . ?
C25 C24 C23 118.4(4) . . ?
C25 C24 C22 117.9(4) . . ?
C23 C24 C22 123.7(4) . . ?
C26 C25 C24 122.8(4) . . ?
C26 C25 H25 118.6 . . ?
C24 C25 H25 118.6 . . ?
C25 C26 C27 117.3(4) . . ?
C25 C26 C29 121.9(4) . . ?
C27 C26 C29 120.8(4) . . ?
C26 C27 C28 122.4(4) . . ?
C26 C27 H27 118.8 . . ?
C28 C27 H27 118.8 . . ?
C27 C28 C23 118.4(4) . . ?
C27 C28 C33 117.2(4) . . ?
C23 C28 C33 124.4(4) . . ?
C30 C29 C31 113.4(6) . . ?
C30 C29 C26 113.2(5) . . ?
C31 C29 C26 108.6(5) . . ?
C30 C29 C32 106.8(6) . . ?
C31 C29 C32 105.4(7) . . ?
C26 C29 C32 109.1(5) . . ?
C29 C30 H30A 109.5 . . ?
C29 C30 H30B 109.5 . . ?
H30A C30 H30B 109.5 . . ?
C29 C30 H30C 109.5 . . ?
H30A C30 H30C 109.5 . . ?
H30B C30 H30C 109.5 . . ?
C29 C31 H31A 109.5 . . ?
C29 C31 H31B 109.5 . . ?
H31A C31 H31B 109.5 . . ?
C29 C31 H31C 109.5 . . ?
H31A C31 H31C 109.5 . . ?
H31B C31 H31C 109.5 . . ?
C29 C32 H32A 109.5 . . ?
C29 C32 H32B 109.5 . . ?
H32A C32 H32B 109.5 . . ?
C29 C32 H32C 109.5 . . ?
H32A C32 H32C 109.5 . . ?
H32B C32 H32C 109.5 . . ?
C35 C33 C28 112.8(4) . . ?
C35 C33 H33A 109.0 . . ?
C28 C33 H33A 109.0 . . ?
C35 C33 H33B 109.0 . . ?
C28 C33 H33B 109.0 . . ?
H33A C33 H33B 107.8 . . ?
O4 C34 C39 119.5(4) . . ?
O4 C34 C35 118.0(4) . . ?
C39 C34 C35 122.5(4) . . ?
C36 C35 C34 118.3(4) . . ?
C36 C35 C33 122.0(4) . . ?
C34 C35 C33 119.8(4) . . ?
C35 C36 C37 121.6(4) . . ?
C35 C36 H36 119.2 . . ?
C37 C36 H36 119.2 . . ?
C38 C37 C36 117.6(4) . . ?
C38 C37 C40 124.1(4) . . ?
C36 C37 C40 118.3(4) . . ?
C37 C38 C39 122.9(4) . . ?
C37 C38 H38 118.6 . . ?
C39 C38 H38 118.6 . . ?
C34 C39 C38 117.0(4) . . ?
C34 C39 C44 121.3(4) . . ?
C38 C39 C44 121.7(4) . . ?
C43 C40 C42 109.0(5) . . ?
C43 C40 C37 111.3(4) . . ?
C42 C40 C37 111.1(4) . . ?
C43 C40 C41 108.8(5) . . ?
C42 C40 C41 108.8(4) . . ?
C37 C40 C41 107.8(4) . . ?
C40 C41 H41A 109.5 . . ?
C40 C41 H41B 109.5 . . ?
H41A C41 H41B 109.5 . . ?
C40 C41 H41C 109.5 . . ?
H41A C41 H41C 109.5 . . ?
H41B C41 H41C 109.5 . . ?
C40 C42 H42A 109.5 . . ?
C40 C42 H42B 109.5 . . ?
H42A C42 H42B 109.5 . . ?
C40 C42 H42C 109.5 . . ?
H42A C42 H42C 109.5 . . ?
H42B C42 H42C 109.5 . . ?
C40 C43 H43A 109.5 . . ?
C40 C43 H43B 109.5 . . ?
H43A C43 H43B 109.5 . . ?
C40 C43 H43C 109.5 . . ?
H43A C43 H43C 109.5 . . ?
H43B C43 H43C 109.5 . . ?
C39 C44 C46 113.4(4) . . ?
C39 C44 H44A 108.9 . . ?
C46 C44 H44A 108.9 . . ?
C39 C44 H44B 108.9 . . ?
C46 C44 H44B 108.9 . . ?
H44A C44 H44B 107.7 . . ?
O5 C45 C46 117.7(4) . . ?
O5 C45 C50 122.3(4) . . ?
C46 C45 C50 120.1(4) . . ?
C47 C46 C45 119.0(4) . . ?
C47 C46 C44 120.9(4) . . ?
C45 C46 C44 120.1(4) . . ?
C46 C47 C48 122.0(4) . . ?
C46 C47 H47 119.0 . . ?
C48 C47 H47 119.0 . . ?
C49 C48 C47 116.8(4) . . ?
C49 C48 C51 119.6(4) . . ?
C47 C48 C51 123.6(4) . . ?
C50 C49 C48 123.7(4) . . ?
C50 C49 H49 118.2 . . ?
C48 C49 H49 118.2 . . ?
C49 C50 C45 118.3(4) . . ?
C49 C50 C55 117.9(4) . . ?
C45 C50 C55 123.8(4) . . ?
C54 C51 C52 110.9(5) . . ?
C54 C51 C48 112.7(4) . . ?
C52 C51 C48 109.9(5) . . ?
C54 C51 C53 107.3(5) . . ?
C52 C51 C53 106.8(6) . . ?
C48 C51 C53 109.1(5) . . ?
C51 C52 H52A 109.5 . . ?
C51 C52 H52B 109.5 . . ?
H52A C52 H52B 109.5 . . ?
C51 C52 H52C 109.5 . . ?
H52A C52 H52C 109.5 . . ?
H52B C52 H52C 109.5 . . ?
C51 C53 H53A 109.5 . . ?
C51 C53 H53B 109.5 . . ?
H53A C53 H53B 109.5 . . ?
C51 C53 H53C 109.5 . . ?
H53A C53 H53C 109.5 . . ?
H53B C53 H53C 109.5 . . ?
C51 C54 H54A 109.5 . . ?
C51 C54 H54B 109.5 . . ?
H54A C54 H54B 109.5 . . ?
C51 C54 H54C 109.5 . . ?
H54A C54 H54C 109.5 . . ?
H54B C54 H54C 109.5 . . ?
C57 C55 C50 112.1(4) . . ?
C57 C55 H55A 109.2 . . ?
C50 C55 H55A 109.2 . . ?
C57 C55 H55B 109.2 . . ?
C50 C55 H55B 109.2 . . ?
H55A C55 H55B 107.9 . . ?
O6 C56 C57 119.2(4) . . ?
O6 C56 C61 117.9(4) . . ?
C57 C56 C61 122.8(4) . . ?
C56 C57 C58 117.0(4) . . ?
C56 C57 C55 118.6(4) . . ?
C58 C57 C55 124.3(4) . . ?
C59 C58 C57 122.4(4) . . ?
C59 C58 H58 118.8 . . ?
C57 C58 H58 118.8 . . ?
C58 C59 C60 118.3(4) . . ?
C58 C59 C62 123.6(4) . . ?
C60 C59 C62 118.1(4) . . ?
C61 C60 C59 122.0(4) . . ?
C61 C60 H60 119.0 . . ?
C59 C60 H60 119.0 . . ?
C60 C61 C56 117.4(4) . . ?
C60 C61 C66 123.0(4) . . ?
C56 C61 C66 119.4(4) . . ?
C63 C62 C64 110.2(5) . . ?
C63 C62 C59 111.5(4) . . ?
C64 C62 C59 110.3(4) . . ?
C63 C62 C65 109.0(5) . . ?
C64 C62 C65 107.8(5) . . ?
C59 C62 C65 108.0(4) . . ?
C62 C63 H63A 109.5 . . ?
C62 C63 H63B 109.5 . . ?
H63A C63 H63B 109.5 . . ?
C62 C63 H63C 109.5 . . ?
H63A C63 H63C 109.5 . . ?
H63B C63 H63C 109.5 . . ?
C62 C64 H64A 109.5 . . ?
C62 C64 H64B 109.5 . . ?
H64A C64 H64B 109.5 . . ?
C62 C64 H64C 109.5 . . ?
H64A C64 H64C 109.5 . . ?
H64B C64 H64C 109.5 . . ?
C62 C65 H65A 109.5 . . ?
C62 C65 H65B 109.5 . . ?
H65A C65 H65B 109.5 . . ?
C62 C65 H65C 109.5 . . ?
H65A C65 H65C 109.5 . . ?
H65B C65 H65C 109.5 . . ?
C61 C66 C68 114.3(4) . . ?
C61 C66 H66A 108.7 . . ?
C68 C66 H66A 108.7 . . ?
C61 C66 H66B 108.7 . . ?
C68 C66 H66B 108.7 . . ?
H66A C66 H66B 107.6 . . ?
O7 C67 C72 120.5(4) . . ?
O7 C67 C68 119.0(4) . . ?
C72 C67 C68 120.5(4) . . ?
C69 C68 C67 118.6(4) . . ?
C69 C68 C66 118.2(4) . . ?
C67 C68 C66 123.2(4) . . ?
C68 C69 C70 122.6(4) . . ?
C68 C69 H69 118.7 . . ?
C70 C69 H69 118.7 . . ?
C71 C70 C69 117.2(4) . . ?
C71 C70 C73 123.1(4) . . ?
C69 C70 C73 119.8(4) . . ?
C70 C71 C72 122.5(4) . . ?
C70 C71 H71 118.7 . . ?
C72 C71 H71 118.7 . . ?
C67 C72 C71 118.5(4) . . ?
C67 C72 C77 123.9(4) . . ?
C71 C72 C77 117.6(4) . . ?
C76 C73 C75 108.5(4) . . ?
C76 C73 C70 111.4(4) . . ?
C75 C73 C70 110.0(4) . . ?
C76 C73 C74 109.1(4) . . ?
C75 C73 C74 109.2(4) . . ?
C70 C73 C74 108.6(4) . . ?
C73 C74 H74A 109.5 . . ?
C73 C74 H74B 109.5 . . ?
H74A C74 H74B 109.5 . . ?
C73 C74 H74C 109.5 . . ?
H74A C74 H74C 109.5 . . ?
H74B C74 H74C 109.5 . . ?
C73 C75 H75A 109.5 . . ?
C73 C75 H75B 109.5 . . ?
H75A C75 H75B 109.5 . . ?
C73 C75 H75C 109.5 . . ?
H75A C75 H75C 109.5 . . ?
H75B C75 H75C 109.5 . . ?
C73 C76 H76A 109.5 . . ?
C73 C76 H76B 109.5 . . ?
H76A C76 H76B 109.5 . . ?
C73 C76 H76C 109.5 . . ?
H76A C76 H76C 109.5 . . ?
H76B C76 H76C 109.5 . . ?
C72 C77 C79 111.0(3) . . ?
C72 C77 H77A 109.4 . . ?
C79 C77 H77A 109.4 . . ?
C72 C77 H77B 109.4 . . ?
C79 C77 H77B 109.4 . . ?
H77A C77 H77B 108.0 . . ?
O8 C78 C79 118.9(4) . . ?
O8 C78 C83 118.7(4) . . ?
C79 C78 C83 122.4(4) . . ?
C80 C79 C78 118.1(4) . . ?
C80 C79 C77 121.9(4) . . ?
C78 C79 C77 120.0(4) . . ?
C79 C80 C81 122.0(4) . . ?
C79 C80 H80 119.0 . . ?
C81 C80 H80 119.0 . . ?
C82 C81 C80 117.3(4) . . ?
C82 C81 C84 122.8(4) . . ?
C80 C81 C84 119.9(4) . . ?
C83 C82 C81 122.4(4) . . ?
C83 C82 H82 118.8 . . ?
C81 C82 H82 118.8 . . ?
C82 C83 C78 117.6(4) . . ?
C82 C83 C88 120.3(4) . . ?
C78 C83 C88 122.1(4) . . ?
C85 C84 C81 109.4(4) . . ?
C85 C84 C86 109.9(5) . . ?
C81 C84 C86 112.4(5) . . ?
C85 C84 C87 107.9(5) . . ?
C81 C84 C87 109.3(4) . . ?
C86 C84 C87 107.8(5) . . ?
C84 C85 H85A 109.5 . . ?
C84 C85 H85B 109.5 . . ?
H85A C85 H85B 109.5 . . ?
C84 C85 H85C 109.5 . . ?
H85A C85 H85C 109.5 . . ?
H85B C85 H85C 109.5 . . ?
C84 C86 H86A 109.5 . . ?
C84 C86 H86B 109.5 . . ?
H86A C86 H86B 109.5 . . ?
C84 C86 H86C 109.5 . . ?
H86A C86 H86C 109.5 . . ?
H86B C86 H86C 109.5 . . ?
C84 C87 H87A 109.5 . . ?
C84 C87 H87B 109.5 . . ?
H87A C87 H87B 109.5 . . ?
C84 C87 H87C 109.5 . . ?
H87A C87 H87C 109.5 . . ?
H87B C87 H87C 109.5 . . ?
C2 C88 C83 111.1(4) . . ?
C2 C88 H88A 109.4 . . ?
C83 C88 H88A 109.4 . . ?
C2 C88 H88B 109.4 . . ?
C83 C88 H88B 109.4 . . ?
H88A C88 H88B 108.0 . . ?
C89 N1 Ti1 167.8(5) . . ?
N1 C89 C90X 167(2) . . ?
N1 C89 C90 151(2) . . ?
C89 C90 H90A 109.5 . . ?
C89 C90 H90B 109.5 . . ?
H90A C90 H90B 109.5 . . ?
C89 C90 H90C 109.5 . . ?
H90A C90 H90C 109.5 . . ?
H90B C90 H90C 109.5 . . ?
C89 C90X H90D 109.5 . . ?
C89 C90X H90E 109.5 . . ?
H90D C90X H90E 109.5 . . ?
C89 C90X H90F 109.5 . . ?
H90D C90X H90F 109.5 . . ?
H90E C90X H90F 109.5 . . ?
C91 N2 Ti4 143.3(4) . . ?
N2 C91 C92 177.4(6) . . ?
C91 C92 H92A 109.5 . . ?
C91 C92 H92B 109.5 . . ?
H92A C92 H92B 109.5 . . ?
C91 C92 H92C 109.5 . . ?
H92A C92 H92C 109.5 . . ?
H92B C92 H92C 109.5 . . ?
O12 Ti5 O11 99.31(15) . . ?
O12 Ti5 N2A 88.58(16) . . ?
O11 Ti5 N2A 169.49(18) . . ?
O12 Ti5 N1A 171.89(15) . . ?
O11 Ti5 N1A 88.65(15) . . ?
N2A Ti5 N1A 83.33(16) . . ?
O12 Ti5 Cl6 94.75(13) . . ?
O11 Ti5 Cl6 99.78(11) . . ?
N2A Ti5 Cl6 86.36(16) . . ?
N1A Ti5 Cl6 85.34(12) . . ?
O12 Ti5 Cl5 96.83(13) . . ?
O11 Ti5 Cl5 90.70(11) . . ?
N2A Ti5 Cl5 81.42(16) . . ?
N1A Ti5 Cl5 81.43(12) . . ?
Cl6 Ti5 Cl5 162.91(7) . . ?
O13 Ti6 O14 96.12(15) . . ?
O13 Ti6 N4A 92.75(15) . . ?
O14 Ti6 N4A 169.60(16) . . ?
O13 Ti6 N3A 173.17(16) . . ?
O14 Ti6 N3A 88.97(15) . . ?
N4A Ti6 N3A 81.77(15) . . ?
O13 Ti6 Cl8 96.65(14) . . ?
O14 Ti6 Cl8 97.96(13) . . ?
N4A Ti6 Cl8 86.35(13) . . ?
N3A Ti6 Cl8 87.12(12) . . ?
O13 Ti6 Cl7 90.62(13) . . ?
O14 Ti6 Cl7 93.15(12) . . ?
N4A Ti6 Cl7 81.32(12) . . ?
N3A Ti6 Cl7 84.54(12) . . ?
Cl8 Ti6 Cl7 165.98(7) . . ?
O15 Ti7 O16 98.42(15) . . ?
O15 Ti7 O19 92.65(15) . . ?
O16 Ti7 O19 164.48(15) . . ?
O15 Ti7 N5A 173.91(15) . . ?
O16 Ti7 N5A 87.47(15) . . ?
O19 Ti7 N5A 81.27(16) . . ?
O15 Ti7 Cl10 94.56(11) . . ?
O16 Ti7 Cl10 99.14(11) . . ?
O19 Ti7 Cl10 90.73(13) . . ?
N5A Ti7 Cl10 85.99(12) . . ?
O15 Ti7 Cl9 95.39(12) . . ?
O16 Ti7 Cl9 87.20(10) . . ?
O19 Ti7 Cl9 80.94(13) . . ?
N5A Ti7 Cl9 83.29(12) . . ?
Cl10 Ti7 Cl9 167.29(6) . . ?
C1A O11 Ti5 149.3(3) . . ?
C12A O12 Ti5 155.4(3) . . ?
C23A O13 Ti6 157.5(3) . . ?
C34A O14 Ti6 141.5(3) . . ?
C45A O15 Ti7 163.2(3) . . ?
C56A O16 Ti7 139.9(3) . . ?
C67A O17 H17 109.5 . . ?
C78A O18 H18 109.5 . . ?
O11 C1A C6A 119.6(4) . . ?
O11 C1A C2A 118.2(4) . . ?
C6A C1A C2A 122.1(4) . . ?
C3A C2A C1A 116.9(4) . . ?
C3A C2A C88A 123.4(4) . . ?
C1A C2A C88A 119.5(4) . . ?
C2A C3A C4A 123.1(5) . . ?
C2A C3A H3A 118.4 . . ?
C4A C3A H3A 118.4 . . ?
C5A C4A C3A 116.8(5) . . ?
C5A C4A C7A 122.7(5) . . ?
C3A C4A C7A 120.4(5) . . ?
C6A C5A C4A 122.7(5) . . ?
C6A C5A H5A 118.6 . . ?
C4A C5A H5A 118.6 . . ?
C5A C6A C1A 118.2(4) . . ?
C5A C6A C11A 120.4(4) . . ?
C1A C6A C11A 121.4(4) . . ?
C8A C7A C10A 110.1(7) . . ?
C8A C7A C9A 109.3(6) . . ?
C10A C7A C9A 107.0(6) . . ?
C8A C7A C4A 108.3(6) . . ?
C10A C7A C4A 111.8(5) . . ?
C9A C7A C4A 110.4(5) . . ?
C7A C8A H8D 109.5 . . ?
C7A C8A H8E 109.5 . . ?
H8D C8A H8E 109.5 . . ?
C7A C8A H8F 109.5 . . ?
H8D C8A H8F 109.5 . . ?
H8E C8A H8F 109.5 . . ?
C7A C9A H9D 109.5 . . ?
C7A C9A H9E 109.5 . . ?
H9D C9A H9E 109.5 . . ?
C7A C9A H9F 109.5 . . ?
H9D C9A H9F 109.5 . . ?
H9E C9A H9F 109.5 . . ?
C7A C10A H10D 109.5 . . ?
C7A C10A H10E 109.5 . . ?
H10D C10A H10E 109.5 . . ?
C7A C10A H10F 109.5 . . ?
H10D C10A H10F 109.5 . . ?
H10E C10A H10F 109.5 . . ?
C6A C11A C13A 112.7(4) . . ?
C6A C11A H11C 109.0 . . ?
C13A C11A H11C 109.0 . . ?
C6A C11A H11D 109.0 . . ?
C13A C11A H11D 109.0 . . ?
H11C C11A H11D 107.8 . . ?
O12 C12A C17A 118.5(4) . . ?
O12 C12A C13A 120.2(4) . . ?
C17A C12A C13A 121.4(4) . . ?
C14A C13A C12A 117.4(4) . . ?
C14A C13A C11A 121.9(4) . . ?
C12A C13A C11A 120.6(4) . . ?
C13A C14A C15A 122.8(4) . . ?
C13A C14A H14A 118.6 . . ?
C15A C14A H14A 118.6 . . ?
C16A C15A C14A 117.4(5) . . ?
C16A C15A C18A 119.8(5) . . ?
C14A C15A C18A 122.8(5) . . ?
C17A C16A C15A 122.5(4) . . ?
C17A C16A H16A 118.8 . . ?
C15A C16A H16A 118.8 . . ?
C16A C17A C12A 118.1(4) . . ?
C16A C17A C22A 124.0(4) . . ?
C12A C17A C22A 117.9(4) . . ?
C19A C18A C15A 112.8(5) . . ?
C19A C18A C21A 109.7(6) . . ?
C15A C18A C21A 109.9(5) . . ?
C19A C18A C20A 107.2(7) . . ?
C15A C18A C20A 107.9(6) . . ?
C21A C18A C20A 109.3(7) . . ?
C18A C19A H19G 109.5 . . ?
C18A C19A H19H 109.5 . . ?
H19G C19A H19H 109.5 . . ?
C18A C19A H19I 109.5 . . ?
H19G C19A H19I 109.5 . . ?
H19H C19A H19I 109.5 . . ?
C18A C20A H20G 109.5 . . ?
C18A C20A H20H 109.5 . . ?
H20G C20A H20H 109.5 . . ?
C18A C20A H20I 109.5 . . ?
H20G C20A H20I 109.5 . . ?
H20H C20A H20I 109.5 . . ?
C18A C21A H21G 109.5 . . ?
C18A C21A H21H 109.5 . . ?
H21G C21A H21H 109.5 . . ?
C18A C21A H21I 109.5 . . ?
H21G C21A H21I 109.5 . . ?
H21H C21A H21I 109.5 . . ?
C17A C22A C24A 113.9(4) . . ?
C17A C22A H22C 108.8 . . ?
C24A C22A H22C 108.8 . . ?
C17A C22A H22D 108.8 . . ?
C24A C22A H22D 108.8 . . ?
H22C C22A H22D 107.7 . . ?
O13 C23A C24A 118.9(4) . . ?
O13 C23A C28A 118.5(5) . . ?
C24A C23A C28A 122.7(5) . . ?
C25A C24A C23A 118.0(4) . . ?
C25A C24A C22A 121.2(5) . . ?
C23A C24A C22A 120.7(5) . . ?
C24A C25A C26A 122.9(5) . . ?
C24A C25A H25A 118.6 . . ?
C26A C25A H25A 118.6 . . ?
C27A C26A C25A 116.3(5) . . ?
C27A C26A C29A 120.5(5) . . ?
C25A C26A C29A 123.2(5) . . ?
C28A C27A C26A 123.3(5) . . ?
C28A C27A H27A 118.4 . . ?
C26A C27A H27A 118.4 . . ?
C27A C28A C23A 116.7(5) . . ?
C27A C28A C33A 121.9(4) . . ?
C23A C28A C33A 121.4(5) . . ?
C31A C29A C26A 110.1(8) . . ?
C31A C29A C30A 112.1(7) . . ?
C26A C29A C30A 113.4(5) . . ?
C31A C29A C32A 109.3(7) . . ?
C26A C29A C32A 108.3(6) . . ?
C30A C29A C32A 103.3(8) . . ?
C29A C30A H30D 109.5 . . ?
C29A C30A H30E 109.5 . . ?
H30D C30A H30E 109.5 . . ?
C29A C30A H30F 109.5 . . ?
H30D C30A H30F 109.5 . . ?
H30E C30A H30F 109.5 . . ?
C29A C31A H31D 109.5 . . ?
C29A C31A H31E 109.5 . . ?
H31D C31A H31E 109.5 . . ?
C29A C31A H31F 109.5 . . ?
H31D C31A H31F 109.5 . . ?
H31E C31A H31F 109.5 . . ?
C29A C32A H32D 109.5 . . ?
C29A C32A H32E 109.5 . . ?
H32D C32A H32E 109.5 . . ?
C29A C32A H32F 109.5 . . ?
H32D C32A H32F 109.5 . . ?
H32E C32A H32F 109.5 . . ?
C28A C33A C35A 111.6(5) . . ?
C28A C33A H33C 109.3 . . ?
C35A C33A H33C 109.3 . . ?
C28A C33A H33D 109.3 . . ?
C35A C33A H33D 109.3 . . ?
H33C C33A H33D 108.0 . . ?
O14 C34A C39A 118.4(4) . . ?
O14 C34A C35A 120.6(4) . . ?
C39A C34A C35A 121.1(4) . . ?
C36A C35A C34A 117.6(4) . . ?
C36A C35A C33A 120.6(4) . . ?
C34A C35A C33A 121.7(4) . . ?
C37A C36A C35A 123.5(4) . . ?
C37A C36A H36A 118.3 . . ?
C35A C36A H36A 118.3 . . ?
C36A C37A C38A 116.5(4) . . ?
C36A C37A C40A 124.1(4) . . ?
C38A C37A C40A 119.4(4) . . ?
C39A C38A C37A 123.0(4) . . ?
C39A C38A H38A 118.5 . . ?
C37A C38A H38A 118.5 . . ?
C38A C39A C34A 118.4(4) . . ?
C38A C39A C44A 121.0(4) . . ?
C34A C39A C44A 120.4(4) . . ?
C37A C40A C41A 112.1(4) . . ?
C37A C40A C42A 109.4(4) . . ?
C41A C40A C42A 108.1(4) . . ?
C37A C40A C43A 110.1(4) . . ?
C41A C40A C43A 107.9(5) . . ?
C42A C40A C43A 109.2(4) . . ?
C40A C41A H41D 109.5 . . ?
C40A C41A H41E 109.5 . . ?
H41D C41A H41E 109.5 . . ?
C40A C41A H41F 109.5 . . ?
H41D C41A H41F 109.5 . . ?
H41E C41A H41F 109.5 . . ?
C40A C42A H42D 109.5 . . ?
C40A C42A H42E 109.5 . . ?
H42D C42A H42E 109.5 . . ?
C40A C42A H42F 109.5 . . ?
H42D C42A H42F 109.5 . . ?
H42E C42A H42F 109.5 . . ?
C40A C43A H43D 109.5 . . ?
C40A C43A H43E 109.5 . . ?
H43D C43A H43E 109.5 . . ?
C40A C43A H43F 109.5 . . ?
H43D C43A H43F 109.5 . . ?
H43E C43A H43F 109.5 . . ?
C46A C44A C39A 117.2(4) . . ?
C46A C44A H44C 108.0 . . ?
C39A C44A H44C 108.0 . . ?
C46A C44A H44D 108.0 . . ?
C39A C44A H44D 108.0 . . ?
H44C C44A H44D 107.2 . . ?
O15 C45A C50A 119.7(4) . . ?
O15 C45A C46A 118.3(4) . . ?
C50A C45A C46A 122.0(4) . . ?
C47A C46A C45A 117.5(4) . . ?
C47A C46A C44A 125.4(4) . . ?
C45A C46A C44A 117.1(4) . . ?
C46A C47A C48A 122.0(4) . . ?
C46A C47A H47A 119.0 . . ?
C48A C47A H47A 119.0 . . ?
C49A C48A C47A 117.8(4) . . ?
C49A C48A C51A 119.0(4) . . ?
C47A C48A C51A 123.1(4) . . ?
C50A C49A C48A 122.4(4) . . ?
C50A C49A H49A 118.8 . . ?
C48A C49A H49A 118.8 . . ?
C49A C50A C45A 118.1(4) . . ?
C49A C50A C55A 121.3(4) . . ?
C45A C50A C55A 120.6(4) . . ?
C52A C51A C48A 113.2(5) . . ?
C52A C51A C54A 109.5(5) . . ?
C48A C51A C54A 109.8(4) . . ?
C52A C51A C53A 108.7(5) . . ?
C48A C51A C53A 108.9(5) . . ?
C54A C51A C53A 106.5(5) . . ?
C51A C52A H52D 109.5 . . ?
C51A C52A H52E 109.5 . . ?
H52D C52A H52E 109.5 . . ?
C51A C52A H52F 109.5 . . ?
H52D C52A H52F 109.5 . . ?
H52E C52A H52F 109.5 . . ?
C51A C53A H53D 109.5 . . ?
C51A C53A H53E 109.5 . . ?
H53D C53A H53E 109.5 . . ?
C51A C53A H53F 109.5 . . ?
H53D C53A H53F 109.5 . . ?
H53E C53A H53F 109.5 . . ?
C51A C54A H54D 109.5 . . ?
C51A C54A H54E 109.5 . . ?
H54D C54A H54E 109.5 . . ?
C51A C54A H54F 109.5 . . ?
H54D C54A H54F 109.5 . . ?
H54E C54A H54F 109.5 . . ?
C50A C55A C57A 114.3(4) . . ?
C50A C55A H55C 108.7 . . ?
C57A C55A H55C 108.7 . . ?
C50A C55A H55D 108.7 . . ?
C57A C55A H55D 108.7 . . ?
H55C C55A H55D 107.6 . . ?
O16 C56A C57A 121.1(4) . . ?
O16 C56A C61A 118.2(4) . . ?
C57A C56A C61A 120.6(4) . . ?
C56A C57A C58A 119.3(4) . . ?
C56A C57A C55A 121.5(4) . . ?
C58A C57A C55A 119.1(4) . . ?
C57A C58A C59A 121.9(4) . . ?
C57A C58A H58A 119.0 . . ?
C59A C58A H58A 119.0 . . ?
C60A C59A C58A 116.8(4) . . ?
C60A C59A C62A 121.6(4) . . ?
C58A C59A C62A 121.6(4) . . ?
C61A C60A C59A 123.6(4) . . ?
C61A C60A H60A 118.2 . . ?
C59A C60A H60A 118.2 . . ?
C60A C61A C56A 117.8(4) . . ?
C60A C61A C66A 122.6(4) . . ?
C56A C61A C66A 119.3(4) . . ?
C64A C62A C63A 116.2(8) . . ?
C64A C62A C59A 110.5(6) . . ?
C64X C62A C59A 118.6(7) . . ?
C63A C62A C59A 114.0(6) . . ?
C64X C62A C65X 111.8(8) . . ?
C59A C62A C65X 111.7(7) . . ?
C64A C62A C65A 105.0(8) . . ?
C63A C62A C65A 105.0(8) . . ?
C59A C62A C65A 104.8(6) . . ?
C64X C62A C63X 104.4(9) . . ?
C59A C62A C63X 107.1(6) . . ?
C65X C62A C63X 101.3(9) . . ?
C62A C63A H63D 109.5 . . ?
C62A C63A H63E 109.5 . . ?
H63D C63A H63E 109.5 . . ?
C62A C63A H63F 109.5 . . ?
H63D C63A H63F 109.5 . . ?
H63E C63A H63F 109.5 . . ?
C62A C64A H64D 109.5 . . ?
C62A C64A H64E 109.5 . . ?
H64D C64A H64E 109.5 . . ?
C62A C64A H64F 109.5 . . ?
H64D C64A H64F 109.5 . . ?
H64E C64A H64F 109.5 . . ?
C62A C65A H65D 109.5 . . ?
C62A C65A H65E 109.5 . . ?
H65D C65A H65E 109.5 . . ?
C62A C65A H65F 109.5 . . ?
H65D C65A H65F 109.5 . . ?
H65E C65A H65F 109.5 . . ?
C62A C63X H63G 109.5 . . ?
C62A C63X H63H 109.5 . . ?
H63G C63X H63H 109.5 . . ?
C62A C63X H63I 109.5 . . ?
H63G C63X H63I 109.5 . . ?
H63H C63X H63I 109.5 . . ?
C62A C64X H64G 109.5 . . ?
C62A C64X H64H 109.5 . . ?
H64G C64X H64H 109.5 . . ?
C62A C64X H64I 109.5 . . ?
H64G C64X H64I 109.5 . . ?
H64H C64X H64I 109.5 . . ?
C62A C65X H65G 109.5 . . ?
C62A C65X H65H 109.5 . . ?
H65G C65X H65H 109.5 . . ?
C62A C65X H65I 109.5 . . ?
H65G C65X H65I 109.5 . . ?
H65H C65X H65I 109.5 . . ?
C68A C66A C61A 113.6(4) . . ?
C68A C66A H66C 108.9 . . ?
C61A C66A H66C 108.9 . . ?
C68A C66A H66D 108.9 . . ?
C61A C66A H66D 108.9 . . ?
H66C C66A H66D 107.7 . . ?
O17 C67A C72A 117.1(4) . . ?
O17 C67A C68A 120.5(4) . . ?
C72A C67A C68A 122.4(4) . . ?
C69A C68A C67A 117.5(4) . . ?
C69A C68A C66A 119.4(4) . . ?
C67A C68A C66A 122.7(4) . . ?
C68A C69A C70A 123.4(4) . . ?
C68A C69A H69A 118.3 . . ?
C70A C69A H69A 118.3 . . ?
C71A C70A C69A 116.1(5) . . ?
C71A C70A C73A 123.1(5) . . ?
C69A C70A C73A 120.8(4) . . ?
C70A C71A C72A 123.2(5) . . ?
C70A C71A H71A 118.4 . . ?
C72A C71A H71A 118.4 . . ?
C67A C72A C71A 117.3(4) . . ?
C67A C72A C77A 122.8(4) . . ?
C71A C72A C77A 119.8(4) . . ?
C75A C73A C76A 108.7(5) . . ?
C75A C73A C70A 109.2(6) . . ?
C76A C73A C70A 112.1(4) . . ?
C75A C73A C74A 111.5(7) . . ?
C76A C73A C74A 105.0(6) . . ?
C70A C73A C74A 110.3(4) . . ?
C73A C74A H74D 109.5 . . ?
C73A C74A H74E 109.5 . . ?
H74D C74A H74E 109.5 . . ?
C73A C74A H74F 109.5 . . ?
H74D C74A H74F 109.5 . . ?
H74E C74A H74F 109.5 . . ?
C73A C75A H75D 109.5 . . ?
C73A C75A H75E 109.5 . . ?
H75D C75A H75E 109.5 . . ?
C73A C75A H75F 109.5 . . ?
H75D C75A H75F 109.5 . . ?
H75E C75A H75F 109.5 . . ?
C73A C76A H76D 109.5 . . ?
C73A C76A H76E 109.5 . . ?
H76D C76A H76E 109.5 . . ?
C73A C76A H76F 109.5 . . ?
H76D C76A H76F 109.5 . . ?
H76E C76A H76F 109.5 . . ?
C72A C77A C79A 115.9(5) . . ?
C72A C77A H77C 108.3 . . ?
C79A C77A H77C 108.3 . . ?
C72A C77A H77D 108.3 . . ?
C79A C77A H77D 108.3 . . ?
H77C C77A H77D 107.4 . . ?
O18 C78A C83A 116.2(4) . . ?
O18 C78A C79A 121.9(4) . . ?
C83A C78A C79A 121.9(4) . . ?
C80A C79A C78A 117.8(4) . . ?
C80A C79A C77A 119.9(4) . . ?
C78A C79A C77A 122.2(4) . . ?
C79A C80A C81A 123.3(5) . . ?
C79A C80A H80A 118.4 . . ?
C81A C80A H80A 118.4 . . ?
C82A C81A C80A 116.7(4) . . ?
C82A C81A C84A 121.1(5) . . ?
C80A C81A C84A 122.2(5) . . ?
C81A C82A C83A 122.2(5) . . ?
C81A C82A H82A 118.9 . . ?
C83A C82A H82A 118.9 . . ?
C78A C83A C82A 118.1(4) . . ?
C78A C83A C88A 122.2(4) . . ?
C82A C83A C88A 119.7(4) . . ?
C85A C84A C86A 114.1(12) . . ?
C86X C84A C81A 117.2(12) . . ?
C85A C84A C81A 114.0(9) . . ?
C86A C84A C81A 109.0(10) . . ?
C86X C84A C87X 119.3(10) . . ?
C81A C84A C87X 110.6(7) . . ?
C85A C84A C87A 108.9(11) . . ?
C86A C84A C87A 102.3(10) . . ?
C81A C84A C87A 107.7(7) . . ?
C86X C84A C85X 108.3(12) . . ?
C81A C84A C85X 103.0(8) . . ?
C87X C84A C85X 94.4(11) . . ?
C84A C85A H85D 109.5 . . ?
C84A C85A H85E 109.5 . . ?
H85D C85A H85E 109.5 . . ?
C84A C85A H85F 109.5 . . ?
H85D C85A H85F 109.5 . . ?
H85E C85A H85F 109.5 . . ?
C84A C86A H86D 109.5 . . ?
C84A C86A H86E 109.5 . . ?
H86D C86A H86E 109.5 . . ?
C84A C86A H86F 109.5 . . ?
H86D C86A H86F 109.5 . . ?
H86E C86A H86F 109.5 . . ?
C84A C87A H87D 109.5 . . ?
C84A C87A H87E 109.5 . . ?
H87D C87A H87E 109.5 . . ?
C84A C87A H87F 109.5 . . ?
H87D C87A H87F 109.5 . . ?
H87E C87A H87F 109.5 . . ?
C84A C85X H85G 109.5 . . ?
C84A C85X H85H 109.5 . . ?
H85G C85X H85H 109.5 . . ?
C84A C85X H85I 109.5 . . ?
H85G C85X H85I 109.5 . . ?
H85H C85X H85I 109.5 . . ?
C84A C86X H86G 109.5 . . ?
C84A C86X H86H 109.5 . . ?
H86G C86X H86H 109.5 . . ?
C84A C86X H86I 109.5 . . ?
H86G C86X H86I 109.5 . . ?
H86H C86X H86I 109.5 . . ?
C84A C87X H87G 109.5 . . ?
C84A C87X H87H 109.5 . . ?
H87G C87X H87H 109.5 . . ?
C84A C87X H87I 109.5 . . ?
H87G C87X H87I 109.5 . . ?
H87H C87X H87I 109.5 . . ?
C83A C88A C2A 114.1(4) . . ?
C83A C88A H88C 108.7 . . ?
C2A C88A H88C 108.7 . . ?
C83A C88A H88D 108.7 . . ?
C2A C88A H88D 108.7 . . ?
H88C C88A H88D 107.6 . . ?
C89A N1A Ti5 176.1(4) . . ?
N1A C89A C90A 178.6(6) . . ?
C89A C90A H90G 109.5 . . ?
C89A C90A H90H 109.5 . . ?
H90G C90A H90H 109.5 . . ?
C89A C90A H90I 109.5 . . ?
H90G C90A H90I 109.5 . . ?
H90H C90A H90I 109.5 . . ?
C91A N2A Ti5 164.2(5) . . ?
N2A C91A C92A 177.6(8) . . ?
C91A C92A H92D 109.5 . . ?
C91A C92A H92E 109.5 . . ?
H92D C92A H92E 109.5 . . ?
C91A C92A H92F 109.5 . . ?
H92D C92A H92F 109.5 . . ?
H92E C92A H92F 109.5 . . ?
C93A N3A Ti6 128.6(4) . . ?
N3A C93A C94A 114.4(6) . . ?
C95X N4A Ti6 128.9(8) . . ?
C95A N4A Ti6 130.4(6) . . ?
C96A C95A N4A 126.7(11) . . ?
C95A C96A H96D 109.5 . . ?
C95A C96A H96E 109.5 . . ?
H96D C96A H96E 109.5 . . ?
C95A C96A H96F 109.5 . . ?
H96D C96A H96F 109.5 . . ?
H96E C96A H96F 109.5 . . ?
N4A C95X C96X 168.9(15) . . ?
C95X C96X H96G 109.5 . . ?
C95X C96X H96H 109.5 . . ?
H96G C96X H96H 109.5 . . ?
C95X C96X H96I 109.5 . . ?
H96G C96X H96I 109.5 . . ?
H96H C96X H96I 109.5 . . ?
C97A N5A Ti7 177.1(4) . . ?
N5A C97A C98A 179.4(6) . . ?
C97A C98A H98G 109.5 . . ?
C97A C98A H98H 109.5 . . ?
H98G C98A H98H 109.5 . . ?
C97A C98A H98I 109.5 . . ?
H98G C98A H98I 109.5 . . ?
H98H C98A H98I 109.5 . . ?
N4 C95 C96 179.2(17) . . ?
C95 C96 H96A 109.5 . . ?
C95 C96 H96B 109.5 . . ?
H96A C96 H96B 109.5 . . ?
C95 C96 H96C 109.5 . . ?
H96A C96 H96C 109.5 . . ?
H96B C96 H96C 109.5 . . ?
N5 C97 C98 178.6(7) . . ?
C97 C98 H98A 109.5 . . ?
C97 C98 H98B 109.5 . . ?
H98A C98 H98B 109.5 . . ?
C97 C98 H98C 109.5 . . ?
H98A C98 H98C 109.5 . . ?
H98B C98 H98C 109.5 . . ?
N6 C99 C100 178.5(10) . . ?
C99 C100 H10G 109.5 . . ?
C99 C100 H10H 109.5 . . ?
H10G C100 H10H 109.5 . . ?
C99 C100 H10I 109.5 . . ?
H10G C100 H10I 109.5 . . ?
H10H C100 H10I 109.5 . . ?

loop_
_geom_bond_atom_site_label_1
_geom_bond_atom_site_label_2
_geom_bond_distance
_geom_bond_site_symmetry_2
_geom_bond_publ_flag
Ti1 O2 1.796(3) . ?
Ti1 O1 1.798(3) . ?
Ti1 O9 1.958(3) . ?
Ti1 O3 2.185(3) . ?
Ti1 N1 2.269(5) . ?
Ti1 Cl1 2.3109(17) . ?
Ti1 Ti2 3.2186(12) . ?
Ti2 O4 1.769(3) . ?
Ti2 O10 1.896(3) . ?
Ti2 O3 1.944(3) . ?
Ti2 O9 1.995(3) . ?
Ti2 Cl2 2.133(3) . ?
Ti2 Ti3 3.0318(10) . ?
Ti3 O8 1.772(3) . ?
Ti3 O9 1.873(3) . ?
Ti3 O7 1.927(3) . ?
Ti3 O10 1.994(3) . ?
Ti3 Cl3 2.2096(18) . ?
Ti3 Ti4 3.2195(11) . ?
Ti4 O6 1.814(3) . ?
Ti4 O5 1.818(3) . ?
Ti4 O10 1.952(3) . ?
Ti4 O7 2.210(3) . ?
Ti4 N2 2.275(4) . ?
Ti4 Cl4 2.2843(15) . ?
O1 C1 1.382(5) . ?
O2 C12 1.367(5) . ?
O3 C23 1.396(5) . ?
O4 C34 1.377(5) . ?
O5 C45 1.366(5) . ?
O6 C56 1.359(5) . ?
O7 C67 1.391(5) . ?
O8 C78 1.363(5) . ?
C1 C6 1.391(7) . ?
C1 C2 1.404(7) . ?
C2 C3 1.384(7) . ?
C2 C88 1.506(7) . ?
C3 C4 1.396(8) . ?
C3 H3 0.9500 . ?
C4 C5 1.362(8) . ?
C4 C7 1.568(8) . ?
C5 C6 1.402(7) . ?
C5 H5 0.9500 . ?
C6 C11 1.510(7) . ?
C7 C10 1.484(11) . ?
C7 C8 1.551(13) . ?
C7 C9 1.569(12) . ?
C8 H8A 0.9800 . ?
C8 H8B 0.9800 . ?
C8 H8C 0.9800 . ?
C9 H9A 0.9800 . ?
C9 H9B 0.9800 . ?
C9 H9C 0.9800 . ?
C10 H10A 0.9800 . ?
C10 H10B 0.9800 . ?
C10 H10C 0.9800 . ?
C11 C13 1.517(7) . ?
C11 H11A 0.9900 . ?
C11 H11B 0.9900 . ?
C12 C17 1.379(7) . ?
C12 C13 1.384(7) . ?
C13 C14 1.399(7) . ?
C14 C15 1.406(8) . ?
C14 H14 0.9500 . ?
C15 C16 1.388(8) . ?
C15 C18 1.533(7) . ?
C16 C17 1.387(7) . ?
C16 H16 0.9500 . ?
C17 C22 1.510(7) . ?
C18 C20X 1.443(17) . ?
C18 C19 1.487(12) . ?
C18 C20 1.536(12) . ?
C18 C21X 1.562(14) . ?
C18 C19X 1.593(14) . ?
C18 C21 1.597(11) . ?
C19 H19A 0.9800 . ?
C19 H19B 0.9800 . ?
C19 H19C 0.9800 . ?
C20 H20A 0.9800 . ?
C20 H20B 0.9800 . ?
C20 H20C 0.9800 . ?
C21 H21A 0.9800 . ?
C21 H21B 0.9800 . ?
C21 H21C 0.9800 . ?
C19X H19D 0.9800 . ?
C19X H19E 0.9800 . ?
C19X H19F 0.9800 . ?
C20X H20D 0.9800 . ?
C20X H20E 0.9800 . ?
C20X H20F 0.9800 . ?
C21X H21D 0.9800 . ?
C21X H21E 0.9800 . ?
C21X H21F 0.9800 . ?
C22 C24 1.515(7) . ?
C22 H22A 0.9900 . ?
C22 H22B 0.9900 . ?
C23 C24 1.400(6) . ?
C23 C28 1.400(6) . ?
C24 C25 1.393(6) . ?
C25 C26 1.386(7) . ?
C25 H25 0.9500 . ?
C26 C27 1.393(6) . ?
C26 C29 1.534(6) . ?
C27 C28 1.397(6) . ?
C27 H27 0.9500 . ?
C28 C33 1.513(6) . ?
C29 C30 1.474(8) . ?
C29 C31 1.492(9) . ?
C29 C32 1.537(10) . ?
C30 H30A 0.9800 . ?
C30 H30B 0.9800 . ?
C30 H30C 0.9800 . ?
C31 H31A 0.9800 . ?
C31 H31B 0.9800 . ?
C31 H31C 0.9800 . ?
C32 H32A 0.9800 . ?
C32 H32B 0.9800 . ?
C32 H32C 0.9800 . ?
C33 C35 1.509(6) . ?
C33 H33A 0.9900 . ?
C33 H33B 0.9900 . ?
C34 C39 1.390(6) . ?
C34 C35 1.397(6) . ?
C35 C36 1.381(6) . ?
C36 C37 1.408(6) . ?
C36 H36 0.9500 . ?
C37 C38 1.389(7) . ?
C37 C40 1.548(7) . ?
C38 C39 1.395(6) . ?
C38 H38 0.9500 . ?
C39 C44 1.500(6) . ?
C40 C43 1.522(9) . ?
C40 C42 1.541(7) . ?
C40 C41 1.548(8) . ?
C41 H41A 0.9800 . ?
C41 H41B 0.9800 . ?
C41 H41C 0.9800 . ?
C42 H42A 0.9800 . ?
C42 H42B 0.9800 . ?
C42 H42C 0.9800 . ?
C43 H43A 0.9800 . ?
C43 H43B 0.9800 . ?
C43 H43C 0.9800 . ?
C44 C46 1.522(6) . ?
C44 H44A 0.9900 . ?
C44 H44B 0.9900 . ?
C45 C46 1.407(6) . ?
C45 C50 1.407(6) . ?
C46 C47 1.392(6) . ?
C47 C48 1.396(6) . ?
C47 H47 0.9500 . ?
C48 C49 1.393(6) . ?
C48 C51 1.521(6) . ?
C49 C50 1.374(6) . ?
C49 H49 0.9500 . ?
C50 C55 1.527(6) . ?
C51 C54 1.512(7) . ?
C51 C52 1.518(9) . ?
C51 C53 1.574(9) . ?
C52 H52A 0.9800 . ?
C52 H52B 0.9800 . ?
C52 H52C 0.9800 . ?
C53 H53A 0.9800 . ?
C53 H53B 0.9800 . ?
C53 H53C 0.9800 . ?
C54 H54A 0.9800 . ?
C54 H54B 0.9800 . ?
C54 H54C 0.9800 . ?
C55 C57 1.504(6) . ?
C55 H55A 0.9900 . ?
C55 H55B 0.9900 . ?
C56 C57 1.389(6) . ?
C56 C61 1.409(6) . ?
C57 C58 1.399(6) . ?
C58 C59 1.391(6) . ?
C58 H58 0.9500 . ?
C59 C60 1.395(6) . ?
C59 C62 1.542(6) . ?
C60 C61 1.386(6) . ?
C60 H60 0.9500 . ?
C61 C66 1.500(6) . ?
C62 C63 1.529(8) . ?
C62 C64 1.537(8) . ?
C62 C65 1.545(8) . ?
C63 H63A 0.9800 . ?
C63 H63B 0.9800 . ?
C63 H63C 0.9800 . ?
C64 H64A 0.9800 . ?
C64 H64B 0.9800 . ?
C64 H64C 0.9800 . ?
C65 H65A 0.9800 . ?
C65 H65B 0.9800 . ?
C65 H65C 0.9800 . ?
C66 C68 1.515(6) . ?
C66 H66A 0.9900 . ?
C66 H66B 0.9900 . ?
C67 C72 1.399(6) . ?
C67 C68 1.402(6) . ?
C68 C69 1.387(6) . ?
C69 C70 1.399(6) . ?
C69 H69 0.9500 . ?
C70 C71 1.382(6) . ?
C70 C73 1.538(6) . ?
C71 C72 1.402(6) . ?
C71 H71 0.9500 . ?
C72 C77 1.516(6) . ?
C73 C76 1.509(7) . ?
C73 C75 1.528(7) . ?
C73 C74 1.540(6) . ?
C74 H74A 0.9800 . ?
C74 H74B 0.9800 . ?
C74 H74C 0.9800 . ?
C75 H75A 0.9800 . ?
C75 H75B 0.9800 . ?
C75 H75C 0.9800 . ?
C76 H76A 0.9800 . ?
C76 H76B 0.9800 . ?
C76 H76C 0.9800 . ?
C77 C79 1.523(6) . ?
C77 H77A 0.9900 . ?
C77 H77B 0.9900 . ?
C78 C79 1.385(6) . ?
C78 C83 1.396(6) . ?
C79 C80 1.384(6) . ?
C80 C81 1.407(6) . ?
C80 H80 0.9500 . ?
C81 C82 1.396(7) . ?
C81 C84 1.531(7) . ?
C82 C83 1.387(7) . ?
C82 H82 0.9500 . ?
C83 C88 1.507(7) . ?
C84 C85 1.522(7) . ?
C84 C86 1.538(8) . ?
C84 C87 1.548(8) . ?
C85 H85A 0.9800 . ?
C85 H85B 0.9800 . ?
C85 H85C 0.9800 . ?
C86 H86A 0.9800 . ?
C86 H86B 0.9800 . ?
C86 H86C 0.9800 . ?
C87 H87A 0.9800 . ?
C87 H87B 0.9800 . ?
C87 H87C 0.9800 . ?
C88 H88A 0.9900 . ?
C88 H88B 0.9900 . ?
N1 C89 1.037(8) . ?
C89 C90X 1.547(15) . ?
C89 C90 1.575(17) . ?
C90 H90A 0.9800 . ?
C90 H90B 0.9800 . ?
C90 H90C 0.9800 . ?
C90X H90D 0.9800 . ?
C90X H90E 0.9800 . ?
C90X H90F 0.9800 . ?
N2 C91 1.180(6) . ?
C91 C92 1.444(7) . ?
C92 H92A 0.9800 . ?
C92 H92B 0.9800 . ?
C92 H92C 0.9800 . ?
Ti5 O12 1.769(3) . ?
Ti5 O11 1.780(3) . ?
Ti5 N2A 2.205(4) . ?
Ti5 N1A 2.233(4) . ?
Ti5 Cl6 2.3331(17) . ?
Ti5 Cl5 2.3707(19) . ?
Ti6 O13 1.785(4) . ?
Ti6 O14 1.815(3) . ?
Ti6 N4A 2.158(4) . ?
Ti6 N3A 2.165(4) . ?
Ti6 Cl8 2.3229(19) . ?
Ti6 Cl7 2.3904(17) . ?
Ti7 O15 1.776(3) . ?
Ti7 O16 1.803(3) . ?
Ti7 O19 2.104(4) . ?
Ti7 N5A 2.237(4) . ?
Ti7 Cl10 2.3155(16) . ?
Ti7 Cl9 2.4734(15) . ?
O11 C1A 1.369(5) . ?
O12 C12A 1.358(6) . ?
O13 C23A 1.361(6) . ?
O14 C34A 1.365(6) . ?
O15 C45A 1.350(5) . ?
O16 C56A 1.358(6) . ?
O17 C67A 1.387(5) . ?
O17 H17 0.8400 . ?
O18 C78A 1.378(5) . ?
O18 H18 0.8400 . ?
C1A C6A 1.398(6) . ?
C1A C2A 1.401(6) . ?
C2A C3A 1.390(7) . ?
C2A C88A 1.524(7) . ?
C3A C4A 1.409(7) . ?
C3A H3A 0.9500 . ?
C4A C5A 1.388(7) . ?
C4A C7A 1.534(8) . ?
C5A C6A 1.385(7) . ?
C5A H5A 0.9500 . ?
C6A C11A 1.514(6) . ?
C7A C8A 1.497(11) . ?
C7A C10A 1.531(9) . ?
C7A C9A 1.531(9) . ?
C8A H8D 0.9800 . ?
C8A H8E 0.9800 . ?
C8A H8F 0.9800 . ?
C9A H9D 0.9800 . ?
C9A H9E 0.9800 . ?
C9A H9F 0.9800 . ?
C10A H10D 0.9800 . ?
C10A H10E 0.9800 . ?
C10A H10F 0.9800 . ?
C11A C13A 1.526(6) . ?
C11A H11C 0.9900 . ?
C11A H11D 0.9900 . ?
C12A C17A 1.398(6) . ?
C12A C13A 1.402(6) . ?
C13A C14A 1.377(7) . ?
C14A C15A 1.390(7) . ?
C14A H14A 0.9500 . ?
C15A C16A 1.389(7) . ?
C15A C18A 1.526(8) . ?
C16A C17A 1.372(7) . ?
C16A H16A 0.9500 . ?
C17A C22A 1.522(6) . ?
C18A C19A 1.503(9) . ?
C18A C21A 1.538(9) . ?
C18A C20A 1.546(12) . ?
C19A H19G 0.9800 . ?
C19A H19H 0.9800 . ?
C19A H19I 0.9800 . ?
C20A H20G 0.9800 . ?
C20A H20H 0.9800 . ?
C20A H20I 0.9800 . ?
C21A H21G 0.9800 . ?
C21A H21H 0.9800 . ?
C21A H21I 0.9800 . ?
C22A C24A 1.527(6) . ?
C22A H22C 0.9900 . ?
C22A H22D 0.9900 . ?
C23A C24A 1.369(7) . ?
C23A C28A 1.409(7) . ?
C24A C25A 1.369(7) . ?
C25A C26A 1.404(7) . ?
C25A H25A 0.9500 . ?
C26A C27A 1.396(8) . ?
C26A C29A 1.515(9) . ?
C27A C28A 1.374(8) . ?
C27A H27A 0.9500 . ?
C28A C33A 1.506(8) . ?
C29A C31A 1.514(13) . ?
C29A C30A 1.532(11) . ?
C29A C32A 1.606(12) . ?
C30A H30D 0.9800 . ?
C30A H30E 0.9800 . ?
C30A H30F 0.9800 . ?
C31A H31D 0.9800 . ?
C31A H31E 0.9800 . ?
C31A H31F 0.9800 . ?
C32A H32D 0.9800 . ?
C32A H32E 0.9800 . ?
C32A H32F 0.9800 . ?
C33A C35A 1.522(7) . ?
C33A H33C 0.9900 . ?
C33A H33D 0.9900 . ?
C34A C39A 1.393(6) . ?
C34A C35A 1.408(6) . ?
C35A C36A 1.393(7) . ?
C36A C37A 1.382(6) . ?
C36A H36A 0.9500 . ?
C37A C38A 1.400(6) . ?
C37A C40A 1.525(6) . ?
C38A C39A 1.384(6) . ?
C38A H38A 0.9500 . ?
C39A C44A 1.519(6) . ?
C40A C41A 1.534(7) . ?
C40A C42A 1.537(7) . ?
C40A C43A 1.540(8) . ?
C41A H41D 0.9800 . ?
C41A H41E 0.9800 . ?
C41A H41F 0.9800 . ?
C42A H42D 0.9800 . ?
C42A H42E 0.9800 . ?
C42A H42F 0.9800 . ?
C43A H43D 0.9800 . ?
C43A H43E 0.9800 . ?
C43A H43F 0.9800 . ?
C44A C46A 1.505(6) . ?
C44A H44C 0.9900 . ?
C44A H44D 0.9900 . ?
C45A C50A 1.399(6) . ?
C45A C46A 1.399(6) . ?
C46A C47A 1.393(7) . ?
C47A C48A 1.405(7) . ?
C47A H47A 0.9500 . ?
C48A C49A 1.388(7) . ?
C48A C51A 1.517(7) . ?
C49A C50A 1.381(6) . ?
C49A H49A 0.9500 . ?
C50A C55A 1.504(6) . ?
C51A C52A 1.485(8) . ?
C51A C54A 1.547(8) . ?
C51A C53A 1.559(9) . ?
C52A H52D 0.9800 . ?
C52A H52E 0.9800 . ?
C52A H52F 0.9800 . ?
C53A H53D 0.9800 . ?
C53A H53E 0.9800 . ?
C53A H53F 0.9800 . ?
C54A H54D 0.9800 . ?
C54A H54E 0.9800 . ?
C54A H54F 0.9800 . ?
C55A C57A 1.528(5) . ?
C55A H55C 0.9900 . ?
C55A H55D 0.9900 . ?
C56A C57A 1.388(6) . ?
C56A C61A 1.417(6) . ?
C57A C58A 1.392(6) . ?
C58A C59A 1.405(6) . ?
C58A H58A 0.9500 . ?
C59A C60A 1.392(6) . ?
C59A C62A 1.513(7) . ?
C60A C61A 1.381(7) . ?
C60A H60A 0.9500 . ?
C61A C66A 1.513(6) . ?
C62A C64A 1.478(11) . ?
C62A C64X 1.490(11) . ?
C62A C63A 1.491(9) . ?
C62A C65X 1.522(11) . ?
C62A C65A 1.612(10) . ?
C62A C63X 1.626(12) . ?
C63A H63D 0.9800 . ?
C63A H63E 0.9800 . ?
C63A H63F 0.9800 . ?
C64A H64D 0.9800 . ?
C64A H64E 0.9800 . ?
C64A H64F 0.9800 . ?
C65A H65D 0.9800 . ?
C65A H65E 0.9800 . ?
C65A H65F 0.9800 . ?
C63X H63G 0.9800 . ?
C63X H63H 0.9800 . ?
C63X H63I 0.9800 . ?
C64X H64G 0.9800 . ?
C64X H64H 0.9800 . ?
C64X H64I 0.9800 . ?
C65X H65G 0.9800 . ?
C65X H65H 0.9800 . ?
C65X H65I 0.9800 . ?
C66A C68A 1.505(6) . ?
C66A H66C 0.9900 . ?
C66A H66D 0.9900 . ?
C67A C72A 1.387(6) . ?
C67A C68A 1.393(7) . ?
C68A C69A 1.385(7) . ?
C69A C70A 1.398(7) . ?
C69A H69A 0.9500 . ?
C70A C71A 1.396(7) . ?
C70A C73A 1.534(7) . ?
C71A C72A 1.398(6) . ?
C71A H71A 0.9500 . ?
C72A C77A 1.521(6) . ?
C73A C75A 1.525(10) . ?
C73A C76A 1.534(9) . ?
C73A C74A 1.552(9) . ?
C74A H74D 0.9800 . ?
C74A H74E 0.9800 . ?
C74A H74F 0.9800 . ?
C75A H75D 0.9800 . ?
C75A H75E 0.9800 . ?
C75A H75F 0.9800 . ?
C76A H76D 0.9800 . ?
C76A H76E 0.9800 . ?
C76A H76F 0.9800 . ?
C77A C79A 1.525(7) . ?
C77A H77C 0.9900 . ?
C77A H77D 0.9900 . ?
C78A C83A 1.393(7) . ?
C78A C79A 1.398(7) . ?
C79A C80A 1.381(6) . ?
C80A C81A 1.405(7) . ?
C80A H80A 0.9500 . ?
C81A C82A 1.397(7) . ?
C81A C84A 1.544(7) . ?
C82A C83A 1.403(6) . ?
C82A H82A 0.9500 . ?
C83A C88A 1.508(7) . ?
C84A C86X 1.441(15) . ?
C84A C85A 1.467(13) . ?
C84A C86A 1.500(14) . ?
C84A C87X 1.568(12) . ?
C84A C87A 1.608(12) . ?
C84A C85X 1.620(13) . ?
C85A H85D 0.9800 . ?
C85A H85E 0.9800 . ?
C85A H85F 0.9800 . ?
C86A H86D 0.9800 . ?
C86A H86E 0.9800 . ?
C86A H86F 0.9800 . ?
C87A H87D 0.9800 . ?
C87A H87E 0.9800 . ?
C87A H87F 0.9800 . ?
C85X H85G 0.9800 . ?
C85X H85H 0.9800 . ?
C85X H85I 0.9800 . ?
C86X H86G 0.9800 . ?
C86X H86H 0.9800 . ?
C86X H86I 0.9800 . ?
C87X H87G 0.9800 . ?
C87X H87H 0.9800 . ?
C87X H87I 0.9800 . ?
C88A H88C 0.9900 . ?
C88A H88D 0.9900 . ?
N1A C89A 1.157(6) . ?
C89A C90A 1.437(7) . ?
C90A H90G 0.9800 . ?
C90A H90H 0.9800 . ?
C90A H90I 0.9800 . ?
N2A C91A 1.155(7) . ?
C91A C92A 1.466(8) . ?
C92A H92D 0.9800 . ?
C92A H92E 0.9800 . ?
C92A H92F 0.9800 . ?
N3A C93A 1.436(7) . ?
C93A C94A 1.612(10) . ?
N4A C95X 1.373(10) . ?
N4A C95A 1.379(9) . ?
C95A C96A 1.371(12) . ?
C96A H96D 0.9800 . ?
C96A H96E 0.9800 . ?
C96A H96F 0.9800 . ?
C95X C96X 1.442(13) . ?
C96X H96G 0.9800 . ?
C96X H96H 0.9800 . ?
C96X H96I 0.9800 . ?
N5A C97A 1.152(6) . ?
C97A C98A 1.449(7) . ?
C98A H98G 0.9800 . ?
C98A H98H 0.9800 . ?
C98A H98I 0.9800 . ?
N4 C95 1.124(10) . ?
C95 C96 1.408(11) . ?
C96 H96A 0.9800 . ?
C96 H96B 0.9800 . ?
C96 H96C 0.9800 . ?
N5 C97 1.133(7) . ?
C97 C98 1.433(8) . ?
C98 H98A 0.9800 . ?
C98 H98B 0.9800 . ?
C98 H98C 0.9800 . ?
N6 C99 1.149(8) . ?
C99 C100 1.434(9) . ?
C100 H10G 0.9800 . ?
C100 H10H 0.9800 . ?
C100 H10I 0.9800 . ?

loop_
_geom_hbond_atom_site_label_D
_geom_hbond_atom_site_label_H
_geom_hbond_atom_site_label_A
_geom_hbond_distance_DH
_geom_hbond_distance_HA
_geom_hbond_distance_DA
_geom_hbond_angle_DHA
_geom_hbond_site_symmetry_A
_geom_hbond_publ_flag
C90X H90F Cl8 0.98 2.82 3.47(4) 124.4 1_545 yes
O17 H17 Cl9 0.84 2.53 3.277(4) 148.1 . yes
O18 H18 O17 0.84 1.90 2.732(4) 172.1 . yes
C90A H90G Cl1 0.98 2.73 3.669(7) 160.8 . yes
C92A H92D Cl4 0.98 2.59 3.540(10) 163.4 . yes
C98A H98I Cl1 0.98 2.51 3.460(6) 163.5 . yes
C98 H98C O6 0.98 2.46 3.218(7) 133.9 . yes
C100 H10I Cl7 0.98 2.86 3.821(9) 165.6 . yes

loop_
_geom_torsion_atom_site_label_1
_geom_torsion_atom_site_label_2
_geom_torsion_atom_site_label_3
_geom_torsion_atom_site_label_4
_geom_torsion
_geom_torsion_site_symmetry_1
_geom_torsion_site_symmetry_2
_geom_torsion_site_symmetry_3
_geom_torsion_site_symmetry_4
_geom_torsion_publ_flag
O2 Ti1 O1 C1 -41.6(6) . . . . ?
O9 Ti1 O1 C1 118.8(6) . . . . ?
N1 Ti1 O1 C1 42.5(6) . . . . ?
Cl1 Ti1 O1 C1 -145.1(6) . . . . ?
Ti2 Ti1 O1 C1 116.2(6) . . . . ?
O1 Ti1 O2 C12 62.2(5) . . . . ?
O9 Ti1 O2 C12 -80.2(5) . . . . ?
O3 Ti1 O2 C12 -112.0(5) . . . . ?
N1 Ti1 O2 C12 -19.2(4) . . . . ?
Cl1 Ti1 O2 C12 160.6(4) . . . . ?
Ti2 Ti1 O2 C12 -103.3(4) . . . . ?
O10 Ti2 O4 C34 74.6(9) . . . . ?
O3 Ti2 O4 C34 -65.4(9) . . . . ?
O9 Ti2 O4 C34 6.2(10) . . . . ?
Cl2 Ti2 O4 C34 -173.7(8) . . . . ?
Ti3 Ti2 O4 C34 61.1(9) . . . . ?
Ti1 Ti2 O4 C34 -39.7(9) . . . . ?
O6 Ti4 O5 C45 -42.6(5) . . . . ?
O10 Ti4 O5 C45 114.2(5) . . . . ?
N2 Ti4 O5 C45 38.4(5) . . . . ?
Cl4 Ti4 O5 C45 -146.0(5) . . . . ?
Ti3 Ti4 O5 C45 110.5(5) . . . . ?
O5 Ti4 O6 C56 63.6(4) . . . . ?
O10 Ti4 O6 C56 -74.6(5) . . . . ?
O7 Ti4 O6 C56 -111.8(4) . . . . ?
N2 Ti4 O6 C56 -15.7(4) . . . . ?
Cl4 Ti4 O6 C56 161.8(4) . . . . ?
Ti3 Ti4 O6 C56 -99.3(4) . . . . ?
O9 Ti3 O8 C78 89.5(11) . . . . ?
O7 Ti3 O8 C78 -52.7(11) . . . . ?
O10 Ti3 O8 C78 18.6(12) . . . . ?
Cl3 Ti3 O8 C78 -159.0(11) . . . . ?
Ti2 Ti3 O8 C78 76.0(11) . . . . ?
Ti4 Ti3 O8 C78 -28.5(11) . . . . ?
O8 Ti3 O9 Ti1 -21.3(3) . . . . ?
O7 Ti3 O9 Ti1 83.9(3) . . . . ?
O10 Ti3 O9 Ti1 132.7(3) . . . . ?
Cl3 Ti3 O9 Ti1 -128.7(3) . . . . ?
Ti2 Ti3 O9 Ti1 143.4(4) . . . . ?
Ti4 Ti3 O9 Ti1 115.0(3) . . . . ?
O8 Ti3 O9 Ti2 -164.72(16) . . . . ?
O7 Ti3 O9 Ti2 -59.4(3) . . . . ?
O10 Ti3 O9 Ti2 -10.70(15) . . . . ?
Cl3 Ti3 O9 Ti2 87.96(15) . . . . ?
Ti4 Ti3 O9 Ti2 -28.42(17) . . . . ?
O4 Ti2 O10 Ti4 -16.0(3) . . . . ?
O3 Ti2 O10 Ti4 88.5(3) . . . . ?
O9 Ti2 O10 Ti4 138.1(3) . . . . ?
Cl2 Ti2 O10 Ti4 -123.7(3) . . . . ?
Ti3 Ti2 O10 Ti4 148.6(4) . . . . ?
Ti1 Ti2 O10 Ti4 118.0(3) . . . . ?
O4 Ti2 O10 Ti3 -164.60(16) . . . . ?
O3 Ti2 O10 Ti3 -60.2(3) . . . . ?
O9 Ti2 O10 Ti3 -10.56(15) . . . . ?
Cl2 Ti2 O10 Ti3 87.62(14) . . . . ?
Ti1 Ti2 O10 Ti3 -30.59(15) . . . . ?
Ti1 O1 C1 C6 57.2(9) . . . . ?
Ti1 O1 C1 C2 -122.8(5) . . . . ?
O1 C1 C2 C3 -179.7(5) . . . . ?
C6 C1 C2 C3 0.3(8) . . . . ?
O1 C1 C2 C88 -3.2(7) . . . . ?
C6 C1 C2 C88 176.9(5) . . . . ?
C1 C2 C3 C4 0.6(10) . . . . ?
C88 C2 C3 C4 -175.9(6) . . . . ?
C2 C3 C4 C5 -2.1(11) . . . . ?
C2 C3 C4 C7 173.4(7) . . . . ?
C3 C4 C5 C6 2.8(11) . . . . ?
C7 C4 C5 C6 -172.5(7) . . . . ?
O1 C1 C6 C5 -179.7(5) . . . . ?
C2 C1 C6 C5 0.3(8) . . . . ?
O1 C1 C6 C11 0.3(8) . . . . ?
C2 C1 C6 C11 -179.8(5) . . . . ?
C4 C5 C6 C1 -1.9(10) . . . . ?
C4 C5 C6 C11 178.1(7) . . . . ?
C5 C4 C7 C10 -4.8(12) . . . . ?
C3 C4 C7 C10 179.9(8) . . . . ?
C5 C4 C7 C8 -126.0(8) . . . . ?
C3 C4 C7 C8 58.7(9) . . . . ?
C5 C4 C7 C9 116.0(8) . . . . ?
C3 C4 C7 C9 -59.3(10) . . . . ?
C1 C6 C11 C13 -87.2(6) . . . . ?
C5 C6 C11 C13 92.8(6) . . . . ?
Ti1 O2 C12 C17 90.9(5) . . . . ?
Ti1 O2 C12 C13 -86.9(6) . . . . ?
O2 C12 C13 C14 -179.1(5) . . . . ?
C17 C12 C13 C14 3.2(8) . . . . ?
O2 C12 C13 C11 3.0(7) . . . . ?
C17 C12 C13 C11 -174.7(5) . . . . ?
C6 C11 C13 C12 91.7(6) . . . . ?
C6 C11 C13 C14 -86.1(6) . . . . ?
C12 C13 C14 C15 -0.1(8) . . . . ?
C11 C13 C14 C15 177.7(5) . . . . ?
C13 C14 C15 C16 -2.7(8) . . . . ?
C13 C14 C15 C18 177.0(6) . . . . ?
C14 C15 C16 C17 2.7(8) . . . . ?
C18 C15 C16 C17 -177.0(6) . . . . ?
O2 C12 C17 C16 179.1(4) . . . . ?
C13 C12 C17 C16 -3.3(7) . . . . ?
O2 C12 C17 C22 -4.0(7) . . . . ?
C13 C12 C17 C22 173.7(5) . . . . ?
C15 C16 C17 C12 0.1(8) . . . . ?
C15 C16 C17 C22 -176.7(5) . . . . ?
C16 C15 C18 C20X 124.0(12) . . . . ?
C14 C15 C18 C20X -55.7(13) . . . . ?
C16 C15 C18 C19 -61.9(10) . . . . ?
C14 C15 C18 C19 118.4(9) . . . . ?
C16 C15 C18 C20 169.9(7) . . . . ?
C14 C15 C18 C20 -9.8(10) . . . . ?
C16 C15 C18 C21X -5.8(13) . . . . ?
C14 C15 C18 C21X 174.5(11) . . . . ?
C16 C15 C18 C19X -115.8(12) . . . . ?
C14 C15 C18 C19X 64.5(13) . . . . ?
C16 C15 C18 C21 58.1(10) . . . . ?
C14 C15 C18 C21 -121.6(8) . . . . ?
C12 C17 C22 C24 57.7(6) . . . . ?
C16 C17 C22 C24 -125.5(5) . . . . ?
Ti2 O3 C23 C24 -118.8(4) . . . . ?
Ti1 O3 C23 C24 72.0(5) . . . . ?
Ti2 O3 C23 C28 64.7(6) . . . . ?
Ti1 O3 C23 C28 -104.5(4) . . . . ?
O3 C23 C24 C25 -174.5(4) . . . . ?
C28 C23 C24 C25 2.0(7) . . . . ?
O3 C23 C24 C22 3.2(7) . . . . ?
C28 C23 C24 C22 179.7(4) . . . . ?
C17 C22 C24 C25 74.5(5) . . . . ?
C17 C22 C24 C23 -103.2(5) . . . . ?
C23 C24 C25 C26 -0.4(7) . . . . ?
C22 C24 C25 C26 -178.2(4) . . . . ?
C24 C25 C26 C27 -1.9(7) . . . . ?
C24 C25 C26 C29 179.4(5) . . . . ?
C25 C26 C27 C28 2.7(7) . . . . ?
C29 C26 C27 C28 -178.6(4) . . . . ?
C26 C27 C28 C23 -1.2(7) . . . . ?
C26 C27 C28 C33 177.3(4) . . . . ?
O3 C23 C28 C27 175.2(4) . . . . ?
C24 C23 C28 C27 -1.3(7) . . . . ?
O3 C23 C28 C33 -3.1(7) . . . . ?
C24 C23 C28 C33 -179.6(4) . . . . ?
C25 C26 C29 C30 -19.1(7) . . . . ?
C27 C26 C29 C30 162.2(5) . . . . ?
C25 C26 C29 C31 107.7(7) . . . . ?
C27 C26 C29 C31 -71.0(8) . . . . ?
C25 C26 C29 C32 -137.9(6) . . . . ?
C27 C26 C29 C32 43.4(8) . . . . ?
C27 C28 C33 C35 79.8(5) . . . . ?
C23 C28 C33 C35 -101.8(5) . . . . ?
Ti2 O4 C34 C39 -142.3(7) . . . . ?
Ti2 O4 C34 C35 38.3(10) . . . . ?
O4 C34 C35 C36 175.1(4) . . . . ?
C39 C34 C35 C36 -4.3(6) . . . . ?
O4 C34 C35 C33 -4.8(6) . . . . ?
C39 C34 C35 C33 175.9(4) . . . . ?
C28 C33 C35 C36 -101.8(5) . . . . ?
C28 C33 C35 C34 78.1(5) . . . . ?
C34 C35 C36 C37 1.2(6) . . . . ?
C33 C35 C36 C37 -178.9(4) . . . . ?
C35 C36 C37 C38 2.3(6) . . . . ?
C35 C36 C37 C40 -177.1(4) . . . . ?
C36 C37 C38 C39 -3.2(6) . . . . ?
C40 C37 C38 C39 176.2(4) . . . . ?
O4 C34 C39 C38 -175.9(4) . . . . ?
C35 C34 C39 C38 3.4(6) . . . . ?
O4 C34 C39 C44 6.2(6) . . . . ?
C35 C34 C39 C44 -174.5(4) . . . . ?
C37 C38 C39 C34 0.4(6) . . . . ?
C37 C38 C39 C44 178.3(4) . . . . ?
C38 C37 C40 C43 128.3(5) . . . . ?
C36 C37 C40 C43 -52.4(6) . . . . ?
C38 C37 C40 C42 6.6(7) . . . . ?
C36 C37 C40 C42 -174.0(5) . . . . ?
C38 C37 C40 C41 -112.5(5) . . . . ?
C36 C37 C40 C41 66.8(6) . . . . ?
C34 C39 C44 C46 122.3(4) . . . . ?
C38 C39 C44 C46 -55.6(5) . . . . ?
Ti4 O5 C45 C46 -122.2(5) . . . . ?
Ti4 O5 C45 C50 57.3(7) . . . . ?
O5 C45 C46 C47 176.8(4) . . . . ?
C50 C45 C46 C47 -2.7(7) . . . . ?
O5 C45 C46 C44 -2.9(6) . . . . ?
C50 C45 C46 C44 177.6(4) . . . . ?
C39 C44 C46 C47 115.0(5) . . . . ?
C39 C44 C46 C45 -65.3(5) . . . . ?
C45 C46 C47 C48 1.2(7) . . . . ?
C44 C46 C47 C48 -179.1(4) . . . . ?
C46 C47 C48 C49 1.7(7) . . . . ?
C46 C47 C48 C51 -177.1(5) . . . . ?
C47 C48 C49 C50 -3.2(8) . . . . ?
C51 C48 C49 C50 175.6(5) . . . . ?
C48 C49 C50 C45 1.7(7) . . . . ?
C48 C49 C50 C55 -176.7(5) . . . . ?
O5 C45 C50 C49 -178.2(4) . . . . ?
C46 C45 C50 C49 1.3(7) . . . . ?
O5 C45 C50 C55 0.1(7) . . . . ?
C46 C45 C50 C55 179.6(4) . . . . ?
C49 C48 C51 C54 -173.7(5) . . . . ?
C47 C48 C51 C54 5.1(8) . . . . ?
C49 C48 C51 C52 62.1(7) . . . . ?
C47 C48 C51 C52 -119.1(6) . . . . ?
C49 C48 C51 C53 -54.7(7) . . . . ?
C47 C48 C51 C53 124.1(6) . . . . ?
C49 C50 C55 C57 89.7(5) . . . . ?
C45 C50 C55 C57 -88.6(5) . . . . ?
Ti4 O6 C56 C57 -87.3(5) . . . . ?
Ti4 O6 C56 C61 89.1(5) . . . . ?
O6 C56 C57 C58 178.9(4) . . . . ?
C61 C56 C57 C58 2.6(6) . . . . ?
O6 C56 C57 C55 2.5(6) . . . . ?
C61 C56 C57 C55 -173.7(4) . . . . ?
C50 C55 C57 C56 92.2(5) . . . . ?
C50 C55 C57 C58 -83.8(5) . . . . ?
C56 C57 C58 C59 -0.5(6) . . . . ?
C55 C57 C58 C59 175.6(4) . . . . ?
C57 C58 C59 C60 -1.0(7) . . . . ?
C57 C58 C59 C62 178.6(4) . . . . ?
C58 C59 C60 C61 0.5(7) . . . . ?
C62 C59 C60 C61 -179.2(4) . . . . ?
C59 C60 C61 C56 1.5(6) . . . . ?
C59 C60 C61 C66 -175.0(4) . . . . ?
O6 C56 C61 C60 -179.4(4) . . . . ?
C57 C56 C61 C60 -3.1(6) . . . . ?
O6 C56 C61 C66 -2.7(6) . . . . ?
C57 C56 C61 C66 173.5(4) . . . . ?
C58 C59 C62 C63 2.4(7) . . . . ?
C60 C59 C62 C63 -178.0(5) . . . . ?
C58 C59 C62 C64 125.1(5) . . . . ?
C60 C59 C62 C64 -55.2(6) . . . . ?
C58 C59 C62 C65 -117.3(5) . . . . ?
C60 C59 C62 C65 62.4(6) . . . . ?
C60 C61 C66 C68 -125.5(4) . . . . ?
C56 C61 C66 C68 58.0(5) . . . . ?
Ti3 O7 C67 C72 70.4(5) . . . . ?
Ti4 O7 C67 C72 -108.8(4) . . . . ?
Ti3 O7 C67 C68 -111.6(4) . . . . ?
Ti4 O7 C67 C68 69.3(5) . . . . ?
O7 C67 C68 C69 -173.7(4) . . . . ?
C72 C67 C68 C69 4.4(6) . . . . ?
O7 C67 C68 C66 5.3(6) . . . . ?
C72 C67 C68 C66 -176.6(4) . . . . ?
C61 C66 C68 C69 73.7(5) . . . . ?
C61 C66 C68 C67 -105.3(5) . . . . ?
C67 C68 C69 C70 -2.8(6) . . . . ?
C66 C68 C69 C70 178.2(4) . . . . ?
C68 C69 C70 C71 -0.2(6) . . . . ?
C68 C69 C70 C73 -179.8(4) . . . . ?
C69 C70 C71 C72 1.7(6) . . . . ?
C73 C70 C71 C72 -178.8(4) . . . . ?
O7 C67 C72 C71 175.1(4) . . . . ?
C68 C67 C72 C71 -3.0(6) . . . . ?
O7 C67 C72 C77 -5.8(6) . . . . ?
C68 C67 C72 C77 176.2(4) . . . . ?
C70 C71 C72 C67 -0.1(6) . . . . ?
C70 C71 C72 C77 -179.3(4) . . . . ?
C71 C70 C73 C76 -6.7(6) . . . . ?
C69 C70 C73 C76 172.9(4) . . . . ?
C71 C70 C73 C75 -127.1(5) . . . . ?
C69 C70 C73 C75 52.5(5) . . . . ?
C71 C70 C73 C74 113.5(5) . . . . ?
C69 C70 C73 C74 -66.9(6) . . . . ?
C67 C72 C77 C79 -99.2(5) . . . . ?
C71 C72 C77 C79 80.0(5) . . . . ?
Ti3 O8 C78 C79 28.4(13) . . . . ?
Ti3 O8 C78 C83 -153.7(9) . . . . ?
O8 C78 C79 C80 173.0(4) . . . . ?
C83 C78 C79 C80 -4.9(6) . . . . ?
O8 C78 C79 C77 -5.9(6) . . . . ?
C83 C78 C79 C77 176.2(4) . . . . ?
C72 C77 C79 C80 -99.4(5) . . . . ?
C72 C77 C79 C78 79.4(5) . . . . ?
C78 C79 C80 C81 1.6(6) . . . . ?
C77 C79 C80 C81 -179.6(4) . . . . ?
C79 C80 C81 C82 1.5(7) . . . . ?
C79 C80 C81 C84 -177.7(4) . . . . ?
C80 C81 C82 C83 -1.5(7) . . . . ?
C84 C81 C82 C83 177.8(4) . . . . ?
C81 C82 C83 C78 -1.6(6) . . . . ?
C81 C82 C83 C88 176.9(4) . . . . ?
O8 C78 C83 C82 -172.9(4) . . . . ?
C79 C78 C83 C82 4.9(6) . . . . ?
O8 C78 C83 C88 8.6(6) . . . . ?
C79 C78 C83 C88 -173.5(4) . . . . ?
C82 C81 C84 C85 -126.0(5) . . . . ?
C80 C81 C84 C85 53.2(6) . . . . ?
C82 C81 C84 C86 -3.6(7) . . . . ?
C80 C81 C84 C86 175.6(5) . . . . ?
C82 C81 C84 C87 116.0(5) . . . . ?
C80 C81 C84 C87 -64.8(6) . . . . ?
C3 C2 C88 C83 106.0(6) . . . . ?
C1 C2 C88 C83 -70.4(6) . . . . ?
C82 C83 C88 C2 -58.8(5) . . . . ?
C78 C83 C88 C2 119.6(5) . . . . ?
Ti1 N1 C89 C90X 92(7) . . . . ?
Ti1 N1 C89 C90 -75(4) . . . . ?
O12 Ti5 O11 C1A 23.8(6) . . . . ?
N2A Ti5 O11 C1A -114.5(10) . . . . ?
N1A Ti5 O11 C1A -154.7(6) . . . . ?
Cl6 Ti5 O11 C1A 120.3(5) . . . . ?
Cl5 Ti5 O11 C1A -73.3(6) . . . . ?
O11 Ti5 O12 C12A -13.8(8) . . . . ?
N2A Ti5 O12 C12A 159.2(8) . . . . ?
Cl6 Ti5 O12 C12A -114.5(8) . . . . ?
Cl5 Ti5 O12 C12A 78.1(8) . . . . ?
O14 Ti6 O13 C23A -30.5(9) . . . . ?
N4A Ti6 O13 C23A 144.1(9) . . . . ?
Cl8 Ti6 O13 C23A -129.3(9) . . . . ?
Cl7 Ti6 O13 C23A 62.7(9) . . . . ?
O13 Ti6 O14 C34A 38.3(5) . . . . ?
N4A Ti6 O14 C34A -110.1(10) . . . . ?
N3A Ti6 O14 C34A -137.1(5) . . . . ?
Cl8 Ti6 O14 C34A 135.9(5) . . . . ?
Cl7 Ti6 O14 C34A -52.6(5) . . . . ?
O16 Ti7 O15 C45A -9.3(11) . . . . ?
O19 Ti7 O15 C45A -178.4(10) . . . . ?
Cl10 Ti7 O15 C45A 90.7(10) . . . . ?
Cl9 Ti7 O15 C45A -97.3(10) . . . . ?
O15 Ti7 O16 C56A -34.0(4) . . . . ?
O19 Ti7 O16 C56A 101.1(7) . . . . ?
N5A Ti7 O16 C56A 144.4(4) . . . . ?
Cl10 Ti7 O16 C56A -130.0(4) . . . . ?
Cl9 Ti7 O16 C56A 61.0(4) . . . . ?
Ti5 O11 C1A C6A -58.1(7) . . . . ?
Ti5 O11 C1A C2A 124.1(5) . . . . ?
O11 C1A C2A C3A 175.1(4) . . . . ?
C6A C1A C2A C3A -2.6(7) . . . . ?
O11 C1A C2A C88A -0.6(6) . . . . ?
C6A C1A C2A C88A -178.4(4) . . . . ?
C1A C2A C3A C4A -0.3(8) . . . . ?
C88A C2A C3A C4A 175.3(5) . . . . ?
C2A C3A C4A C5A 2.5(8) . . . . ?
C2A C3A C4A C7A -174.3(5) . . . . ?
C3A C4A C5A C6A -1.9(8) . . . . ?
C7A C4A C5A C6A 174.8(5) . . . . ?
C4A C5A C6A C1A -0.8(7) . . . . ?
C4A C5A C6A C11A -179.5(5) . . . . ?
O11 C1A C6A C5A -174.6(4) . . . . ?
C2A C1A C6A C5A 3.2(7) . . . . ?
O11 C1A C6A C11A 4.1(6) . . . . ?
C2A C1A C6A C11A -178.1(4) . . . . ?
C5A C4A C7A C8A 119.3(7) . . . . ?
C3A C4A C7A C8A -64.1(8) . . . . ?
C5A C4A C7A C10A -2.1(9) . . . . ?
C3A C4A C7A C10A 174.4(6) . . . . ?
C5A C4A C7A C9A -121.0(6) . . . . ?
C3A C4A C7A C9A 55.5(8) . . . . ?
C5A C6A C11A C13A -90.9(5) . . . . ?
C1A C6A C11A C13A 90.4(5) . . . . ?
Ti5 O12 C12A C17A -142.1(6) . . . . ?
Ti5 O12 C12A C13A 40.2(10) . . . . ?
O12 C12A C13A C14A -176.2(4) . . . . ?
C17A C12A C13A C14A 6.1(7) . . . . ?
O12 C12A C13A C11A 5.8(6) . . . . ?
C17A C12A C13A C11A -171.8(4) . . . . ?
C6A C11A C13A C14A 88.8(5) . . . . ?
C6A C11A C13A C12A -93.4(5) . . . . ?
C12A C13A C14A C15A -0.1(7) . . . . ?
C11A C13A C14A C15A 177.9(4) . . . . ?
C13A C14A C15A C16A -4.3(7) . . . . ?
C13A C14A C15A C18A 177.2(5) . . . . ?
C14A C15A C16A C17A 2.8(7) . . . . ?
C18A C15A C16A C17A -178.6(5) . . . . ?
C15A C16A C17A C12A 3.0(7) . . . . ?
C15A C16A C17A C22A -175.9(5) . . . . ?
O12 C12A C17A C16A 174.8(4) . . . . ?
C13A C12A C17A C16A -7.6(7) . . . . ?
O12 C12A C17A C22A -6.3(6) . . . . ?
C13A C12A C17A C22A 171.3(4) . . . . ?
C16A C15A C18A C19A 175.5(6) . . . . ?
C14A C15A C18A C19A -6.0(9) . . . . ?
C16A C15A C18A C21A -61.7(7) . . . . ?
C14A C15A C18A C21A 116.8(6) . . . . ?
C16A C15A C18A C20A 57.3(8) . . . . ?
C14A C15A C18A C20A -124.2(7) . . . . ?
C16A C17A C22A C24A 2.7(7) . . . . ?
C12A C17A C22A C24A -176.1(4) . . . . ?
Ti6 O13 C23A C24A -120.1(8) . . . . ?
Ti6 O13 C23A C28A 60.4(11) . . . . ?
O13 C23A C24A C25A -175.4(5) . . . . ?
C28A C23A C24A C25A 4.1(8) . . . . ?
O13 C23A C24A C22A 1.9(7) . . . . ?
C28A C23A C24A C22A -178.7(5) . . . . ?
C17A C22A C24A C25A 92.4(6) . . . . ?
C17A C22A C24A C23A -84.8(6) . . . . ?
C23A C24A C25A C26A -0.5(9) . . . . ?
C22A C24A C25A C26A -177.8(6) . . . . ?
C24A C25A C26A C27A -2.0(10) . . . . ?
C24A C25A C26A C29A 178.5(7) . . . . ?
C25A C26A C27A C28A 1.2(10) . . . . ?
C29A C26A C27A C28A -179.3(7) . . . . ?
C26A C27A C28A C23A 2.0(9) . . . . ?
C26A C27A C28A C33A -175.9(6) . . . . ?
O13 C23A C28A C27A 174.7(5) . . . . ?
C24A C23A C28A C27A -4.8(8) . . . . ?
O13 C23A C28A C33A -7.4(7) . . . . ?
C24A C23A C28A C33A 173.1(5) . . . . ?
C27A C26A C29A C31A 57.3(9) . . . . ?
C25A C26A C29A C31A -123.2(8) . . . . ?
C27A C26A C29A C30A -176.3(7) . . . . ?
C25A C26A C29A C30A 3.2(12) . . . . ?
C27A C26A C29A C32A -62.2(10) . . . . ?
C25A C26A C29A C32A 117.3(8) . . . . ?
C27A C28A C33A C35A 96.7(6) . . . . ?
C23A C28A C33A C35A -81.1(6) . . . . ?
Ti6 O14 C34A C39A 107.7(5) . . . . ?
Ti6 O14 C34A C35A -71.7(7) . . . . ?
O14 C34A C35A C36A 179.5(4) . . . . ?
C39A C34A C35A C36A 0.1(7) . . . . ?
O14 C34A C35A C33A 3.7(7) . . . . ?
C39A C34A C35A C33A -175.6(5) . . . . ?
C28A C33A C35A C36A -81.6(6) . . . . ?
C28A C33A C35A C34A 94.0(6) . . . . ?
C34A C35A C36A C37A 0.7(7) . . . . ?
C33A C35A C36A C37A 176.4(5) . . . . ?
C35A C36A C37A C38A -0.6(7) . . . . ?
C35A C36A C37A C40A -179.5(5) . . . . ?
C36A C37A C38A C39A -0.3(7) . . . . ?
C40A C37A C38A C39A 178.7(4) . . . . ?
C37A C38A C39A C34A 1.1(7) . . . . ?
C37A C38A C39A C44A -174.2(4) . . . . ?
O14 C34A C39A C38A 179.7(4) . . . . ?
C35A C34A C39A C38A -1.0(7) . . . . ?
O14 C34A C39A C44A -5.0(7) . . . . ?
C35A C34A C39A C44A 174.3(4) . . . . ?
C36A C37A C40A C41A 5.8(7) . . . . ?
C38A C37A C40A C41A -173.1(4) . . . . ?
C36A C37A C40A C42A -114.0(5) . . . . ?
C38A C37A C40A C42A 67.0(6) . . . . ?
C36A C37A C40A C43A 126.0(5) . . . . ?
C38A C37A C40A C43A -52.9(6) . . . . ?
C38A C39A C44A C46A -93.1(6) . . . . ?
C34A C39A C44A C46A 91.8(5) . . . . ?
Ti7 O15 C45A C50A -10.6(13) . . . . ?
Ti7 O15 C45A C46A 169.1(8) . . . . ?
O15 C45A C46A C47A -174.8(4) . . . . ?
C50A C45A C46A C47A 4.9(6) . . . . ?
O15 C45A C46A C44A 6.0(6) . . . . ?
C50A C45A C46A C44A -174.3(4) . . . . ?
C39A C44A C46A C47A -0.4(7) . . . . ?
C39A C44A C46A C45A 178.7(4) . . . . ?
C45A C46A C47A C48A -2.0(7) . . . . ?
C44A C46A C47A C48A 177.1(5) . . . . ?
C46A C47A C48A C49A -1.7(7) . . . . ?
C46A C47A C48A C51A -177.7(5) . . . . ?
C47A C48A C49A C50A 2.9(7) . . . . ?
C51A C48A C49A C50A 179.1(5) . . . . ?
C48A C49A C50A C45A -0.2(7) . . . . ?
C48A C49A C50A C55A -178.1(4) . . . . ?
O15 C45A C50A C49A 175.9(4) . . . . ?
C46A C45A C50A C49A -3.8(6) . . . . ?
O15 C45A C50A C55A -6.2(6) . . . . ?
C46A C45A C50A C55A 174.1(4) . . . . ?
C49A C48A C51A C52A 176.9(5) . . . . ?
C47A C48A C51A C52A -7.1(8) . . . . ?
C49A C48A C51A C54A 54.2(7) . . . . ?
C47A C48A C51A C54A -129.8(5) . . . . ?
C49A C48A C51A C53A -62.0(6) . . . . ?
C47A C48A C51A C53A 114.0(6) . . . . ?
C49A C50A C55A C57A -98.5(5) . . . . ?
C45A C50A C55A C57A 83.7(5) . . . . ?
Ti7 O16 C56A C57A 66.6(6) . . . . ?
Ti7 O16 C56A C61A -114.3(4) . . . . ?
O16 C56A C57A C58A 179.0(4) . . . . ?
C61A C56A C57A C58A -0.1(6) . . . . ?
O16 C56A C57A C55A 1.4(6) . . . . ?
C61A C56A C57A C55A -177.7(4) . . . . ?
C50A C55A C57A C56A -98.9(5) . . . . ?
C50A C55A C57A C58A 83.5(5) . . . . ?
C56A C57A C58A C59A -0.4(7) . . . . ?
C55A C57A C58A C59A 177.3(4) . . . . ?
C57A C58A C59A C60A 0.7(7) . . . . ?
C57A C58A C59A C62A -177.2(4) . . . . ?
C58A C59A C60A C61A -0.5(7) . . . . ?
C62A C59A C60A C61A 177.4(5) . . . . ?
C59A C60A C61A C56A 0.1(7) . . . . ?
C59A C60A C61A C66A -173.5(4) . . . . ?
O16 C56A C61A C60A -178.9(4) . . . . ?
C57A C56A C61A C60A 0.3(6) . . . . ?
O16 C56A C61A C66A -5.1(6) . . . . ?
C57A C56A C61A C66A 174.0(4) . . . . ?
C60A C59A C62A C64A 61.3(8) . . . . ?
C58A C59A C62A C64A -120.9(8) . . . . ?
C60A C59A C62A C64X 11.4(11) . . . . ?
C58A C59A C62A C64X -170.8(9) . . . . ?
C60A C59A C62A C63A -165.6(8) . . . . ?
C58A C59A C62A C63A 12.2(9) . . . . ?
C60A C59A C62A C65X -120.9(8) . . . . ?
C58A C59A C62A C65X 56.9(9) . . . . ?
C60A C59A C62A C65A -51.3(8) . . . . ?
C58A C59A C62A C65A 126.5(7) . . . . ?
C60A C59A C62A C63X 129.1(7) . . . . ?
C58A C59A C62A C63X -53.1(8) . . . . ?
C60A C61A C66A C68A -18.0(6) . . . . ?
C56A C61A C66A C68A 168.5(4) . . . . ?
O17 C67A C68A C69A -176.4(5) . . . . ?
C72A C67A C68A C69A 2.3(8) . . . . ?
O17 C67A C68A C66A -3.1(8) . . . . ?
C72A C67A C68A C66A 175.7(5) . . . . ?
C61A C66A C68A C69A 88.1(6) . . . . ?
C61A C66A C68A C67A -85.1(6) . . . . ?
C67A C68A C69A C70A 0.8(8) . . . . ?
C66A C68A C69A C70A -172.7(5) . . . . ?
C68A C69A C70A C71A -3.1(8) . . . . ?
C68A C69A C70A C73A 176.2(5) . . . . ?
C69A C70A C71A C72A 2.4(8) . . . . ?
C73A C70A C71A C72A -176.9(5) . . . . ?
O17 C67A C72A C71A 175.8(5) . . . . ?
C68A C67A C72A C71A -3.0(8) . . . . ?
O17 C67A C72A C77A -0.6(8) . . . . ?
C68A C67A C72A C77A -179.4(5) . . . . ?
C70A C71A C72A C67A 0.5(8) . . . . ?
C70A C71A C72A C77A 177.1(5) . . . . ?
C71A C70A C73A C75A -105.2(7) . . . . ?
C69A C70A C73A C75A 75.5(7) . . . . ?
C71A C70A C73A C76A 15.4(8) . . . . ?
C69A C70A C73A C76A -163.9(5) . . . . ?
C71A C70A C73A C74A 132.0(7) . . . . ?
C69A C70A C73A C74A -47.3(9) . . . . ?
C67A C72A C77A C79A -85.0(6) . . . . ?
C71A C72A C77A C79A 98.6(6) . . . . ?
O18 C78A C79A C80A -176.2(5) . . . . ?
C83A C78A C79A C80A 1.4(8) . . . . ?
O18 C78A C79A C77A 0.0(8) . . . . ?
C83A C78A C79A C77A 177.6(5) . . . . ?
C72A C77A C79A C80A -90.7(6) . . . . ?
C72A C77A C79A C78A 93.2(6) . . . . ?
C78A C79A C80A C81A -0.3(8) . . . . ?
C77A C79A C80A C81A -176.6(5) . . . . ?
C79A C80A C81A C82A -1.4(9) . . . . ?
C79A C80A C81A C84A 175.9(6) . . . . ?
C80A C81A C82A C83A 2.2(8) . . . . ?
C84A C81A C82A C83A -175.2(6) . . . . ?
O18 C78A C83A C82A 177.1(5) . . . . ?
C79A C78A C83A C82A -0.6(8) . . . . ?
O18 C78A C83A C88A -1.7(7) . . . . ?
C79A C78A C83A C88A -179.4(5) . . . . ?
C81A C82A C83A C78A -1.2(8) . . . . ?
C81A C82A C83A C88A 177.6(5) . . . . ?
C82A C81A C84A C86X 142.0(12) . . . . ?
C80A C81A C84A C86X -35.2(14) . . . . ?
C82A C81A C84A C85A -69.6(12) . . . . ?
C80A C81A C84A C85A 113.2(12) . . . . ?
C82A C81A C84A C86A 161.7(11) . . . . ?
C80A C81A C84A C86A -15.5(13) . . . . ?
C82A C81A C84A C87X 0.6(14) . . . . ?
C80A C81A C84A C87X -176.6(13) . . . . ?
C82A C81A C84A C87A 51.4(12) . . . . ?
C80A C81A C84A C87A -125.8(11) . . . . ?
C82A C81A C84A C85X -99.2(9) . . . . ?
C80A C81A C84A C85X 83.5(10) . . . . ?
C78A C83A C88A C2A 91.1(6) . . . . ?
C82A C83A C88A C2A -87.7(6) . . . . ?
C3A C2A C88A C83A 14.7(7) . . . . ?
C1A C2A C88A C83A -169.8(4) . . . . ?
Ti6 N3A C93A C94A -134.5(8) . . . . ?
Ti6 N4A C95A C96A -124.1(14) . . . . ?
Ti6 N4A C95X C96X 95(9) . . . . ?
